data_1575814
loop_
_publ_author_name
'Elgayar, Fouad'
'Jeanneau, Erwann'
'Bargiela, Pascal'
'Mesbah, Adel'
'Essayem, Nadine'
'Mishra, Shashank'

_publ_section_title
;
 Exploring untapped potential of the molecular precursor approach to
 control fluorine-doping in mesostructured titania for acid catalysis
;
_journal_issue 22
_journal_name_full 'Catalysis Science &amp; Technology'
_journal_page_first 6744
_journal_page_last 6756
_journal_paper_doi 10.1039/D5CY00688K
_journal_volume 15
_journal_year 2025
_chemical_formula_moiety 'C24 H32 F24 N4 O6 Ti2, C7 H8'
_chemical_formula_sum 'C31 H40 F24 N4 O6 Ti2'
_chemical_formula_weight 1116.47
_space_group_crystal_system orthorhombic
_space_group_IT_number 33
_space_group_name_Hall 'P 2c -2n'
_space_group_name_H-M_alt 'P n a 21'
_atom_sites_solution_hydrogens geom
_atom_sites_solution_primary dual
_audit_creation_date 2024-04-03
_audit_creation_method
;
Olex2 1.5-ac6-015
(compiled 2023.12.04 svn.r209d9fb2 for Rigaku Oxford Diffraction, GUI svn.r6873)
;
_audit_update_record
;
2025-02-19 deposited with the CCDC.	2025-09-17 downloaded from the CCDC.
;
_cell_angle_alpha 90
_cell_angle_beta 90
_cell_angle_gamma 90
_cell_formula_units_Z 16
_cell_length_a 24.6382(2)
_cell_length_b 12.05520(10)
_cell_length_c 62.6466(4)
_cell_measurement_reflns_used 144940
_cell_measurement_temperature 100.0(3)
_cell_measurement_theta_max 77.1580
_cell_measurement_theta_min 2.8030
_cell_volume 18607.2(2)
_computing_cell_refinement 'CrysAlisPro 1.171.43.105a (Rigaku OD, 2024)'
_computing_data_collection 'CrysAlisPro system (CCD 43.105a 64-bit (release 11-01-2024))'
_computing_data_reduction 'CrysAlisPro 1.171.43.105a (Rigaku OD, 2024)'
_computing_molecular_graphics 'Olex2 1.5-ac6-015 (Dolomanov et al., 2009)'
_computing_publication_material 'Olex2 1.5-ac6-015 (Dolomanov et al., 2009)'
_computing_structure_refinement 'SHELXL 2018/3 (Sheldrick, 2015)'
_computing_structure_solution 'SHELXT  (Sheldrick, 2015)'
_diffrn_ambient_environment N~2~
_diffrn_ambient_temperature 100.0(3)
_diffrn_detector 'Hybrid Pixel Array Detector'
_diffrn_detector_area_resol_mean 10.0000
_diffrn_detector_type 'HyPix-Arc 100'
_diffrn_measured_fraction_theta_full 1.000
_diffrn_measured_fraction_theta_max 0.962
_diffrn_measurement_details
;
List of Runs (angles in degrees, time in seconds):

  # Type    Start    End  Width  t~exp~   \w     \q     \k     \f   Frames
#--------------------------------------------------------------------------
  1  \w    -67.00   9.00   0.38    1.42    --  -46.35  92.00 -49.00  200
  2  \w   -128.00 -30.72   0.38    1.42    --  -46.35 -31.00   7.00  256
  3  \w   -167.00 -72.00   0.38    8.00    --  -87.71 -31.00   7.00  250
  4  \w   -154.00 -92.06   0.38    8.00    --  -87.71-124.00 -53.00  163
  5  \w    -66.00 -17.74   0.38    8.00    --  -87.71  92.00 -49.00  127
  6  \w     34.00  98.22   0.38    8.00    --  101.89-124.00 -53.00  169
  7  \w     41.00  91.16   0.38    8.00    --  111.66 -92.00-162.00  132
  8  \w    -35.00  18.20   0.38    1.42    --   45.10 -38.00  60.00  140
  9  \w    -19.00  33.06   0.38    1.42    --  -46.35  38.00 -60.00  137
 10  \w     33.00  73.66   0.38    8.00    --  101.89 -77.00 -60.00  107
 11  \w    124.00 170.36   0.38    8.00    --  101.89  77.00 -30.00  122
 12  \w    124.00 170.36   0.38    8.00    --  101.89  77.00   0.00  122
 13  \w    124.00 170.36   0.38    8.00    --  101.89  77.00 -90.00  122
 14  \w    124.00 170.36   0.38    8.00    --  101.89  77.00  60.00  122
 15  \w     33.00  73.66   0.38    8.00    --  101.89 -77.00 150.00  107
 16  \w     42.00  73.92   0.38    8.00    --  111.66 -77.00 -30.00   84
 17  \w     42.00  73.92   0.38    8.00    --  111.66 -77.00  90.00   84
 18  \w     42.00  73.92   0.38    8.00    --  111.66 -77.00-150.00   84
 19  \w    109.00 176.64   0.38    8.00    --  111.66  61.00  30.00  178
 20  \w     42.00  73.92   0.38    8.00    --  111.66 -77.00  60.00   84
 21  \w     42.00  73.92   0.38    8.00    --  111.66 -77.00 120.00   84
 22  \w     30.00 125.00   0.38    1.42    --   45.10  38.00-150.00  250
 23  \w     30.00 125.00   0.38    1.42    --   45.10  38.00 150.00  250
 24  \w   -127.00 -32.00   0.38    1.42    --  -46.35 -38.00-150.00  250
 25  \w   -127.00 -32.00   0.38    1.42    --  -46.35 -38.00 -90.00  250
 26  \w    -66.00 -18.88   0.38    8.00    --  -87.71  77.00-150.00  124
 27  \w   -167.00 -74.66   0.38    8.00    --  -87.71 -45.00-180.00  243
 28  \w   -167.00 -74.66   0.38    8.00    --  -87.71 -45.00-150.00  243
 29  \w   -136.00 -41.00   0.38    8.00    --  -87.71 -15.00 -90.00  250
 30  \w   -167.00 -74.66   0.38    8.00    --  -87.71 -45.00 -90.00  243
 31  \w   -136.00 -41.00   0.38    8.00    --  -87.71 -15.00  60.00  250
 32  \w     30.00  91.94   0.38    8.00    --  101.89 -95.00  60.00  163
 33  \w     88.00 177.30   0.38    8.00    --  101.89  45.00-180.00  235
 34  \w     30.00  91.94   0.38    8.00    --  101.89 -95.00 120.00  163
 35  \w     62.00 135.34   0.38    8.00    --  111.66  15.00 -60.00  193
 36  \w     62.00 135.34   0.38    8.00    --  111.66  15.00 150.00  193
 37  \w     39.00  91.06   0.38    8.00    --  111.66 -95.00  30.00  137
 38  \w     30.00 125.00   0.38    1.42    --   45.10  38.00  60.00  250
 39  \w   -127.00 -32.00   0.38    1.42    --  -46.35 -38.00 150.00  250
 40  \w   -127.00 -32.00   0.38    1.42    --  -46.35 -38.00 -30.00  250
 41  \w    -74.00 -13.96   0.38    1.42    --  -46.35 125.00 120.00  158
 42  \w   -167.00 -74.66   0.38    8.00    --  -87.71 -45.00  60.00  243
 43  \w   -167.00 -74.66   0.38    8.00    --  -87.71 -45.00 -60.00  243
 44  \w   -167.00-119.12   0.38    8.00    --  -87.71 -45.00 -30.00  126
 45  \w     37.00 100.08   0.38    8.00    --  111.66-125.00   0.00  166
;
_diffrn_measurement_device 'four-circle diffractometer'
_diffrn_measurement_device_type 'XtaLAB Synergy, Dualflex, HyPix-Arc 100'
_diffrn_measurement_method '\w scans'
_diffrn_orient_matrix_type 'CrysAlisPro convention (1999,Acta A55,543-557)'
_diffrn_orient_matrix_UB_11 0.0149994000
_diffrn_orient_matrix_UB_12 -0.1240522000
_diffrn_orient_matrix_UB_13 -0.0001244000
_diffrn_orient_matrix_UB_21 0.0557199000
_diffrn_orient_matrix_UB_22 0.0284683000
_diffrn_orient_matrix_UB_23 -0.0097297000
_diffrn_orient_matrix_UB_31 0.0240842000
_diffrn_orient_matrix_UB_32 0.0115176000
_diffrn_orient_matrix_UB_33 0.0225830000
_diffrn_radiation_monochromator mirror
_diffrn_radiation_probe x-ray
_diffrn_radiation_type 'Cu K\a'
_diffrn_radiation_wavelength 1.54184
_diffrn_reflns_av_R_equivalents 0.0637
_diffrn_reflns_av_unetI/netI 0.0377
_diffrn_reflns_Laue_measured_fraction_full 1.000
_diffrn_reflns_Laue_measured_fraction_max 0.962
_diffrn_reflns_limit_h_max 31
_diffrn_reflns_limit_h_min -29
_diffrn_reflns_limit_k_max 14
_diffrn_reflns_limit_k_min -14
_diffrn_reflns_limit_l_max 77
_diffrn_reflns_limit_l_min -67
_diffrn_reflns_number 222714
_diffrn_reflns_point_group_measured_fraction_full 0.948
_diffrn_reflns_point_group_measured_fraction_max 0.884
_diffrn_reflns_theta_full 67.684
_diffrn_reflns_theta_max 77.539
_diffrn_reflns_theta_min 2.821
_diffrn_source 'micro-focus sealed X-ray tube'
_diffrn_source_type 'PhotonJet (Cu) X-ray Source'
_exptl_absorpt_coefficient_mu 4.220
_exptl_absorpt_correction_T_max 1.000
_exptl_absorpt_correction_T_min 0.483
_exptl_absorpt_correction_type gaussian
_exptl_absorpt_process_details
;
CrysAlisPro 1.171.43.105a (Rigaku Oxford Diffraction, 2024)
Numerical absorption correction based on gaussian integration over
a multifaceted crystal model
Empirical absorption correction using spherical harmonics,
implemented in SCALE3 ABSPACK scaling algorithm.
;
_exptl_crystal_colour colourless
_exptl_crystal_colour_primary colourless
_exptl_crystal_density_diffrn 1.594
_exptl_crystal_description plate
_exptl_crystal_F_000 8992
_exptl_crystal_size_max 0.164
_exptl_crystal_size_mid 0.128
_exptl_crystal_size_min 0.032
_refine_diff_density_max 0.389
_refine_diff_density_min -0.470
_refine_diff_density_rms 0.058
_refine_ls_abs_structure_details
;
 Refined as an inversion twin.
;
_refine_ls_abs_structure_Flack 0.044(5)
_refine_ls_extinction_method none
_refine_ls_goodness_of_fit_ref 1.035
_refine_ls_hydrogen_treatment constr
_refine_ls_matrix_type full
_refine_ls_number_parameters 2580
_refine_ls_number_reflns 35000
_refine_ls_number_restraints 918
_refine_ls_restrained_S_all 1.029
_refine_ls_R_factor_all 0.0540
_refine_ls_R_factor_gt 0.0513
_refine_ls_shift/su_max 0.046
_refine_ls_shift/su_mean 0.001
_refine_ls_structure_factor_coef Fsqd
_refine_ls_weighting_details 'w=1/[\s^2^(Fo^2^)+(0.0478P)^2^+30.7986P] where P=(Fo^2^+2Fc^2^)/3'
_refine_ls_weighting_scheme calc
_refine_ls_wR_factor_gt 0.1233
_refine_ls_wR_factor_ref 0.1253
_reflns_Friedel_coverage 0.821
_reflns_Friedel_fraction_full 0.895
_reflns_Friedel_fraction_max 0.804
_reflns_number_gt 33296
_reflns_number_total 35000
_reflns_threshold_expression 'I > 2\s(I)'
_cod_data_source_file d5cy00688k2.cif
_cod_data_source_block flgb021_2
_cod_depositor_comments 'Adding full bibliography for 1575809--1575816.cif.'
_cod_database_code 1575814
_shelx_shelxl_version_number 2018/3
_chemical_oxdiff_formula 'C488 H620 F412 N84 O40 Ti32 '
_shelx_space_group_comment
;
The symmetry employed for this shelxl refinement is uniquely defined
by the following loop, which should always be used as a source of
symmetry information in preference to the above space-group names.
They are only intended as comments.
;
_shelx_estimated_absorpt_t_max 0.877
_shelx_estimated_absorpt_t_min 0.544
_olex2_refinement_description
;
1. Twinned data refinement
 Scales: 0.956(5)
 0.044(5)
2. Fixed Uiso
 At 1.2 times of:
  All C(H) groups, All C(H,H) groups
 At 1.5 times of:
  All C(H,H,H) groups
3. Restrained distances
 C127-C125
 1.51 with sigma of 0.02
 C125-C128 = C125-C131 = C132-C130
 1.39 with sigma of 0.02
 C128-C132 = C130-C129 = C129-C131
 1.38 with sigma of 0.02
 C127-C128 = C127-C131
 2.52 with sigma of 0.04
 C125-C132
 2.42 with sigma of 0.04
 C125-C129
 2.41 with sigma of 0.04
 C128-C130
 2.39 with sigma of 0.04
 C132-C129 = C130-C131
 2.4 with sigma of 0.04
 C125-C128 \\sim C128-C132 \\sim C132-C130 \\sim C130-C129 \\sim C129-C131
\\sim C131-C125
 with sigma of 0.02
 C125-C129 \\sim C125-C132 \\sim C131-C130 \\sim C128-C131 \\sim C132-C129
\\sim C128-C130
 with sigma of 0.04
 C127-C131 \\sim C127-C128
 with sigma of 0.04
 C127-C125 \\sim C124-C118
 with sigma of 0.02
 C125-C128 \\sim C118-C119
 with sigma of 0.02
 C125-C131 \\sim C118-C123
 with sigma of 0.02
 C128-C132 \\sim C119-C120
 with sigma of 0.02
 C132-C130 \\sim C120-C121
 with sigma of 0.02
 C130-C129 \\sim C121-C122
 with sigma of 0.02
 C129-C131 \\sim C122-C123
 with sigma of 0.02
 C127-C128 \\sim C124-C119
 with sigma of 0.04
 C127-C131 \\sim C124-C123
 with sigma of 0.04
 C125-C132 \\sim C118-C120
 with sigma of 0.04
 C125-C129 \\sim C118-C122
 with sigma of 0.04
 C128-C130 \\sim C119-C121
 with sigma of 0.04
 C128-C131 \\sim C119-C123
 with sigma of 0.04
 C132-C129 \\sim C120-C122
 with sigma of 0.04
 C130-C131 \\sim C121-C123
 with sigma of 0.04
 C125-C127 \\sim C118-C124
 with sigma of 0.01
 C125-C131 \\sim C118-C123 \\sim C118-C119 \\sim C119-C120 \\sim C132-C128
\\sim C129-C130 \\sim C122-
 C121 \\sim C132-C130 \\sim C122-C123 \\sim C129-C131 \\sim C125-C128 \\sim
C121-C120
 with sigma of 0.01
 C113-C114 \\sim C1B-C1C
 with sigma of 0.02
 C113-C112 \\sim C1B-C1D
 with sigma of 0.02
 C114-C115 \\sim C1C-C1E
 with sigma of 0.02
 C115-C116 \\sim C1E-C1A
 with sigma of 0.02
 C112-C111 \\sim C1D-C1F
 with sigma of 0.02
 C111-C116 \\sim C1F-C1A
 with sigma of 0.02
 C113-C115 \\sim C1B-C1E
 with sigma of 0.04
 C113-C111 \\sim C1B-C1F
 with sigma of 0.04
 C114-C112 \\sim C1C-C1D
 with sigma of 0.04
 C114-C116 \\sim C1C-C1A
 with sigma of 0.04
 C115-C111 \\sim C1E-C1F
 with sigma of 0.04
 C112-C116 \\sim C1D-C1A
 with sigma of 0.04
 C112-C117 \\sim C1D-C1G
 with sigma of 0.04
 C116-C117 \\sim C1A-C1G
 with sigma of 0.04
 C115-C116 \\sim C1E-C1A \\sim C1F-C1A \\sim C111-C116 \\sim C1F-C1D \\sim
C111-C112 \\sim C112-C113 ~
 C1D-C1B \\sim C1C-C1B \\sim C114-C113 \\sim C115-C114 \\sim C1E-C1C
 with sigma of 0.01
 C111-C117 \\sim C1F-C1G
 with sigma of 0.01
4. Restrained planarity
 C127, C125, C128, C132, C130, C129, C131
 with sigma of 0.1
5. Uiso/Uaniso restraints and constraints
C127 \\sim C125 \\sim C128 \\sim C132 \\sim C130 \\sim C129 \\sim C131: within
2A with sigma of 0.04 and sigma for terminal atoms of 0.08 within 2A
C128 \\sim C127 \\sim C125 \\sim C131 \\sim C132 \\sim C129 \\sim C130 \\sim
C118 \\sim C124 \\sim C119 \\sim C123 \\sim C120 \\sim C122 \\sim C121: within
2A with sigma of 0.01 and sigma for terminal atoms of 0.02 within 2A
C116 \\sim C113 \\sim C114 \\sim C112 \\sim C115 \\sim C111 \\sim C117 \\sim
C1A \\sim C1E \\sim C1F \\sim C1C \\sim C1D \\sim C1G \\sim C1B: within 2A with
sigma of 0.01 and sigma for terminal atoms of 0.02 within 2A
6. Rigid body (RIGU) restrains
 C127, C125, C128, C132, C130, C129, C131
 with sigma for 1-2 distances of 0.004 and sigma for 1-3 distances of 0.004
 C124, C118, C119, C120, C121, C122, C123
 with sigma for 1-2 distances of 0.004 and sigma for 1-3 distances of 0.004
 C125, C127, C128, C131, C132, C129, C130, C124, C118, C119, C123, C120, C122,
 C121
 with sigma for 1-2 distances of 0.004 and sigma for 1-3 distances of 0.004
 C113, C114, C115, C112, C111, C116, C117
 with sigma for 1-2 distances of 0.004 and sigma for 1-3 distances of 0.004
 C1B, C1C, C1E, C1D, C1F, C1A, C1G
 with sigma for 1-2 distances of 0.004 and sigma for 1-3 distances of 0.004
 C116, C113, C114, C112, C115, C111, C117, C1A, C1E, C1F, C1C, C1D, C1G, C1B
 with sigma for 1-2 distances of 0.004 and sigma for 1-3 distances of 0.004
7. Others
 Sof(C124)=Sof(H12G)=Sof(H12H)=Sof(H12I)=Sof(C118)=Sof(C119)=Sof(H119)=
 Sof(C123)=Sof(H123)=Sof(C120)=Sof(H120)=Sof(C122)=Sof(H122)=Sof(C121)=
 Sof(H121)=1-FVAR(1)
 Sof(C127)=Sof(H12D)=Sof(H12E)=Sof(H12F)=Sof(C125)=Sof(C128)=Sof(H128)=
 Sof(C132)=Sof(H132)=Sof(C130)=Sof(H130)=Sof(C129)=Sof(H129)=Sof(C131)=
 Sof(H131)=FVAR(1)
 Sof(C1A)=Sof(H1A)=Sof(C1B)=Sof(H1B)=Sof(C1C)=Sof(H1C)=Sof(C1D)=Sof(H1D)=
 Sof(C1E)=Sof(H1E)=Sof(C1F)=Sof(C1G)=Sof(H1GA)=Sof(H1GB)=Sof(H1GC)=1-FVAR(2)
 Sof(C113)=Sof(H113)=Sof(C114)=Sof(H114)=Sof(C115)=Sof(H115)=Sof(C112)=
 Sof(H112)=Sof(C111)=Sof(C116)=Sof(H116)=Sof(C117)=Sof(H11G)=Sof(H11H)=
 Sof(H11I)=FVAR(2)
8.a Secondary CH2 refined with riding coordinates:
 C58(H58A,H58B), C52(H52A,H52B), C40(H40A,H40B), C70(H70A,H70B), C64(H64A,
 H64B), C94(H94A,H94B), C82(H82A,H82B), C88(H88A,H88B), C4(H4A,H4B), C76(H76A,
 H76B), C16(H16A,H16B), C46(H46A,H46B), C28(H28A,H28B), C10(H10A,H10B),
 C34(H34A,H34B), C22(H22A,H22B)
8.b Aromatic/amide H refined with riding coordinates:
 C105(H105), C109(H109), C99(H99), C98(H98), C113(H113), C106(H106),
 C114(H114), C115(H115), C101(H101), C102(H102), C108(H108), C100(H100),
 C107(H107), C112(H112), C116(H116), C128(H128), C132(H132), C130(H130),
 C129(H129), C131(H131), C119(H119), C123(H123), C120(H120), C122(H122),
 C121(H121), C1A(H1A), C1B(H1B), C1C(H1C), C1D(H1D), C1E(H1E)
8.c Idealised Me refined as rotating group:
 C59(H59A,H59B,H59C), C96(H96A,H96B,H96C), C65(H65A,H65B,H65C), C71(H71A,H71B,
 H71C), C35(H35A,H35B,H35C), C60(H60A,H60B,H60C), C11(H11A,H11B,H11C), C66(H66A,
 H66B,H66C), C53(H53A,H53B,H53C), C41(H41A,H41B,H41C), C95(H95A,H95B,H95C),
 C72(H72A,H72B,H72C), C6(H6A,H6B,H6C), C36(H36A,H36B,H36C), C77(H77A,H77B,H77C),
  C48(H48A,H48B,H48C), C83(H83A,H83B,H83C), C89(H89A,H89B,H89C), C47(H47A,H47B,
 H47C), C54(H54A,H54B,H54C), C90(H90A,H90B,H90C), C5(H5A,H5B,H5C), C78(H78A,
 H78B,H78C), C42(H42A,H42B,H42C), C30(H30A,H30B,H30C), C84(H84A,H84B,H84C),
 C23(H23A,H23B,H23C), C103(H10C,H10D,H10E), C12(H12A,H12B,H12C), C18(H18A,H18B,
 H18C), C24(H24A,H24B,H24C), C110(H11D,H11E,H11F), C29(H29A,H29B,H29C),
 C17(H17A,H17B,H17C), C117(H11G,H11H,H11I), C127(H12D,H12E,H12F), C124(H12G,
 H12H,H12I), C1G(H1GA,H1GB,H1GC)
;
_smtbx_masks_void_probe_radius 1.2
_smtbx_masks_void_truncation_radius 1.2
_olex2_exptl_crystal_mounting_method 'The crystal was mounted on a MITIGEN holder in perfluoroether oil'
_olex2_submission_original_sample_id FLGB021_2
_olex2_submission_special_instructions 'No special instructions were received'
_oxdiff_exptl_absorpt_empirical_details
;
Empirical correction (ABSPACK) includes:
- Absorption correction using spherical harmonics
- Frame scaling
;
_oxdiff_exptl_absorpt_empirical_full_max 1.690
_oxdiff_exptl_absorpt_empirical_full_min 0.580

loop_
_space_group_symop_operation_xyz
'x, y, z'
'-x, -y, z+1/2'
'x+1/2, -y+1/2, z'
'-x+1/2, y+1/2, z+1/2'

loop_
_atom_site_label
_atom_site_type_symbol
_atom_site_fract_x
_atom_site_fract_y
_atom_site_fract_z
_atom_site_U_iso_or_equiv
_atom_site_adp_type
_atom_site_occupancy
_atom_site_site_symmetry_order
_atom_site_calc_flag
_atom_site_refinement_flags_posn
_atom_site_refinement_flags_adp
_atom_site_refinement_flags_occupancy
_atom_site_disorder_assembly
_atom_site_disorder_group
Ti8 Ti 0.46306(4) 1.06376(8) 0.69956(2) 0.02447(19) Uani 1 1 d . . . . .
Ti6 Ti 0.68883(4) 0.65118(8) 0.58268(2) 0.0267(2) Uani 1 1 d . . . . .
Ti5 Ti 0.69307(4) 0.42160(8) 0.57659(2) 0.02483(19) Uani 1 1 d . . . . .
Ti4 Ti 0.92886(4) 1.00457(8) 0.45486(2) 0.0281(2) Uani 1 1 d . . . . .
Ti7 Ti 0.44728(4) 0.83680(8) 0.69327(2) 0.0278(2) Uani 1 1 d . . . . .
Ti1 Ti 0.81411(4) -0.02952(9) 0.32071(2) 0.0324(2) Uani 1 1 d . . . . .
Ti3 Ti 0.93026(4) 0.77808(9) 0.46449(2) 0.0335(2) Uani 1 1 d . . . . .
Ti2 Ti 0.81200(5) 0.19637(10) 0.31111(2) 0.0411(3) Uani 1 1 d . . . . .
F60 F 0.78868(14) 0.5065(3) 0.61459(6) 0.0364(7) Uani 1 1 d . . . . .
F59 F 0.77489(14) 0.3907(3) 0.64008(5) 0.0379(8) Uani 1 1 d . . . . .
F92 F 0.30144(15) 1.0825(3) 0.74479(6) 0.0465(9) Uani 1 1 d . . . . .
F52 F 0.53172(13) 0.4300(3) 0.53148(6) 0.0411(8) Uani 1 1 d . . . . .
F89 F 0.60711(16) 1.2918(3) 0.65649(6) 0.0472(9) Uani 1 1 d . . . . .
F69 F 0.72342(16) 0.6044(3) 0.65265(6) 0.0455(9) Uani 1 1 d . . . . .
F58 F 0.85135(13) 0.3906(3) 0.62325(6) 0.0388(8) Uani 1 1 d . . . . .
F86 F 0.54786(16) 1.0924(3) 0.63583(6) 0.0443(9) Uani 1 1 d . . . . .
F53 F 0.60575(15) 0.4705(3) 0.51460(6) 0.0406(8) Uani 1 1 d . . . . .
F83 F 0.47138(17) 0.8910(3) 0.74833(6) 0.0465(9) Uani 1 1 d . . . . .
F78 F 0.43805(14) 0.9710(3) 0.64360(5) 0.0363(7) Uani 1 1 d . . . . .
F31 F 0.95044(16) 0.9270(3) 0.51235(6) 0.0446(9) Uani 1 1 d . . . . .
F63 F 0.70781(16) 0.5929(3) 0.52772(6) 0.0416(8) Uani 1 1 d . . . . .
F71 F 0.74296(16) 0.8152(3) 0.64436(7) 0.0506(10) Uani 1 1 d . . . . .
F56 F 0.74164(17) 0.1882(3) 0.62980(7) 0.0509(10) Uani 1 1 d . . . . .
F54 F 0.59028(14) 0.5402(3) 0.54555(6) 0.0386(8) Uani 1 1 d . . . . .
F85 F 0.55666(14) 0.9693(3) 0.66022(6) 0.0379(8) Uani 1 1 d . . . . .
O13 O 0.66657(14) 0.3772(3) 0.54938(6) 0.0289(8) Uani 1 1 d . . . . .
F67 F 0.66945(14) 0.5164(3) 0.63174(6) 0.0397(8) Uani 1 1 d . . . . .
O23 O 0.49435(15) 1.1374(3) 0.67571(6) 0.0292(8) Uani 1 1 d . . . . .
F76 F 0.40151(15) 0.8837(3) 0.61743(6) 0.0443(9) Uani 1 1 d . . . . .
F93 F 0.35480(15) 0.9616(3) 0.73073(6) 0.0408(8) Uani 1 1 d . . . . .
F77 F 0.48722(14) 0.8670(3) 0.62375(6) 0.0406(8) Uani 1 1 d . . . . .
O18 O 0.70782(15) 0.6977(3) 0.61068(6) 0.0318(9) Uani 1 1 d . . . . .
F43 F 0.83149(16) 0.9473(3) 0.49594(6) 0.0443(9) Uani 1 1 d . . . . .
F87 F 0.62346(15) 1.0771(4) 0.65294(7) 0.0497(10) Uani 1 1 d . . . . .
F88 F 0.52209(16) 1.2969(3) 0.64778(6) 0.0441(9) Uani 1 1 d . . . . .
F91 F 0.37201(16) 1.0259(3) 0.76186(6) 0.0423(8) Uani 1 1 d . . . . .
F75 F 0.48959(17) 0.6515(3) 0.63207(7) 0.0500(10) Uani 1 1 d . . . . .
F49 F 0.63191(18) 0.1583(3) 0.53813(7) 0.0534(10) Uani 1 1 d . . . . .
F13 F 0.79162(17) 0.0467(4) 0.26291(6) 0.0505(10) Uani 1 1 d . . . . .
F30 F 0.90647(19) 0.8154(3) 0.40876(7) 0.0530(10) Uani 1 1 d . . . . .
O17 O 0.66704(16) 0.7311(3) 0.55796(7) 0.0332(9) Uani 1 1 d . . . . .
O16 O 0.64498(14) 0.5293(3) 0.58604(6) 0.0285(8) Uani 1 1 d . . . . .
F32 F 0.89509(17) 0.8467(4) 0.53414(7) 0.0516(10) Uani 1 1 d . . . . .
O1 O 0.83920(17) -0.1150(4) 0.29700(7) 0.0365(9) Uani 1 1 d . . . . .
O15 O 0.73698(14) 0.5451(3) 0.57320(6) 0.0277(8) Uani 1 1 d . . . . .
F82 F 0.40783(18) 0.7980(3) 0.76342(7) 0.0527(10) Uani 1 1 d . . . . .
O10 O 0.97650(16) 0.8993(3) 0.46534(7) 0.0341(9) Uani 1 1 d . . . . .
F68 F 0.63666(17) 0.6129(4) 0.65755(6) 0.0534(10) Uani 1 1 d . . . . .
O21 O 0.41038(15) 0.9686(3) 0.68959(6) 0.0270(8) Uani 1 1 d . . . . .
F44 F 0.85348(16) 1.0684(3) 0.51932(6) 0.0465(9) Uani 1 1 d . . . . .
F19 F 0.8339(2) 0.1594(3) 0.36679(7) 0.0588(11) Uani 1 1 d . . . . .
F57 F 0.76677(19) 0.1240(3) 0.59965(7) 0.0513(10) Uani 1 1 d . . . . .
F1 F 0.96886(17) -0.0934(4) 0.27237(7) 0.0589(11) Uani 1 1 d . . . . .
F64 F 0.62433(17) 0.8876(4) 0.53274(8) 0.0560(11) Uani 1 1 d . . . . .
F42 F 0.9848(2) 1.2467(4) 0.41064(7) 0.0557(11) Uani 1 1 d . . . . .
F33 F 0.98144(18) 0.8372(4) 0.53950(7) 0.0581(11) Uani 1 1 d . . . . .
F96 F 0.42425(19) 1.2133(3) 0.76488(6) 0.0530(10) Uani 1 1 d . . . . .
F72 F 0.68111(17) 0.9087(3) 0.62886(7) 0.0501(10) Uani 1 1 d . . . . .
F39 F 1.00391(18) 0.9255(4) 0.39106(6) 0.0549(10) Uani 1 1 d . . . . .
F73 F 0.4208(2) 0.5807(3) 0.64704(7) 0.0588(11) Uani 1 1 d . . . . .
O12 O 0.90520(16) 1.0920(3) 0.47841(6) 0.0329(9) Uani 1 1 d . . . . .
O14 O 0.72049(14) 0.3448(3) 0.60058(6) 0.0285(8) Uani 1 1 d . . . . .
F46 F 0.8709(2) 1.3151(3) 0.47490(7) 0.0619(12) Uani 1 1 d . . . . .
F2 F 0.89141(17) -0.0880(4) 0.25646(6) 0.0523(10) Uani 1 1 d . . . . .
O2 O 0.79065(18) -0.0608(4) 0.34889(6) 0.0368(9) Uani 1 1 d . . . . .
F55 F 0.82698(17) 0.1790(3) 0.62198(7) 0.0545(11) Uani 1 1 d . . . . .
F51 F 0.64669(18) 0.2692(4) 0.51224(6) 0.0534(10) Uani 1 1 d . . . . .
F94 F 0.3452(2) 1.2747(3) 0.75589(7) 0.0566(11) Uani 1 1 d . . . . .
F74 F 0.4106(2) 0.6668(4) 0.61747(7) 0.0616(12) Uani 1 1 d . . . . .
O9 O 0.88324(16) 0.8836(3) 0.45395(7) 0.0332(9) Uani 1 1 d . . . . .
O24 O 0.43878(16) 1.1075(3) 0.72700(6) 0.0302(8) Uani 1 1 d . . . . .
O8 O 0.91164(17) 0.7435(4) 0.49306(7) 0.0378(10) Uani 1 1 d . . . . .
F6 F 0.8577(2) -0.2829(4) 0.26892(7) 0.0599(11) Uani 1 1 d . . . . .
F41 F 0.96475(19) 1.1267(4) 0.38703(6) 0.0568(11) Uani 1 1 d . . . . .
F3 F 0.91150(17) 0.0344(4) 0.28024(6) 0.0503(10) Uani 1 1 d . . . . .
F5 F 0.9411(2) -0.3007(4) 0.27879(8) 0.0649(12) Uani 1 1 d . . . . .
F70 F 0.66380(17) 0.8262(4) 0.65849(6) 0.0548(11) Uani 1 1 d . . . . .
F62 F 0.64931(17) 0.6997(4) 0.51279(6) 0.0501(10) Uani 1 1 d . . . . .
F7 F 0.71536(19) 0.1034(4) 0.35273(6) 0.0542(10) Uani 1 1 d . . . . .
F84 F 0.4909(2) 0.7499(4) 0.76791(7) 0.0619(12) Uani 1 1 d . . . . .
F9 F 0.65975(18) -0.0003(5) 0.36983(7) 0.0659(13) Uani 1 1 d . . . . .
F50 F 0.56452(16) 0.2284(3) 0.52123(7) 0.0506(10) Uani 1 1 d . . . . .
F38 F 1.08099(17) 0.9686(5) 0.40488(7) 0.0678(14) Uani 1 1 d . . . . .
F61 F 0.73465(19) 0.7262(4) 0.50781(7) 0.0613(12) Uani 1 1 d . . . . .
F48 F 0.8898(2) 1.2608(4) 0.50631(8) 0.0607(12) Uani 1 1 d . . . . .
F14 F 0.84734(18) 0.1257(4) 0.24132(7) 0.0605(11) Uani 1 1 d . . . . .
O11 O 0.95142(16) 1.0342(3) 0.42623(6) 0.0324(9) Uani 1 1 d . . . . .
F15 F 0.7605(2) 0.1364(5) 0.23601(7) 0.0665(13) Uani 1 1 d . . . . .
F45 F 0.77597(16) 1.0787(4) 0.50376(7) 0.0548(11) Uani 1 1 d . . . . .
F90 F 0.54758(19) 1.3502(3) 0.67877(6) 0.0523(10) Uani 1 1 d . . . . .
F47 F 0.80633(19) 1.2836(4) 0.49709(8) 0.0626(12) Uani 1 1 d . . . . .
O20 O 0.42179(18) 0.7642(3) 0.71808(7) 0.0366(9) Uani 1 1 d . . . . .
O19 O 0.46321(16) 0.7820(3) 0.66521(7) 0.0339(9) Uani 1 1 d . . . . .
F12 F 0.7580(2) -0.2756(4) 0.36384(7) 0.0592(11) Uani 1 1 d . . . . .
F37 F 1.02511(18) 0.8668(4) 0.42249(7) 0.0541(10) Uani 1 1 d . . . . .
O22 O 0.50076(15) 0.9323(3) 0.70234(6) 0.0294(8) Uani 1 1 d . . . . .
F8 F 0.73608(19) 0.0452(4) 0.38398(6) 0.0577(11) Uani 1 1 d . . . . .
F29 F 0.8761(2) 0.6732(4) 0.39162(7) 0.0729(15) Uani 1 1 d . . . . .
F24 F 0.7531(3) 0.4546(4) 0.35762(10) 0.0862(18) Uani 1 1 d . . . . .
F65 F 0.7009(2) 0.9282(4) 0.51879(8) 0.0705(14) Uani 1 1 d . . . . .
N12 N 0.6100(2) 0.7436(4) 0.59631(8) 0.0354(11) Uani 1 1 d . . . . .
O4 O 0.76669(17) 0.0756(4) 0.30984(7) 0.0391(10) Uani 1 1 d . . . . .
F34 F 0.8743(2) 0.6341(4) 0.52780(9) 0.0698(13) Uani 1 1 d . . . . .
F40 F 1.0485(2) 1.1669(5) 0.39315(7) 0.0698(14) Uani 1 1 d . . . . .
N16 N 0.39404(18) 1.1969(4) 0.69315(7) 0.0262(9) Uani 1 1 d . . . . .
O5 O 0.8312(2) 0.2311(4) 0.28223(8) 0.0475(12) Uani 1 1 d . . . . .
F28 F 0.9621(2) 0.6997(4) 0.39491(8) 0.0718(14) Uani 1 1 d . . . . .
F11 F 0.7769(2) -0.1543(4) 0.38771(7) 0.0632(12) Uani 1 1 d . . . . .
F95 F 0.4170(2) 1.3295(3) 0.73956(7) 0.0612(12) Uani 1 1 d . . . . .
F20 F 0.7778(3) 0.2741(4) 0.38032(8) 0.0764(15) Uani 1 1 d . . . . .
F66 F 0.6859(2) 0.9640(3) 0.55177(8) 0.0619(12) Uani 1 1 d . . . . .
F10 F 0.6942(2) -0.1974(5) 0.38153(8) 0.0712(14) Uani 1 1 d . . . . .
F80 F 0.3726(2) 0.6177(4) 0.74392(8) 0.0684(13) Uani 1 1 d . . . . .
F81 F 0.4270(3) 0.5315(3) 0.72355(8) 0.0745(15) Uani 1 1 d . . . . .
O6 O 0.7919(2) 0.2857(4) 0.33458(8) 0.0506(12) Uani 1 1 d . . . . .
F22 F 0.8144(3) 0.5189(4) 0.33720(10) 0.0900(19) Uani 1 1 d . . . . .
F35 F 0.9539(2) 0.6262(5) 0.54221(8) 0.0803(16) Uani 1 1 d . . . . .
F79 F 0.4483(3) 0.5563(4) 0.75636(8) 0.0746(15) Uani 1 1 d . . . . .
O7 O 0.9494(2) 0.6890(4) 0.44058(8) 0.0448(11) Uani 1 1 d . . . . .
F4 F 0.8763(2) -0.3367(4) 0.30054(7) 0.0662(13) Uani 1 1 d . . . . .
O3 O 0.85954(17) 0.0916(4) 0.32167(7) 0.0406(10) Uani 1 1 d . . . . .
F16 F 0.8689(3) 0.3370(5) 0.24795(10) 0.0874(18) Uani 1 1 d . . . . .
N11 N 0.7641(2) 0.7690(4) 0.57348(8) 0.0356(11) Uani 1 1 d . . . . .
F21 F 0.8641(3) 0.3010(4) 0.38394(8) 0.0814(17) Uani 1 1 d . . . . .
N10 N 0.77296(19) 0.3325(4) 0.56429(7) 0.0309(10) Uani 1 1 d . . . . .
N6 N 1.0085(2) 0.6884(5) 0.47932(10) 0.0482(14) Uani 1 1 d . . . . .
F18 F 0.8063(3) 0.4382(5) 0.26174(10) 0.0914(19) Uani 1 1 d . . . . .
N9 N 0.61780(18) 0.3041(4) 0.58384(8) 0.0320(10) Uani 1 1 d . . . . .
F36 F 0.9367(2) 0.5349(4) 0.51374(8) 0.0684(13) Uani 1 1 d . . . . .
N8 N 0.8485(2) 1.0969(4) 0.44291(8) 0.0354(11) Uani 1 1 d . . . . .
N15 N 0.5468(2) 1.1344(4) 0.71218(8) 0.0334(11) Uani 1 1 d . . . . .
C86 C 0.5693(2) 1.0726(5) 0.65500(10) 0.0348(13) Uani 1 1 d . . . . .
F26 F 0.9869(3) 0.5198(4) 0.41718(9) 0.0870(19) Uani 1 1 d . . . . .
N7 N 1.0070(2) 1.1210(4) 0.45775(8) 0.0348(11) Uani 1 1 d . . . . .
F23 F 0.8310(3) 0.4967(5) 0.37050(11) 0.114(3) Uani 1 1 d . . . . .
C49 C 0.6135(2) 0.3495(5) 0.54490(9) 0.0319(12) Uani 1 1 d . . . . .
C81 C 0.4553(3) 0.7883(6) 0.75353(11) 0.0445(16) Uani 1 1 d . . . . .
N2 N 0.7365(2) -0.1469(5) 0.31709(8) 0.0405(12) Uani 1 1 d . . . . .
C45 C 0.8553(3) 1.2465(6) 0.49048(12) 0.0462(16) Uani 1 1 d . . . . .
N5 N 0.8527(3) 0.6651(5) 0.45785(11) 0.0518(15) Uani 1 1 d . . . . .
N1 N 0.8944(2) -0.1199(5) 0.33293(8) 0.0391(12) Uani 1 1 d . . . . .
C92 C 0.3541(2) 1.0527(5) 0.74249(10) 0.0350(13) Uani 1 1 d . . . . .
C87 C 0.5565(3) 1.2741(5) 0.66371(9) 0.0371(13) Uani 1 1 d . . . . .
N13 N 0.3631(2) 0.7661(4) 0.67952(8) 0.0358(11) Uani 1 1 d . . . . .
N14 N 0.5173(2) 0.7047(4) 0.70205(9) 0.0421(13) Uani 1 1 d . . . . .
C56 C 0.7772(3) 0.2022(5) 0.61414(10) 0.0373(13) Uani 1 1 d . . . . .
C85 C 0.5490(2) 1.1553(5) 0.67229(9) 0.0325(12) Uani 1 1 d . . . . .
C59 C 0.8003(2) 0.3959(6) 0.54715(10) 0.0376(14) Uani 1 1 d . . . . .
H59A H 0.775683 0.403530 0.534944 0.056 Uiso 1 1 calc R U . . .
H59B H 0.833161 0.356544 0.542678 0.056 Uiso 1 1 calc R U . . .
H59C H 0.810070 0.469674 0.552485 0.056 Uiso 1 1 calc R U . . .
C96 C 0.4142(3) 1.3130(5) 0.69196(10) 0.0388(13) Uani 1 1 d . . . . .
H96A H 0.435077 1.330182 0.704847 0.058 Uiso 1 1 calc R U . . .
H96B H 0.383242 1.363830 0.690881 0.058 Uiso 1 1 calc R U . . .
H96C H 0.437398 1.321457 0.679373 0.058 Uiso 1 1 calc R U . . .
C69 C 0.6903(3) 0.8159(6) 0.63996(11) 0.0425(15) Uani 1 1 d . . . . .
C14 C 0.7991(3) 0.1366(7) 0.25124(12) 0.0522(18) Uani 1 1 d . . . . .
C65 C 0.8172(2) 0.7187(5) 0.57942(11) 0.0380(14) Uani 1 1 d . . . . .
H65A H 0.819916 0.713644 0.594993 0.057 Uiso 1 1 calc R U . . .
H65B H 0.846786 0.765039 0.573944 0.057 Uiso 1 1 calc R U . . .
H65C H 0.819906 0.644249 0.573216 0.057 Uiso 1 1 calc R U . . .
C71 C 0.6093(3) 0.8647(6) 0.59205(11) 0.0432(15) Uani 1 1 d . . . . .
H71A H 0.642348 0.898514 0.597856 0.065 Uiso 1 1 calc R U . . .
H71B H 0.577447 0.897933 0.598875 0.065 Uiso 1 1 calc R U . . .
H71C H 0.607734 0.877526 0.576621 0.065 Uiso 1 1 calc R U . . .
F17 F 0.7902(3) 0.3467(6) 0.23305(10) 0.104(2) Uani 1 1 d . . . . .
F27 F 0.9267(3) 0.4559(4) 0.43864(10) 0.0851(18) Uani 1 1 d . . . . .
C93 C 0.3937(3) 1.2418(5) 0.74835(10) 0.0421(15) Uani 1 1 d . . . . .
F25 F 0.9081(3) 0.4764(4) 0.40542(11) 0.112(3) Uani 1 1 d . . . . .
C58 C 0.8085(2) 0.3303(5) 0.58343(9) 0.0317(12) Uani 1 1 d . . . . .
H58A H 0.830404 0.399093 0.583930 0.038 Uiso 1 1 calc R U . . .
H58B H 0.833812 0.266659 0.582370 0.038 Uiso 1 1 calc R U . . .
C50 C 0.6145(3) 0.2511(6) 0.52896(10) 0.0387(14) Uani 1 1 d . . . . .
C51 C 0.5856(2) 0.4485(5) 0.53394(10) 0.0340(13) Uani 1 1 d . . . . .
C32 C 0.9431(3) 0.8348(7) 0.52409(12) 0.0477(17) Uani 1 1 d . . . . .
C52 C 0.5809(2) 0.3229(5) 0.56573(9) 0.0321(12) Uani 1 1 d . . . . .
H52A H 0.556319 0.385531 0.569061 0.038 Uiso 1 1 calc R U . . .
H52B H 0.558394 0.255950 0.563431 0.038 Uiso 1 1 calc R U . . .
C67 C 0.6723(2) 0.7117(5) 0.62756(10) 0.0355(13) Uani 1 1 d . . . . .
C105 C 0.9380(3) 0.2168(7) 0.55774(12) 0.0529(19) Uani 1 1 d . . . . .
H105 H 0.930852 0.177600 0.544885 0.063 Uiso 1 1 calc R U . . .
C37 C 1.0033(2) 1.0585(6) 0.41962(9) 0.0351(13) Uani 1 1 d . . . . .
C57 C 0.7975(2) 0.4028(5) 0.62065(9) 0.0296(11) Uani 1 1 d . . . . .
C68 C 0.6762(3) 0.6113(6) 0.64266(10) 0.0404(15) Uani 1 1 d . . . . .
C109 C 0.9464(3) 0.2260(8) 0.59566(13) 0.058(2) Uani 1 1 d . . . . .
H109 H 0.944670 0.192342 0.609357 0.069 Uiso 1 1 calc R U . . .
C40 C 1.0396(2) 1.0903(6) 0.43896(10) 0.0388(14) Uani 1 1 d . . . . .
H40A H 1.063312 1.026700 0.442637 0.047 Uiso 1 1 calc R U . . .
H40B H 1.063233 1.153377 0.434949 0.047 Uiso 1 1 calc R U . . .
C70 C 0.6127(2) 0.7194(6) 0.61958(10) 0.0379(14) Uani 1 1 d . . . . .
H70A H 0.593879 0.648431 0.622513 0.045 Uiso 1 1 calc R U . . .
H70B H 0.593563 0.778682 0.627537 0.045 Uiso 1 1 calc R U . . .
C39 C 1.0000(3) 1.1505(7) 0.40248(11) 0.0493(17) Uani 1 1 d . . . . .
C99 C 0.2357(3) 1.3648(8) 0.68647(16) 0.068(2) Uani 1 1 d . . . . .
H99 H 0.244235 1.407359 0.674158 0.081 Uiso 1 1 calc R U . . .
C98 C 0.2206(3) 1.2551(8) 0.68421(13) 0.057(2) Uani 1 1 d . . . . .
H98 H 0.218762 1.223722 0.670320 0.069 Uiso 1 1 calc R U . . .
C2 C 0.9159(3) -0.0730(6) 0.27523(11) 0.0430(15) Uani 1 1 d . . . . .
C64 C 0.7604(3) 0.7783(6) 0.54996(11) 0.0402(14) Uani 1 1 d . . . . .
H64A H 0.781133 0.717111 0.543281 0.048 Uiso 1 1 calc R U . . .
H64B H 0.776839 0.849284 0.545326 0.048 Uiso 1 1 calc R U . . .
C43 C 0.8527(3) 1.1252(5) 0.48262(10) 0.0353(13) Uani 1 1 d . . . . .
C79 C 0.4534(3) 0.7143(5) 0.73344(11) 0.0427(15) Uani 1 1 d . . . . .
C73 C 0.4269(2) 0.7776(5) 0.64851(10) 0.0354(13) Uani 1 1 d . . . . .
C55 C 0.7747(2) 0.3200(5) 0.60433(9) 0.0290(12) Uani 1 1 d . . . . .
C35 C 1.0595(3) 0.7324(7) 0.47021(13) 0.057(2) Uani 1 1 d . . . . .
H35A H 1.060406 0.717462 0.454839 0.085 Uiso 1 1 calc R U . . .
H35B H 1.090495 0.696381 0.477112 0.085 Uiso 1 1 calc R U . . .
H35C H 1.061293 0.812659 0.472640 0.085 Uiso 1 1 calc R U . . .
C60 C 0.7628(3) 0.2199(5) 0.55602(11) 0.0408(15) Uani 1 1 d . . . . .
H60A H 0.742496 0.177013 0.566633 0.061 Uiso 1 1 calc R U . . .
H60B H 0.797553 0.183123 0.553130 0.061 Uiso 1 1 calc R U . . .
H60C H 0.741736 0.224583 0.542786 0.061 Uiso 1 1 calc R U . . .
C20 C 0.8251(4) 0.2644(7) 0.37040(14) 0.062(2) Uani 1 1 d . . . . .
C11 C 0.7509(3) -0.2653(6) 0.31608(12) 0.0494(17) Uani 1 1 d . . . . .
H11A H 0.775030 -0.278161 0.303905 0.074 Uiso 1 1 calc R U . . .
H11B H 0.717785 -0.309513 0.314359 0.074 Uiso 1 1 calc R U . . .
H11C H 0.769309 -0.286926 0.329295 0.074 Uiso 1 1 calc R U . . .
C94 C 0.3559(2) 1.1819(5) 0.71136(9) 0.0338(13) Uani 1 1 d . . . . .
H94A H 0.328819 1.124240 0.707718 0.041 Uiso 1 1 calc R U . . .
H94B H 0.336298 1.252148 0.714046 0.041 Uiso 1 1 calc R U . . .
C75 C 0.4388(2) 0.8759(5) 0.63321(10) 0.0358(13) Uani 1 1 d . . . . .
C38 C 1.0288(3) 0.9532(7) 0.40933(11) 0.0479(17) Uani 1 1 d . . . . .
C31 C 0.9467(3) 0.7321(6) 0.51014(11) 0.0415(15) Uani 1 1 d . . . . .
C74 C 0.4370(3) 0.6681(6) 0.63622(11) 0.0437(15) Uani 1 1 d . . . . .
C66 C 0.7620(3) 0.8790(5) 0.58419(12) 0.0446(15) Uani 1 1 d . . . . .
H66A H 0.725051 0.908823 0.583269 0.067 Uiso 1 1 calc R U . . .
H66B H 0.787237 0.930032 0.577123 0.067 Uiso 1 1 calc R U . . .
H66C H 0.772266 0.870803 0.599214 0.067 Uiso 1 1 calc R U . . .
C91 C 0.3873(3) 1.1468(5) 0.73188(9) 0.0320(12) Uani 1 1 d . . . . .
C82 C 0.5129(3) 0.6962(6) 0.72574(11) 0.0456(16) Uani 1 1 d . . . . .
H82A H 0.536761 0.752389 0.732421 0.055 Uiso 1 1 calc R U . . .
H82B H 0.525516 0.621973 0.730362 0.055 Uiso 1 1 calc R U . . .
C53 C 0.6331(3) 0.1863(5) 0.58591(11) 0.0387(14) Uani 1 1 d . . . . .
H53A H 0.653624 0.163328 0.573263 0.058 Uiso 1 1 calc R U . . .
H53B H 0.600227 0.140988 0.587158 0.058 Uiso 1 1 calc R U . . .
H53C H 0.655554 0.176428 0.598672 0.058 Uiso 1 1 calc R U . . .
C113 C 0.6698(8) 1.0321(12) 0.4717(2) 0.059(2) Uani 0.748(19) 1 d D U P A 1
H113 H 0.672583 1.059598 0.485874 0.071 Uiso 0.748(19) 1 calc R U P A 1
C44 C 0.8286(3) 1.0544(5) 0.50057(11) 0.0389(14) Uani 1 1 d . . . . .
C8 C 0.7130(3) 0.0168(7) 0.36560(11) 0.0483(17) Uani 1 1 d . . . . .
C41 C 1.0376(3) 1.0958(6) 0.47756(10) 0.0415(15) Uani 1 1 d . . . . .
H41A H 1.014763 1.111427 0.490001 0.062 Uiso 1 1 calc R U . . .
H41B H 1.070322 1.142094 0.478157 0.062 Uiso 1 1 calc R U . . .
H41C H 1.048088 1.017395 0.477617 0.062 Uiso 1 1 calc R U . . .
C106 C 0.9491(3) 0.3263(7) 0.55669(15) 0.061(2) Uani 1 1 d . . . . .
H106 H 0.949960 0.361776 0.543148 0.073 Uiso 1 1 calc R U . . .
C95 C 0.3651(2) 1.1746(5) 0.67291(10) 0.0359(13) Uani 1 1 d . . . . .
H95A H 0.391063 1.175120 0.661061 0.054 Uiso 1 1 calc R U . . .
H95B H 0.337619 1.232162 0.670563 0.054 Uiso 1 1 calc R U . . .
H95C H 0.347411 1.101940 0.673691 0.054 Uiso 1 1 calc R U . . .
C72 C 0.5591(2) 0.6964(6) 0.58723(11) 0.0393(14) Uani 1 1 d . . . . .
H72A H 0.558760 0.707432 0.571734 0.059 Uiso 1 1 calc R U . . .
H72B H 0.527711 0.733728 0.593594 0.059 Uiso 1 1 calc R U . . .
H72C H 0.557388 0.616820 0.590395 0.059 Uiso 1 1 calc R U . . .
C88 C 0.5824(2) 1.1332(5) 0.69303(9) 0.0348(13) Uani 1 1 d . . . . .
H88A H 0.600580 1.060266 0.691930 0.042 Uiso 1 1 calc R U . . .
H88B H 0.610731 1.190824 0.694550 0.042 Uiso 1 1 calc R U . . .
C114 C 0.6911(6) 0.9289(11) 0.46660(18) 0.057(2) Uani 0.748(19) 1 d D U P A 1
H114 H 0.708913 0.886421 0.477266 0.068 Uiso 0.748(19) 1 calc R U P A 1
C6 C 0.9244(3) -0.0516(7) 0.34896(12) 0.0540(19) Uani 1 1 d . . . . .
H6A H 0.935208 0.018955 0.342458 0.081 Uiso 1 1 calc R U . . .
H6B H 0.956865 -0.091860 0.353651 0.081 Uiso 1 1 calc R U . . .
H6C H 0.900920 -0.037242 0.361267 0.081 Uiso 1 1 calc R U . . .
C19 C 0.8275(4) 0.3336(6) 0.34912(14) 0.061(2) Uani 1 1 d . . . . .
C36 C 1.0080(4) 0.5680(7) 0.47614(14) 0.062(2) Uani 1 1 d . . . . .
H36A H 0.972205 0.538557 0.480003 0.093 Uiso 1 1 calc R U . . .
H36B H 1.035773 0.533727 0.485167 0.093 Uiso 1 1 calc R U . . .
H36C H 1.015533 0.551238 0.461129 0.093 Uiso 1 1 calc R U . . .
C4 C 0.9281(3) -0.1298(6) 0.31354(10) 0.0420(15) Uani 1 1 d . . . . .
H4A H 0.952890 -0.193976 0.315019 0.050 Uiso 1 1 calc R U . . .
H4B H 0.950467 -0.062162 0.311863 0.050 Uiso 1 1 calc R U . . .
C97 C 0.2083(3) 1.1903(7) 0.70164(13) 0.0528(18) Uani 1 1 d . . . . .
C61 C 0.7001(2) 0.7733(5) 0.54232(11) 0.0378(14) Uani 1 1 d . . . . .
C77 C 0.3154(2) 0.8257(6) 0.68816(11) 0.0420(15) Uani 1 1 d . . . . .
H77A H 0.312381 0.811285 0.703508 0.063 Uiso 1 1 calc R U . . .
H77B H 0.282472 0.799634 0.680943 0.063 Uiso 1 1 calc R U . . .
H77C H 0.319720 0.905490 0.685742 0.063 Uiso 1 1 calc R U . . .
N3 N 0.7339(3) 0.2853(5) 0.29586(10) 0.0520(15) Uani 1 1 d . . . . .
C115 C 0.6865(5) 0.8875(11) 0.44615(17) 0.057(2) Uani 0.748(19) 1 d D U P A 1
H115 H 0.699707 0.815574 0.442731 0.068 Uiso 0.748(19) 1 calc R U P A 1
C104 C 0.9367(3) 0.1597(7) 0.57681(13) 0.0518(18) Uani 1 1 d . . . . .
C101 C 0.2255(3) 1.3486(8) 0.72399(14) 0.063(2) Uani 1 1 d . . . . .
H101 H 0.226938 1.380996 0.737803 0.076 Uiso 1 1 calc R U . . .
C80 C 0.4252(4) 0.6037(6) 0.73957(13) 0.0542(19) Uani 1 1 d . . . . .
C76 C 0.3671(2) 0.7888(6) 0.65631(10) 0.0366(13) Uani 1 1 d . . . . .
H76A H 0.353793 0.864724 0.653323 0.044 Uiso 1 1 calc R U . . .
H76B H 0.343865 0.735863 0.648401 0.044 Uiso 1 1 calc R U . . .
C48 C 0.8609(3) 1.2030(5) 0.43239(11) 0.0418(14) Uani 1 1 d . . . . .
H48A H 0.887160 1.244527 0.441035 0.063 Uiso 1 1 calc R U . . .
H48B H 0.827544 1.246516 0.430901 0.063 Uiso 1 1 calc R U . . .
H48C H 0.876382 1.188797 0.418241 0.063 Uiso 1 1 calc R U . . .
C83 C 0.5095(3) 0.5976(6) 0.69141(12) 0.0526(18) Uani 1 1 d . . . . .
H83A H 0.473163 0.569220 0.694611 0.079 Uiso 1 1 calc R U . . .
H83B H 0.536819 0.544838 0.696558 0.079 Uiso 1 1 calc R U . . .
H83C H 0.513470 0.607152 0.675956 0.079 Uiso 1 1 calc R U . . .
C13 C 0.7964(3) 0.2422(7) 0.26534(13) 0.0552(19) Uani 1 1 d . . . . .
C89 C 0.5714(3) 1.0650(6) 0.72900(10) 0.0419(15) Uani 1 1 d . . . . .
H89A H 0.547150 1.062203 0.741379 0.063 Uiso 1 1 calc R U . . .
H89B H 0.606357 1.096934 0.733274 0.063 Uiso 1 1 calc R U . . .
H89C H 0.577145 0.989756 0.723517 0.063 Uiso 1 1 calc R U . . .
C1 C 0.8916(3) -0.1458(6) 0.29320(10) 0.0401(14) Uani 1 1 d . . . . .
C102 C 0.2109(3) 1.2395(7) 0.72185(12) 0.0531(19) Uani 1 1 d . . . . .
H102 H 0.202356 1.196944 0.734173 0.064 Uiso 1 1 calc R U . . .
C47 C 0.8177(3) 1.0308(6) 0.42721(11) 0.0423(15) Uani 1 1 d . . . . .
H47A H 0.839752 1.020052 0.414365 0.064 Uiso 1 1 calc R U . . .
H47B H 0.784205 1.070115 0.423448 0.064 Uiso 1 1 calc R U . . .
H47C H 0.808629 0.958522 0.433406 0.064 Uiso 1 1 calc R U . . .
C54 C 0.5910(2) 0.3361(6) 0.60402(10) 0.0408(15) Uani 1 1 d . . . . .
H54A H 0.616640 0.327991 0.615870 0.061 Uiso 1 1 calc R U . . .
H54B H 0.559492 0.288101 0.606463 0.061 Uiso 1 1 calc R U . . .
H54C H 0.579009 0.413516 0.603116 0.061 Uiso 1 1 calc R U . . .
C63 C 0.6780(3) 0.8896(6) 0.53624(12) 0.0494(17) Uani 1 1 d . . . . .
C90 C 0.5421(3) 1.2464(6) 0.72142(10) 0.0398(14) Uani 1 1 d . . . . .
H90A H 0.522041 1.294380 0.711566 0.060 Uiso 1 1 calc R U . . .
H90B H 0.578441 1.277020 0.723788 0.060 Uiso 1 1 calc R U . . .
H90C H 0.522692 1.242150 0.735050 0.060 Uiso 1 1 calc R U . . .
C16 C 0.7359(4) 0.2530(8) 0.27300(13) 0.062(2) Uani 1 1 d . . . . .
H16A H 0.716979 0.309584 0.264294 0.074 Uiso 1 1 calc R U . . .
H16B H 0.717009 0.181254 0.271002 0.074 Uiso 1 1 calc R U . . .
C33 C 0.9281(3) 0.6316(7) 0.52364(13) 0.0543(19) Uani 1 1 d . . . . .
N4 N 0.8891(3) 0.3099(6) 0.31786(12) 0.0633(19) Uani 1 1 d . . . . .
C5 C 0.8836(3) -0.2268(6) 0.34287(12) 0.0504(17) Uani 1 1 d . . . . .
H5A H 0.861728 -0.215819 0.355756 0.076 Uiso 1 1 calc R U . . .
H5B H 0.918085 -0.262171 0.346715 0.076 Uiso 1 1 calc R U . . .
H5C H 0.863878 -0.274263 0.332835 0.076 Uiso 1 1 calc R U . . .
C46 C 0.8160(2) 1.1106(6) 0.46251(11) 0.0408(14) Uani 1 1 d . . . . .
H46A H 0.792512 1.044828 0.464461 0.049 Uiso 1 1 calc R U . . .
H46B H 0.792293 1.176419 0.460982 0.049 Uiso 1 1 calc R U . . .
C7 C 0.7388(3) -0.0869(6) 0.35508(10) 0.0421(15) Uani 1 1 d . . . . .
C108 C 0.9575(3) 0.3324(9) 0.59408(18) 0.073(3) Uani 1 1 d . . . . .
H108 H 0.964652 0.372161 0.606873 0.088 Uiso 1 1 calc R U . . .
C28 C 0.8546(4) 0.6445(6) 0.43480(13) 0.059(2) Uani 1 1 d . . . . .
H28A H 0.834228 0.703513 0.427289 0.070 Uiso 1 1 calc R U . . .
H28B H 0.836760 0.572739 0.431656 0.070 Uiso 1 1 calc R U . . .
C100 C 0.2383(4) 1.4129(8) 0.70609(18) 0.074(3) Uani 1 1 d . . . . .
H100 H 0.248691 1.488421 0.707604 0.089 Uiso 1 1 calc R U . . .
C21 C 0.8063(6) 0.4508(8) 0.35384(17) 0.081(3) Uani 1 1 d . . . . .
C78 C 0.3557(3) 0.6463(6) 0.68411(12) 0.0472(16) Uani 1 1 d . . . . .
H78A H 0.388443 0.605698 0.679953 0.071 Uiso 1 1 calc R U . . .
H78B H 0.324563 0.618138 0.675997 0.071 Uiso 1 1 calc R U . . .
H78C H 0.349045 0.636021 0.699407 0.071 Uiso 1 1 calc R U . . .
C42 C 0.9936(3) 1.2394(6) 0.45829(11) 0.0437(15) Uani 1 1 d . . . . .
H42A H 0.969267 1.257193 0.446407 0.066 Uiso 1 1 calc R U . . .
H42B H 1.026996 1.283161 0.456996 0.066 Uiso 1 1 calc R U . . .
H42C H 0.975672 1.257102 0.471828 0.066 Uiso 1 1 calc R U . . .
C62 C 0.6974(3) 0.6973(6) 0.52259(11) 0.0409(15) Uani 1 1 d . . . . .
C30 C 0.8018(3) 0.7236(7) 0.46360(16) 0.062(2) Uani 1 1 d . . . . .
H30A H 0.801480 0.738548 0.478975 0.094 Uiso 1 1 calc R U . . .
H30B H 0.770606 0.676998 0.459874 0.094 Uiso 1 1 calc R U . . .
H30C H 0.799687 0.793752 0.455754 0.094 Uiso 1 1 calc R U . . .
C10 C 0.7026(3) -0.1206(6) 0.33561(11) 0.0467(16) Uani 1 1 d . . . . .
H10A H 0.680304 -0.186015 0.339425 0.056 Uiso 1 1 calc R U . . .
H10B H 0.677740 -0.058854 0.332008 0.056 Uiso 1 1 calc R U . . .
C84 C 0.5717(3) 0.7450(6) 0.69665(12) 0.0471(16) Uani 1 1 d . . . . .
H84A H 0.574438 0.755336 0.681167 0.071 Uiso 1 1 calc R U . . .
H84B H 0.598831 0.690778 0.701322 0.071 Uiso 1 1 calc R U . . .
H84C H 0.578231 0.815992 0.703841 0.071 Uiso 1 1 calc R U . . .
C27 C 0.9145(4) 0.7079(6) 0.40524(13) 0.057(2) Uani 1 1 d . . . . .
C107 C 0.9593(3) 0.3896(8) 0.57530(19) 0.071(3) Uani 1 1 d . . . . .
H107 H 0.967043 0.466745 0.574737 0.085 Uiso 1 1 calc R U . . .
C15 C 0.8158(5) 0.3414(8) 0.25187(15) 0.071(3) Uani 1 1 d . . . . .
C34 C 1.0064(3) 0.7194(7) 0.50234(12) 0.0507(18) Uani 1 1 d . . . . .
H34A H 1.025968 0.790188 0.504511 0.061 Uiso 1 1 calc R U . . .
H34B H 1.024792 0.661542 0.510905 0.061 Uiso 1 1 calc R U . . .
C3 C 0.8918(3) -0.2663(6) 0.28513(12) 0.0494(17) Uani 1 1 d . . . . .
C9 C 0.7421(3) -0.1785(7) 0.37212(11) 0.0514(18) Uani 1 1 d . . . . .
C22 C 0.8874(4) 0.3309(7) 0.34072(15) 0.064(2) Uani 1 1 d . . . . .
H22A H 0.905157 0.402784 0.343808 0.077 Uiso 1 1 calc R U . . .
H22B H 0.907789 0.272070 0.348291 0.077 Uiso 1 1 calc R U . . .
C26 C 0.9339(5) 0.5215(7) 0.42172(17) 0.078(3) Uani 1 1 d . . . . .
C23 C 0.9404(4) 0.2529(9) 0.31279(18) 0.076(3) Uani 1 1 d . . . . .
H23A H 0.943144 0.184640 0.321214 0.115 Uiso 1 1 calc R U . . .
H23B H 0.971042 0.301676 0.316217 0.115 Uiso 1 1 calc R U . . .
H23C H 0.941262 0.234519 0.297552 0.115 Uiso 1 1 calc R U . . .
C25 C 0.9141(4) 0.6416(6) 0.42630(13) 0.055(2) Uani 1 1 d . . . . .
C103 C 0.1919(4) 1.0729(9) 0.69868(19) 0.079(3) Uani 1 1 d . . . . .
H10C H 0.224304 1.027133 0.696406 0.118 Uiso 1 1 calc R U . . .
H10D H 0.167989 1.066926 0.686238 0.118 Uiso 1 1 calc R U . . .
H10E H 0.172677 1.047032 0.711427 0.118 Uiso 1 1 calc R U . . .
C12 C 0.7052(3) -0.1205(7) 0.29732(11) 0.0500(18) Uani 1 1 d . . . . .
H12A H 0.696070 -0.041412 0.297185 0.075 Uiso 1 1 calc R U . . .
H12B H 0.671758 -0.164511 0.297060 0.075 Uiso 1 1 calc R U . . .
H12C H 0.727219 -0.138348 0.284754 0.075 Uiso 1 1 calc R U . . .
C18 C 0.7329(4) 0.4070(8) 0.29871(16) 0.074(3) Uani 1 1 d . . . . .
H18A H 0.728214 0.424495 0.313874 0.110 Uiso 1 1 calc R U . . .
H18B H 0.702576 0.438317 0.290554 0.110 Uiso 1 1 calc R U . . .
H18C H 0.767069 0.438744 0.293588 0.110 Uiso 1 1 calc R U . . .
C24 C 0.8886(5) 0.4135(8) 0.30528(19) 0.087(3) Uani 1 1 d . . . . .
H24A H 0.894072 0.396005 0.290155 0.131 Uiso 1 1 calc R U . . .
H24B H 0.917767 0.462346 0.310224 0.131 Uiso 1 1 calc R U . . .
H24C H 0.853547 0.450755 0.307112 0.131 Uiso 1 1 calc R U . . .
C112 C 0.6444(6) 1.0950(13) 0.45607(16) 0.067(3) Uani 0.748(19) 1 d D U P A 1
H112 H 0.629300 1.165078 0.459675 0.081 Uiso 0.748(19) 1 calc R U P A 1
C110 C 0.9240(4) 0.0406(8) 0.5776(2) 0.085(3) Uani 1 1 d . . . . .
H11D H 0.890090 0.026589 0.569896 0.127 Uiso 1 1 calc R U . . .
H11E H 0.919878 0.017450 0.592529 0.127 Uiso 1 1 calc R U . . .
H11F H 0.953509 -0.001531 0.570982 0.127 Uiso 1 1 calc R U . . .
C29 C 0.8534(4) 0.5608(7) 0.47033(15) 0.071(3) Uani 1 1 d . . . . .
H29A H 0.886893 0.519894 0.467230 0.106 Uiso 1 1 calc R U . . .
H29B H 0.822009 0.515376 0.466422 0.106 Uiso 1 1 calc R U . . .
H29C H 0.851929 0.578253 0.485597 0.106 Uiso 1 1 calc R U . . .
C17 C 0.6835(3) 0.2420(8) 0.30517(14) 0.062(2) Uani 1 1 d . . . . .
H17A H 0.680857 0.162192 0.302379 0.093 Uiso 1 1 calc R U . . .
H17B H 0.652331 0.279933 0.298723 0.093 Uiso 1 1 calc R U . . .
H17C H 0.683546 0.255034 0.320607 0.093 Uiso 1 1 calc R U . . .
C111 C 0.6409(6) 1.0567(12) 0.43522(17) 0.067(3) Uani 0.748(19) 1 d D U P A 1
C116 C 0.6623(6) 0.9528(12) 0.43075(19) 0.065(3) Uani 0.748(19) 1 d D U P A 1
H116 H 0.660209 0.925629 0.416547 0.078 Uiso 0.748(19) 1 calc R U P A 1
C117 C 0.6139(7) 1.1274(16) 0.4174(2) 0.093(5) Uani 0.748(19) 1 d D U P A 1
H11G H 0.574318 1.119928 0.418371 0.140 Uiso 0.748(19) 1 calc R U P A 1
H11H H 0.626225 1.101378 0.403435 0.140 Uiso 0.748(19) 1 calc R U P A 1
H11I H 0.623948 1.205437 0.419271 0.140 Uiso 0.748(19) 1 calc R U P A 1
C127 C 1.2041(12) 0.924(3) 0.4089(4) 0.099(6) Uani 0.374(15) 1 d D U P B 1
H12D H 1.185236 0.970334 0.398422 0.148 Uiso 0.374(15) 1 calc R U P B 1
H12E H 1.186147 0.851682 0.409873 0.148 Uiso 0.374(15) 1 calc R U P B 1
H12F H 1.241924 0.913578 0.404442 0.148 Uiso 0.374(15) 1 calc R U P B 1
C125 C 1.2028(8) 0.978(2) 0.4298(3) 0.082(4) Uani 0.374(15) 1 d D U P B 1
C128 C 1.2263(11) 1.075(2) 0.4371(4) 0.089(4) Uani 0.374(15) 1 d D U P B 1
H128 H 1.246961 1.119698 0.427589 0.107 Uiso 0.374(15) 1 calc R U P B 1
C132 C 1.2202(12) 1.108(2) 0.4581(4) 0.091(4) Uani 0.374(15) 1 d D U P B 1
H132 H 1.234389 1.177920 0.462434 0.109 Uiso 0.374(15) 1 calc R U P B 1
C130 C 1.1942(14) 1.043(3) 0.4730(4) 0.086(4) Uani 0.374(15) 1 d D U P B 1
H130 H 1.196648 1.058383 0.487838 0.104 Uiso 0.374(15) 1 calc R U P B 1
C129 C 1.1646(11) 0.954(3) 0.4655(4) 0.083(4) Uani 0.374(15) 1 d D U P B 1
H129 H 1.138808 0.917653 0.474344 0.100 Uiso 0.374(15) 1 calc R U P B 1
C131 C 1.1735(11) 0.920(2) 0.4449(4) 0.079(4) Uani 0.374(15) 1 d D U P B 1
H131 H 1.158224 0.851391 0.440692 0.095 Uiso 0.374(15) 1 calc R U P B 1
C124 C 1.2121(9) 1.027(2) 0.4059(3) 0.115(6) Uani 0.626(15) 1 d D U P B 2
H12G H 1.193591 1.087412 0.398368 0.172 Uiso 0.626(15) 1 calc R U P B 2
H12H H 1.198612 0.955623 0.400717 0.172 Uiso 0.626(15) 1 calc R U P B 2
H12I H 1.251262 1.032137 0.403366 0.172 Uiso 0.626(15) 1 calc R U P B 2
C118 C 1.2015(7) 1.0364(15) 0.4287(2) 0.086(3) Uani 0.626(15) 1 d D U P B 2
C119 C 1.2075(7) 1.1317(15) 0.4409(2) 0.086(3) Uani 0.626(15) 1 d D U P B 2
H119 H 1.216904 1.199922 0.434323 0.103 Uiso 0.626(15) 1 calc R U P B 2
C123 C 1.1813(8) 0.9397(15) 0.4377(3) 0.086(3) Uani 0.626(15) 1 d D U P B 2
H123 H 1.171246 0.879098 0.428847 0.103 Uiso 0.626(15) 1 calc R U P B 2
C120 C 1.1998(7) 1.1268(14) 0.4628(2) 0.085(3) Uani 0.626(15) 1 d D U P B 2
H120 H 1.205337 1.189962 0.471575 0.102 Uiso 0.626(15) 1 calc R U P B 2
C122 C 1.1761(7) 0.9320(14) 0.4594(3) 0.082(3) Uani 0.626(15) 1 d D U P B 2
H122 H 1.167347 0.863443 0.466019 0.098 Uiso 0.626(15) 1 calc R U P B 2
C121 C 1.1838(8) 1.0267(14) 0.4712(3) 0.083(3) Uani 0.626(15) 1 d D U P B 2
H121 H 1.177650 1.022707 0.486193 0.099 Uiso 0.626(15) 1 calc R U P B 2
C1A C 0.660(2) 0.997(3) 0.4279(6) 0.067(4) Uani 0.252(19) 1 d D U P A 2
H1A H 0.655315 0.975384 0.413454 0.080 Uiso 0.252(19) 1 calc R U P A 2
C1B C 0.668(3) 1.059(3) 0.4692(6) 0.064(4) Uani 0.252(19) 1 d D U P A 2
H1B H 0.665177 1.076149 0.483944 0.076 Uiso 0.252(19) 1 calc R U P A 2
C1C C 0.682(2) 0.951(3) 0.4632(6) 0.061(4) Uani 0.252(19) 1 d D U P A 2
H1C H 0.696833 0.902484 0.473545 0.073 Uiso 0.252(19) 1 calc R U P A 2
C1D C 0.6576(18) 1.141(3) 0.4542(5) 0.066(4) Uani 0.252(19) 1 d D U P A 2
H1D H 0.653724 1.216123 0.458224 0.079 Uiso 0.252(19) 1 calc R U P A 2
C1E C 0.6740(19) 0.914(3) 0.4425(6) 0.063(3) Uani 0.252(19) 1 d D U P A 2
H1E H 0.677752 0.838782 0.438563 0.075 Uiso 0.252(19) 1 calc R U P A 2
C1F C 0.6534(19) 1.108(3) 0.4330(5) 0.070(4) Uani 0.252(19) 1 d D U P A 2
C1G C 0.647(2) 1.206(4) 0.4171(6) 0.096(9) Uani 0.252(19) 1 d D U P A 2
H1GA H 0.643660 1.176519 0.402544 0.144 Uiso 0.252(19) 1 calc R U P A 2
H1GB H 0.679706 1.253080 0.417859 0.144 Uiso 0.252(19) 1 calc R U P A 2
H1GC H 0.615195 1.249286 0.420742 0.144 Uiso 0.252(19) 1 calc R U P A 2

loop_
_atom_site_aniso_label
_atom_site_aniso_U_11
_atom_site_aniso_U_22
_atom_site_aniso_U_33
_atom_site_aniso_U_23
_atom_site_aniso_U_13
_atom_site_aniso_U_12
Ti8 0.0280(4) 0.0283(5) 0.0171(5) -0.0012(3) -0.0004(3) -0.0011(4)
Ti6 0.0257(4) 0.0339(5) 0.0204(5) -0.0002(4) -0.0007(4) 0.0035(4)
Ti5 0.0222(4) 0.0350(5) 0.0173(5) 0.0004(4) -0.0005(3) 0.0014(4)
Ti4 0.0301(5) 0.0312(5) 0.0228(5) 0.0031(4) -0.0035(4) -0.0021(4)
Ti7 0.0328(5) 0.0277(5) 0.0228(5) -0.0017(4) -0.0001(4) 0.0016(4)
Ti1 0.0364(5) 0.0393(6) 0.0216(5) 0.0023(4) -0.0049(4) -0.0011(4)
Ti3 0.0387(5) 0.0321(5) 0.0296(6) 0.0051(4) -0.0061(4) -0.0019(4)
Ti2 0.0514(7) 0.0402(6) 0.0318(6) 0.0066(5) -0.0085(5) -0.0032(5)
F60 0.0408(18) 0.0393(18) 0.0290(19) -0.0030(14) -0.0090(14) 0.0018(14)
F59 0.0424(19) 0.049(2) 0.0221(18) -0.0027(14) -0.0031(13) 0.0028(15)
F92 0.0406(19) 0.057(2) 0.042(2) 0.0053(18) 0.0166(16) 0.0042(17)
F52 0.0294(17) 0.055(2) 0.039(2) 0.0077(16) -0.0093(14) -0.0002(15)
F89 0.050(2) 0.056(2) 0.035(2) 0.0075(17) 0.0101(16) -0.0170(18)
F69 0.050(2) 0.057(2) 0.029(2) -0.0061(16) -0.0120(16) 0.0137(18)
F58 0.0284(16) 0.056(2) 0.0320(19) -0.0038(16) -0.0115(13) 0.0037(15)
F86 0.059(2) 0.052(2) 0.0222(18) -0.0020(15) 0.0038(16) 0.0010(18)
F53 0.048(2) 0.052(2) 0.0221(18) 0.0068(15) -0.0052(14) -0.0082(16)
F83 0.061(2) 0.046(2) 0.033(2) -0.0028(16) 0.0044(17) -0.0007(18)
F78 0.0406(18) 0.0425(19) 0.0258(18) -0.0039(14) -0.0029(14) 0.0045(15)
F31 0.052(2) 0.050(2) 0.032(2) 0.0059(16) -0.0025(16) -0.0112(17)
F63 0.049(2) 0.051(2) 0.0246(19) -0.0036(15) 0.0002(15) -0.0011(17)
F71 0.045(2) 0.056(2) 0.051(3) -0.0192(19) -0.0084(18) 0.0093(18)
F56 0.062(2) 0.051(2) 0.040(2) 0.0133(18) -0.0025(18) -0.0002(19)
F54 0.0441(19) 0.0400(18) 0.0316(19) -0.0029(15) -0.0114(15) 0.0044(15)
F85 0.0439(19) 0.0397(18) 0.0301(19) -0.0033(14) 0.0038(14) 0.0039(15)
O13 0.0231(18) 0.040(2) 0.024(2) -0.0018(16) -0.0032(14) 0.0021(15)
F67 0.0432(19) 0.048(2) 0.0282(19) -0.0056(15) -0.0014(14) 0.0046(16)
O23 0.0269(18) 0.040(2) 0.021(2) -0.0006(16) 0.0013(14) -0.0016(16)
F76 0.042(2) 0.065(2) 0.0262(19) -0.0005(17) -0.0100(15) 0.0012(17)
F93 0.049(2) 0.0375(18) 0.036(2) -0.0027(15) 0.0143(16) -0.0057(15)
F77 0.0377(18) 0.052(2) 0.032(2) -0.0068(16) 0.0051(15) 0.0030(16)
O18 0.0289(19) 0.044(2) 0.022(2) -0.0045(16) 0.0025(15) 0.0093(16)
F43 0.051(2) 0.047(2) 0.035(2) 0.0057(16) 0.0059(16) -0.0079(17)
F87 0.0362(19) 0.068(3) 0.045(2) -0.0123(19) 0.0090(16) -0.0038(18)
F88 0.054(2) 0.043(2) 0.035(2) 0.0085(16) 0.0032(16) 0.0011(17)
F91 0.058(2) 0.045(2) 0.0239(19) 0.0067(15) 0.0088(16) 0.0012(17)
F75 0.054(2) 0.047(2) 0.049(2) -0.0136(18) 0.0126(18) 0.0068(17)
F49 0.073(3) 0.040(2) 0.048(3) -0.0043(17) -0.024(2) 0.0086(19)
F13 0.050(2) 0.066(3) 0.035(2) 0.0102(19) -0.0041(17) -0.0075(19)
F30 0.080(3) 0.040(2) 0.039(2) 0.0016(17) -0.012(2) 0.0009(19)
O17 0.030(2) 0.043(2) 0.027(2) 0.0071(17) 0.0001(16) 0.0001(17)
O16 0.0237(17) 0.041(2) 0.021(2) 0.0017(16) 0.0018(14) 0.0027(15)
F32 0.051(2) 0.066(3) 0.037(2) 0.0074(19) 0.0044(17) 0.0014(19)
O1 0.037(2) 0.048(2) 0.024(2) 0.0018(18) -0.0023(16) -0.0011(18)
O15 0.0243(17) 0.0351(19) 0.024(2) 0.0010(15) 0.0050(14) 0.0017(14)
F82 0.070(3) 0.053(2) 0.036(2) 0.0019(18) 0.0151(19) 0.005(2)
O10 0.032(2) 0.042(2) 0.029(2) 0.0056(17) -0.0062(16) -0.0025(17)
F68 0.058(2) 0.076(3) 0.026(2) -0.0022(19) 0.0118(17) 0.018(2)
O21 0.0296(18) 0.0290(18) 0.022(2) -0.0003(15) -0.0012(14) 0.0030(14)
F44 0.055(2) 0.057(2) 0.027(2) 0.0007(17) 0.0023(16) -0.0069(18)
F19 0.095(3) 0.040(2) 0.042(2) 0.0015(18) -0.016(2) 0.004(2)
F57 0.075(3) 0.0342(19) 0.045(2) -0.0040(17) -0.016(2) 0.0031(18)
F1 0.049(2) 0.077(3) 0.051(3) 0.004(2) 0.0108(19) 0.003(2)
F64 0.050(2) 0.054(2) 0.064(3) 0.017(2) -0.017(2) 0.0040(18)
F42 0.082(3) 0.052(2) 0.033(2) 0.0113(18) 0.002(2) -0.012(2)
F33 0.058(2) 0.082(3) 0.034(2) 0.007(2) -0.0155(19) -0.003(2)
F96 0.085(3) 0.049(2) 0.024(2) -0.0074(16) -0.0072(19) -0.004(2)
F72 0.058(2) 0.047(2) 0.045(2) -0.0160(18) -0.0029(18) 0.0121(18)
F39 0.067(3) 0.071(3) 0.027(2) -0.0090(19) -0.0060(18) 0.007(2)
F73 0.083(3) 0.038(2) 0.055(3) -0.0154(19) 0.019(2) -0.009(2)
O12 0.035(2) 0.039(2) 0.024(2) 0.0013(16) 0.0002(16) -0.0036(17)
O14 0.0235(18) 0.038(2) 0.024(2) -0.0007(16) -0.0025(14) -0.0001(15)
F46 0.101(4) 0.036(2) 0.048(3) 0.0025(18) 0.018(2) 0.003(2)
F2 0.063(3) 0.069(3) 0.025(2) 0.0033(18) 0.0034(17) -0.002(2)
O2 0.042(2) 0.046(2) 0.023(2) -0.0006(17) -0.0034(17) 0.0015(18)
F55 0.051(2) 0.049(2) 0.064(3) 0.010(2) -0.023(2) 0.0103(18)
F51 0.062(3) 0.065(3) 0.034(2) -0.0134(19) 0.0067(18) 0.000(2)
F94 0.084(3) 0.048(2) 0.037(2) -0.0115(18) 0.015(2) 0.019(2)
F74 0.079(3) 0.063(3) 0.043(3) -0.024(2) -0.016(2) 0.008(2)
O9 0.033(2) 0.037(2) 0.029(2) 0.0028(17) -0.0087(16) -0.0041(16)
O24 0.035(2) 0.033(2) 0.022(2) 0.0008(15) 0.0008(15) -0.0020(16)
O8 0.038(2) 0.041(2) 0.035(3) 0.0082(18) -0.0059(17) -0.0040(18)
F6 0.083(3) 0.059(3) 0.037(3) -0.0094(19) -0.004(2) -0.002(2)
F41 0.075(3) 0.070(3) 0.026(2) 0.0086(18) -0.0151(19) -0.007(2)
F3 0.058(2) 0.058(2) 0.035(2) 0.0031(18) 0.0070(17) -0.0098(19)
F5 0.071(3) 0.072(3) 0.053(3) -0.013(2) 0.005(2) 0.016(2)
F70 0.061(2) 0.071(3) 0.032(2) -0.0229(19) 0.0035(18) 0.016(2)
F62 0.055(2) 0.066(2) 0.030(2) 0.0102(18) -0.0133(17) -0.0061(19)
F7 0.073(3) 0.059(2) 0.031(2) 0.0006(18) -0.0029(19) 0.017(2)
F84 0.092(3) 0.065(3) 0.028(2) 0.0055(19) -0.009(2) 0.021(2)
F9 0.052(3) 0.101(4) 0.045(3) -0.005(2) 0.0050(19) 0.009(2)
F50 0.051(2) 0.054(2) 0.047(2) -0.0081(18) -0.0228(18) -0.0070(18)
F38 0.044(2) 0.119(4) 0.040(3) -0.012(3) 0.0062(18) 0.009(2)
F61 0.063(3) 0.089(3) 0.032(2) 0.011(2) 0.0114(19) -0.018(2)
F48 0.081(3) 0.052(2) 0.049(3) -0.014(2) -0.010(2) -0.007(2)
F14 0.056(3) 0.083(3) 0.042(3) 0.019(2) 0.0081(19) 0.000(2)
O11 0.036(2) 0.039(2) 0.022(2) 0.0016(16) 0.0002(16) -0.0037(17)
F15 0.066(3) 0.101(4) 0.033(2) 0.012(2) -0.016(2) -0.001(3)
F45 0.037(2) 0.082(3) 0.046(3) 0.006(2) 0.0108(17) 0.0016(19)
F90 0.085(3) 0.038(2) 0.033(2) -0.0012(16) 0.015(2) -0.0115(19)
F47 0.069(3) 0.066(3) 0.053(3) -0.011(2) 0.010(2) 0.021(2)
O20 0.049(2) 0.032(2) 0.029(2) 0.0016(17) 0.0019(18) 0.0019(18)
O19 0.035(2) 0.038(2) 0.029(2) -0.0054(17) -0.0009(16) 0.0057(17)
F12 0.088(3) 0.053(2) 0.037(2) 0.0058(19) 0.006(2) 0.000(2)
F37 0.065(3) 0.061(2) 0.037(2) -0.0016(19) -0.0030(18) 0.018(2)
O22 0.0294(18) 0.0335(19) 0.025(2) 0.0013(16) -0.0037(15) 0.0001(16)
F8 0.072(3) 0.073(3) 0.029(2) -0.0077(19) -0.0048(19) 0.016(2)
F29 0.122(4) 0.056(3) 0.041(3) -0.004(2) -0.030(3) -0.002(3)
F24 0.131(5) 0.058(3) 0.070(4) -0.009(3) -0.015(4) 0.031(3)
F65 0.077(3) 0.071(3) 0.064(3) 0.039(3) -0.001(2) -0.008(2)
N12 0.032(2) 0.044(3) 0.030(3) -0.005(2) -0.001(2) 0.008(2)
O4 0.039(2) 0.053(3) 0.025(2) 0.0083(19) -0.0048(17) 0.0020(19)
F34 0.072(3) 0.063(3) 0.074(3) 0.025(2) 0.017(3) -0.007(2)
F40 0.065(3) 0.105(4) 0.039(3) 0.017(2) 0.012(2) -0.022(3)
N16 0.030(2) 0.030(2) 0.019(2) 0.0008(18) 0.0010(17) 0.0025(17)
O5 0.051(3) 0.053(3) 0.039(3) 0.014(2) -0.006(2) -0.009(2)
F28 0.109(4) 0.064(3) 0.042(3) -0.005(2) 0.001(3) 0.018(3)
F11 0.090(3) 0.070(3) 0.030(2) 0.009(2) -0.014(2) 0.009(2)
F95 0.114(4) 0.038(2) 0.032(2) -0.0035(16) 0.010(2) -0.019(2)
F20 0.123(5) 0.055(3) 0.051(3) -0.005(2) -0.007(3) 0.022(3)
F66 0.078(3) 0.041(2) 0.067(3) 0.004(2) -0.026(2) 0.003(2)
F10 0.076(3) 0.097(4) 0.040(3) 0.017(2) 0.017(2) -0.008(3)
F80 0.086(3) 0.053(3) 0.066(3) 0.010(2) 0.013(3) -0.018(2)
F81 0.142(5) 0.032(2) 0.050(3) -0.0008(19) 0.010(3) -0.002(2)
O6 0.073(3) 0.037(2) 0.041(3) 0.001(2) -0.018(2) 0.003(2)
F22 0.144(5) 0.040(2) 0.086(4) 0.011(3) -0.023(4) 0.005(3)
F35 0.106(4) 0.092(4) 0.044(3) 0.034(3) -0.015(3) 0.000(3)
F79 0.127(5) 0.052(3) 0.045(3) 0.024(2) -0.002(3) 0.004(3)
O7 0.059(3) 0.038(2) 0.038(3) -0.0026(19) -0.009(2) 0.006(2)
F4 0.112(4) 0.044(2) 0.042(3) 0.0017(19) 0.013(2) 0.003(2)
O3 0.039(2) 0.047(2) 0.035(2) -0.0005(19) -0.0097(18) -0.0038(19)
F16 0.102(4) 0.083(4) 0.077(4) 0.036(3) 0.024(3) -0.016(3)
N11 0.037(3) 0.041(3) 0.029(3) 0.000(2) -0.003(2) 0.001(2)
F21 0.133(5) 0.057(3) 0.054(3) -0.003(2) -0.040(3) -0.004(3)
N10 0.030(2) 0.042(3) 0.021(2) -0.0049(19) -0.0041(18) 0.009(2)
N6 0.052(3) 0.053(3) 0.039(3) 0.010(3) 0.000(3) 0.011(3)
F18 0.138(6) 0.065(3) 0.071(4) 0.033(3) 0.000(4) 0.003(3)
N9 0.027(2) 0.045(3) 0.024(2) 0.005(2) -0.0019(18) -0.0065(19)
F36 0.097(4) 0.047(2) 0.061(3) 0.021(2) 0.002(3) 0.005(2)
N8 0.037(3) 0.043(3) 0.026(3) 0.002(2) -0.004(2) 0.005(2)
N15 0.038(3) 0.043(3) 0.019(2) -0.0010(19) -0.0015(19) -0.011(2)
C86 0.034(3) 0.046(3) 0.024(3) 0.000(2) 0.003(2) -0.001(2)
F26 0.139(6) 0.060(3) 0.062(4) -0.012(2) -0.007(3) 0.037(3)
N7 0.037(3) 0.044(3) 0.024(3) 0.002(2) -0.002(2) -0.007(2)
F23 0.192(8) 0.052(3) 0.098(5) -0.025(3) -0.065(5) 0.018(4)
C49 0.030(3) 0.045(3) 0.021(3) 0.002(2) -0.008(2) 0.000(2)
C81 0.058(4) 0.047(4) 0.028(4) 0.005(3) 0.002(3) 0.013(3)
N2 0.044(3) 0.058(3) 0.019(3) 0.003(2) -0.006(2) -0.007(2)
C45 0.057(4) 0.046(4) 0.035(4) -0.002(3) 0.007(3) 0.003(3)
N5 0.060(4) 0.042(3) 0.053(4) 0.014(3) -0.018(3) -0.017(3)
N1 0.044(3) 0.049(3) 0.024(3) 0.001(2) -0.005(2) 0.004(2)
C92 0.040(3) 0.039(3) 0.025(3) 0.001(2) 0.006(2) 0.004(2)
C87 0.042(3) 0.049(4) 0.020(3) 0.001(2) 0.007(2) -0.002(3)
N13 0.040(3) 0.039(3) 0.028(3) -0.001(2) 0.002(2) -0.005(2)
N14 0.056(3) 0.040(3) 0.030(3) -0.003(2) 0.001(2) 0.014(2)
C56 0.043(3) 0.037(3) 0.031(3) 0.003(2) -0.012(3) 0.005(3)
C85 0.033(3) 0.044(3) 0.021(3) -0.001(2) 0.005(2) -0.003(2)
C59 0.031(3) 0.055(4) 0.026(3) 0.000(3) 0.001(2) 0.009(3)
C96 0.049(3) 0.037(3) 0.030(3) 0.002(3) 0.003(3) 0.006(3)
C69 0.044(4) 0.055(4) 0.029(4) -0.007(3) -0.001(3) 0.019(3)
C14 0.047(4) 0.074(5) 0.035(4) 0.013(3) -0.006(3) 0.001(3)
C65 0.032(3) 0.041(3) 0.041(4) -0.001(3) -0.004(2) -0.003(2)
C71 0.041(3) 0.050(4) 0.039(4) -0.006(3) 0.001(3) 0.012(3)
F17 0.159(6) 0.101(5) 0.053(4) 0.046(3) -0.008(4) 0.006(4)
F27 0.137(5) 0.035(2) 0.084(4) 0.010(2) -0.028(4) 0.003(3)
C93 0.069(4) 0.032(3) 0.025(3) 0.001(2) 0.009(3) 0.000(3)
F25 0.201(7) 0.042(3) 0.094(5) -0.027(3) -0.075(5) 0.016(4)
C58 0.027(3) 0.043(3) 0.026(3) -0.006(2) -0.004(2) 0.010(2)
C50 0.041(3) 0.046(3) 0.029(3) 0.000(3) -0.013(3) 0.002(3)
C51 0.028(3) 0.047(3) 0.028(3) 0.002(3) -0.008(2) -0.003(2)
C32 0.045(4) 0.062(4) 0.036(4) 0.014(3) -0.004(3) -0.010(3)
C52 0.027(3) 0.043(3) 0.027(3) 0.006(2) -0.005(2) -0.005(2)
C67 0.034(3) 0.051(4) 0.021(3) -0.005(3) 0.003(2) 0.011(3)
C105 0.032(3) 0.086(6) 0.041(4) 0.006(4) 0.002(3) 0.013(3)
C37 0.033(3) 0.054(4) 0.018(3) 0.002(2) 0.000(2) -0.003(3)
C57 0.027(3) 0.039(3) 0.023(3) 0.002(2) -0.005(2) 0.003(2)
C68 0.038(3) 0.061(4) 0.022(3) -0.005(3) 0.002(2) 0.012(3)
C109 0.035(3) 0.097(7) 0.041(4) 0.008(4) -0.003(3) 0.012(4)
C40 0.031(3) 0.061(4) 0.024(3) 0.001(3) 0.000(2) -0.011(3)
C70 0.032(3) 0.053(4) 0.029(3) -0.005(3) 0.001(2) 0.013(3)
C39 0.052(4) 0.068(5) 0.028(4) 0.008(3) 0.006(3) -0.018(3)
C99 0.057(5) 0.079(6) 0.068(6) 0.014(5) 0.011(4) 0.022(4)
C98 0.044(4) 0.086(6) 0.041(4) 0.001(4) 0.008(3) 0.029(4)
C2 0.046(4) 0.055(4) 0.028(3) -0.003(3) 0.005(3) -0.003(3)
C64 0.037(3) 0.048(4) 0.036(4) 0.006(3) 0.005(3) -0.002(3)
C43 0.043(3) 0.037(3) 0.026(3) 0.001(2) 0.004(2) 0.003(2)
C79 0.065(4) 0.036(3) 0.028(4) 0.003(3) 0.002(3) 0.008(3)
C73 0.036(3) 0.043(3) 0.027(3) -0.009(2) -0.003(2) 0.002(2)
C55 0.025(3) 0.042(3) 0.019(3) -0.003(2) -0.004(2) 0.009(2)
C35 0.044(4) 0.080(5) 0.046(5) 0.009(4) -0.001(3) 0.025(4)
C60 0.039(3) 0.045(4) 0.039(4) -0.014(3) -0.007(3) 0.012(3)
C20 0.098(7) 0.049(4) 0.040(5) -0.005(3) -0.018(4) 0.002(4)
C11 0.059(4) 0.051(4) 0.038(4) -0.002(3) 0.001(3) -0.011(3)
C94 0.037(3) 0.040(3) 0.024(3) 0.001(2) 0.003(2) 0.010(2)
C75 0.036(3) 0.050(4) 0.022(3) -0.008(3) -0.005(2) 0.005(3)
C38 0.043(4) 0.075(5) 0.027(4) -0.009(3) 0.000(3) 0.000(3)
C31 0.046(3) 0.053(4) 0.026(4) 0.011(3) -0.007(3) -0.004(3)
C74 0.052(4) 0.046(4) 0.033(4) -0.011(3) 0.000(3) -0.003(3)
C66 0.042(3) 0.041(3) 0.051(4) -0.004(3) -0.002(3) -0.008(3)
C91 0.047(3) 0.030(3) 0.019(3) -0.003(2) 0.008(2) 0.002(2)
C82 0.062(4) 0.043(3) 0.032(4) 0.003(3) -0.003(3) 0.024(3)
C53 0.040(3) 0.037(3) 0.039(4) 0.010(3) -0.010(3) -0.007(2)
C113 0.058(5) 0.076(6) 0.044(5) 0.013(4) 0.002(4) 0.013(5)
C44 0.039(3) 0.044(3) 0.034(4) 0.001(3) 0.004(3) 0.000(3)
C8 0.047(4) 0.069(5) 0.029(4) 0.001(3) 0.001(3) 0.013(3)
C41 0.040(3) 0.059(4) 0.026(3) 0.003(3) -0.006(2) -0.015(3)
C106 0.040(4) 0.070(5) 0.071(6) 0.024(4) 0.002(4) 0.014(4)
C95 0.033(3) 0.050(4) 0.025(3) 0.000(3) -0.005(2) 0.005(3)
C72 0.030(3) 0.055(4) 0.033(4) -0.005(3) -0.005(2) 0.013(3)
C88 0.030(3) 0.053(4) 0.021(3) -0.001(3) 0.002(2) -0.012(2)
C114 0.056(5) 0.073(6) 0.041(5) 0.020(4) -0.005(4) 0.003(4)
C6 0.055(4) 0.072(5) 0.035(4) -0.008(3) -0.018(3) 0.013(4)
C19 0.094(6) 0.041(4) 0.049(5) 0.002(3) -0.024(4) 0.008(4)
C36 0.077(6) 0.058(5) 0.051(5) 0.005(4) -0.005(4) 0.016(4)
C4 0.038(3) 0.059(4) 0.028(3) 0.000(3) -0.005(2) 0.005(3)
C97 0.043(4) 0.069(5) 0.046(4) -0.006(4) -0.003(3) 0.022(3)
C61 0.035(3) 0.046(3) 0.032(4) 0.012(3) -0.003(2) -0.005(3)
C77 0.032(3) 0.058(4) 0.036(4) -0.004(3) 0.005(2) -0.011(3)
N3 0.061(4) 0.057(4) 0.039(3) 0.010(3) -0.005(3) 0.007(3)
C115 0.058(5) 0.070(6) 0.042(5) 0.012(4) 0.000(4) 0.007(4)
C104 0.032(3) 0.068(5) 0.055(5) 0.006(4) 0.002(3) 0.012(3)
C101 0.056(5) 0.084(6) 0.051(5) -0.021(4) 0.009(4) 0.022(4)
C80 0.079(6) 0.037(4) 0.047(5) 0.010(3) 0.005(4) 0.003(3)
C76 0.033(3) 0.047(3) 0.030(3) -0.012(3) -0.002(2) -0.004(3)
C48 0.046(4) 0.045(3) 0.034(4) 0.008(3) 0.002(3) 0.007(3)
C83 0.078(5) 0.037(3) 0.042(4) -0.003(3) -0.001(4) 0.023(3)
C13 0.063(5) 0.059(5) 0.043(5) 0.019(3) -0.001(3) 0.004(4)
C89 0.038(3) 0.063(4) 0.025(3) 0.007(3) -0.013(2) -0.008(3)
C1 0.045(3) 0.050(4) 0.024(3) 0.004(3) 0.001(3) 0.003(3)
C102 0.043(4) 0.080(5) 0.036(4) -0.004(4) 0.002(3) 0.023(4)
C47 0.039(3) 0.050(4) 0.038(4) 0.001(3) -0.008(3) 0.006(3)
C54 0.032(3) 0.066(4) 0.024(3) 0.005(3) 0.002(2) -0.009(3)
C63 0.055(4) 0.055(4) 0.039(4) 0.015(3) -0.010(3) 0.002(3)
C90 0.045(3) 0.052(4) 0.023(3) -0.004(3) 0.002(2) -0.016(3)
C16 0.071(5) 0.077(5) 0.037(4) 0.013(4) -0.013(4) 0.019(4)
C33 0.066(5) 0.054(4) 0.042(4) 0.021(3) 0.001(3) 0.005(4)
N4 0.078(5) 0.050(4) 0.062(5) 0.017(3) -0.013(4) -0.019(3)
C5 0.067(5) 0.045(4) 0.039(4) 0.006(3) -0.001(3) 0.014(3)
C46 0.034(3) 0.054(4) 0.034(4) -0.001(3) -0.003(2) 0.006(3)
C7 0.048(4) 0.058(4) 0.020(3) 0.002(3) -0.001(3) 0.003(3)
C108 0.042(4) 0.084(7) 0.094(8) -0.030(6) -0.010(4) 0.022(4)
C28 0.080(6) 0.038(4) 0.057(5) 0.006(3) -0.029(4) -0.011(4)
C100 0.056(5) 0.067(6) 0.098(8) -0.009(5) 0.011(5) 0.016(4)
C21 0.135(10) 0.051(5) 0.057(6) 0.001(4) -0.032(6) 0.005(6)
C78 0.062(4) 0.041(4) 0.039(4) 0.001(3) 0.003(3) -0.016(3)
C42 0.056(4) 0.044(4) 0.031(4) 0.004(3) -0.001(3) -0.016(3)
C62 0.042(3) 0.052(4) 0.029(3) 0.009(3) -0.001(3) -0.006(3)
C30 0.046(4) 0.063(5) 0.079(6) 0.020(4) -0.007(4) -0.023(4)
C10 0.051(4) 0.058(4) 0.031(4) -0.002(3) -0.002(3) -0.005(3)
C84 0.041(3) 0.055(4) 0.045(4) 0.000(3) 0.002(3) 0.018(3)
C27 0.096(6) 0.037(4) 0.040(4) -0.005(3) -0.019(4) 0.002(4)
C107 0.050(5) 0.062(5) 0.101(8) 0.005(5) -0.007(5) 0.009(4)
C15 0.093(7) 0.072(6) 0.047(5) 0.027(4) -0.007(5) -0.006(5)
C34 0.045(4) 0.070(5) 0.037(4) 0.011(3) -0.013(3) 0.012(3)
C3 0.067(5) 0.053(4) 0.029(4) 0.003(3) 0.005(3) 0.002(3)
C9 0.064(5) 0.065(5) 0.026(4) 0.011(3) 0.006(3) -0.006(4)
C22 0.084(6) 0.041(4) 0.067(6) 0.002(4) -0.015(5) -0.017(4)
C26 0.120(9) 0.043(5) 0.070(7) -0.003(4) -0.030(6) 0.013(5)
C23 0.063(5) 0.082(6) 0.084(7) 0.004(5) -0.006(5) -0.032(5)
C25 0.087(6) 0.036(4) 0.041(4) -0.003(3) -0.014(4) 0.002(4)
C103 0.071(6) 0.087(7) 0.079(7) -0.003(5) -0.005(5) 0.021(5)
C12 0.048(4) 0.076(5) 0.026(4) 0.005(3) -0.015(3) -0.007(3)
C18 0.089(7) 0.074(6) 0.058(6) 0.019(5) -0.011(5) 0.022(5)
C24 0.112(8) 0.055(5) 0.095(8) 0.024(5) -0.017(6) -0.034(5)
C112 0.074(6) 0.081(7) 0.048(5) 0.006(5) 0.005(4) 0.029(5)
C110 0.061(5) 0.071(6) 0.121(10) 0.023(6) 0.010(6) 0.006(4)
C29 0.094(7) 0.054(5) 0.064(6) 0.018(4) -0.018(5) -0.026(5)
C17 0.061(5) 0.081(6) 0.043(5) 0.006(4) -0.005(3) 0.026(4)
C111 0.075(5) 0.082(7) 0.044(4) 0.012(5) 0.003(4) 0.029(5)
C116 0.070(5) 0.084(6) 0.042(5) 0.015(5) 0.003(4) 0.024(5)
C117 0.112(10) 0.118(11) 0.050(7) 0.001(7) -0.010(7) 0.062(9)
C127 0.072(11) 0.149(14) 0.075(10) -0.025(11) -0.004(10) 0.020(12)
C125 0.053(6) 0.128(8) 0.065(6) -0.008(7) 0.007(6) 0.004(7)
C128 0.057(7) 0.133(8) 0.077(6) -0.007(6) 0.011(6) -0.005(6)
C132 0.059(7) 0.132(8) 0.081(7) -0.012(6) 0.010(6) -0.007(7)
C130 0.054(8) 0.127(8) 0.078(7) -0.012(6) 0.013(6) 0.000(6)
C129 0.050(7) 0.125(8) 0.074(7) -0.006(7) 0.006(6) 0.006(6)
C131 0.047(6) 0.122(8) 0.068(7) -0.003(7) 0.004(6) 0.012(6)
C124 0.105(11) 0.170(15) 0.069(8) -0.003(10) 0.012(8) -0.004(12)
C118 0.057(6) 0.139(8) 0.061(6) -0.011(6) -0.004(5) 0.007(6)
C119 0.056(6) 0.133(8) 0.068(6) -0.008(6) 0.009(5) -0.010(6)
C123 0.050(6) 0.128(7) 0.079(6) -0.012(6) 0.000(5) 0.009(5)
C120 0.055(6) 0.131(7) 0.069(6) -0.014(6) 0.020(5) -0.011(6)
C122 0.046(6) 0.121(7) 0.079(7) -0.009(6) 0.003(5) 0.012(5)
C121 0.046(7) 0.123(7) 0.078(6) -0.012(5) 0.016(5) -0.006(6)
C1A 0.071(7) 0.083(8) 0.046(7) 0.011(6) 0.004(6) 0.018(7)
C1B 0.063(7) 0.081(8) 0.047(6) 0.010(6) 0.002(6) 0.012(7)
C1C 0.059(7) 0.077(8) 0.046(6) 0.013(6) 0.000(6) 0.009(7)
C1D 0.066(7) 0.084(8) 0.049(6) 0.007(6) 0.005(6) 0.021(7)
C1E 0.065(7) 0.078(7) 0.044(6) 0.014(6) 0.003(6) 0.015(6)
C1F 0.076(7) 0.087(8) 0.048(6) 0.009(6) 0.002(6) 0.026(7)
C1G 0.116(19) 0.106(15) 0.066(14) 0.019(13) 0.007(15) 0.047(15)

loop_
_atom_type_symbol
_atom_type_description
_atom_type_scat_dispersion_real
_atom_type_scat_dispersion_imag
_atom_type_scat_source
C C 0.0181 0.0091 'International Tables Vol C Tables 4.2.6.8 and 6.1.1.4'
H H 0.0000 0.0000 'International Tables Vol C Tables 4.2.6.8 and 6.1.1.4'
F F 0.0727 0.0534 'International Tables Vol C Tables 4.2.6.8 and 6.1.1.4'
N N 0.0311 0.0180 'International Tables Vol C Tables 4.2.6.8 and 6.1.1.4'
O O 0.0492 0.0322 'International Tables Vol C Tables 4.2.6.8 and 6.1.1.4'
Ti Ti 0.2191 1.8069 'International Tables Vol C Tables 4.2.6.8 and 6.1.1.4'

loop_
_exptl_crystal_face_index_h
_exptl_crystal_face_index_k
_exptl_crystal_face_index_l
_exptl_crystal_face_perp_dist
-1 1 -40 0.0385
11 2 27 0.0410
-13 -4 13 0.0688
2 -8 -9 0.0306
-2 8 9 0.0010
7 -2 35 0.0730
12 -4 14 0.0471
-7 6 22 0.0345
14 1 -17 0.0772
-14 -1 19 0.0645
9 -6 -16 0.0472

loop_
_geom_angle_atom_site_label_1
_geom_angle_atom_site_label_2
_geom_angle_atom_site_label_3
_geom_angle
_geom_angle_site_symmetry_1
_geom_angle_site_symmetry_3
_geom_angle_publ_flag
O23 Ti8 Ti7 113.77(13) . . ?
O23 Ti8 N16 80.89(16) . . ?
O23 Ti8 N15 74.99(17) . . ?
O21 Ti8 Ti7 40.84(11) . . ?
O21 Ti8 O23 108.05(17) . . ?
O21 Ti8 O24 104.99(17) . . ?
O21 Ti8 O22 81.49(17) . . ?
O21 Ti8 N16 81.86(16) . . ?
O21 Ti8 N15 162.09(18) . . ?
O24 Ti8 Ti7 110.92(12) . . ?
O24 Ti8 O23 135.31(18) . . ?
O24 Ti8 N16 74.87(16) . . ?
O24 Ti8 N15 82.66(17) . . ?
O22 Ti8 Ti7 40.68(12) . . ?
O22 Ti8 O23 105.72(18) . . ?
O22 Ti8 O24 108.22(18) . . ?
O22 Ti8 N16 163.29(17) . . ?
O22 Ti8 N15 80.72(18) . . ?
N16 Ti8 Ti7 122.63(12) . . ?
N15 Ti8 Ti7 121.40(14) . . ?
N15 Ti8 N16 115.97(18) . . ?
O18 Ti6 Ti5 114.13(13) . . ?
O18 Ti6 O17 132.23(19) . . ?
O18 Ti6 N12 74.55(17) . . ?
O18 Ti6 N11 81.79(18) . . ?
O17 Ti6 Ti5 113.64(14) . . ?
O17 Ti6 N12 79.97(18) . . ?
O17 Ti6 N11 73.95(18) . . ?
O16 Ti6 Ti5 41.01(12) . . ?
O16 Ti6 O18 105.98(18) . . ?
O16 Ti6 O17 109.44(18) . . ?
O16 Ti6 O15 81.97(16) . . ?
O16 Ti6 N12 81.64(18) . . ?
O16 Ti6 N11 162.45(17) . . ?
O15 Ti6 Ti5 40.96(12) . . ?
O15 Ti6 O18 110.11(17) . . ?
O15 Ti6 O17 105.71(18) . . ?
O15 Ti6 N12 163.61(19) . . ?
O15 Ti6 N11 80.56(17) . . ?
N12 Ti6 Ti5 122.64(14) . . ?
N12 Ti6 N11 115.83(19) . . ?
N11 Ti6 Ti5 121.51(13) . . ?
O13 Ti5 Ti6 112.82(13) . . ?
O13 Ti5 N10 82.32(16) . . ?
O13 Ti5 N9 74.69(17) . . ?
O16 Ti5 Ti6 40.50(12) . . ?
O16 Ti5 O13 105.29(17) . . ?
O16 Ti5 O14 108.50(17) . . ?
O16 Ti5 N10 162.02(18) . . ?
O16 Ti5 N9 81.82(18) . . ?
O15 Ti5 Ti6 40.71(11) . . ?
O15 Ti5 O13 108.88(17) . . ?
O15 Ti5 O16 81.21(17) . . ?
O15 Ti5 O14 106.02(17) . . ?
O15 Ti5 N10 80.90(17) . . ?
O15 Ti5 N9 162.99(17) . . ?
O14 Ti5 Ti6 112.92(13) . . ?
O14 Ti5 O13 134.24(18) . . ?
O14 Ti5 N10 74.92(16) . . ?
O14 Ti5 N9 80.52(17) . . ?
N10 Ti5 Ti6 121.59(13) . . ?
N10 Ti5 N9 116.10(18) . . ?
N9 Ti5 Ti6 122.31(13) . . ?
O10 Ti4 Ti3 41.01(13) . . ?
O10 Ti4 O12 107.40(19) . . ?
O10 Ti4 O11 106.07(19) . . ?
O10 Ti4 N8 162.95(19) . . ?
O10 Ti4 N7 82.22(18) . . ?
O12 Ti4 Ti3 112.13(13) . . ?
O12 Ti4 O11 135.44(18) . . ?
O12 Ti4 N8 74.44(18) . . ?
O12 Ti4 N7 82.13(18) . . ?
O9 Ti4 Ti3 40.65(13) . . ?
O9 Ti4 O10 81.65(18) . . ?
O9 Ti4 O12 105.97(19) . . ?
O9 Ti4 O11 107.25(18) . . ?
O9 Ti4 N8 81.58(18) . . ?
O9 Ti4 N7 163.52(19) . . ?
O11 Ti4 Ti3 112.42(13) . . ?
O11 Ti4 N8 81.95(18) . . ?
O11 Ti4 N7 74.15(17) . . ?
N8 Ti4 Ti3 122.15(14) . . ?
N7 Ti4 Ti3 123.16(13) . . ?
N7 Ti4 N8 114.68(19) . . ?
O21 Ti7 Ti8 40.72(12) . . ?
O21 Ti7 O20 109.72(18) . . ?
O21 Ti7 O19 106.44(18) . . ?
O21 Ti7 N13 80.51(18) . . ?
O21 Ti7 N14 161.76(19) . . ?
O20 Ti7 Ti8 112.55(13) . . ?
O20 Ti7 O19 131.44(19) . . ?
O20 Ti7 N13 81.02(19) . . ?
O20 Ti7 N14 75.17(19) . . ?
O19 Ti7 Ti8 116.00(14) . . ?
O19 Ti7 N13 74.11(18) . . ?
O19 Ti7 N14 80.53(18) . . ?
O22 Ti7 Ti8 40.81(12) . . ?
O22 Ti7 O21 81.50(17) . . ?
O22 Ti7 O20 105.88(19) . . ?
O22 Ti7 O19 110.61(18) . . ?
O22 Ti7 N13 162.00(18) . . ?
O22 Ti7 N14 80.26(19) . . ?
N13 Ti7 Ti8 121.23(13) . . ?
N13 Ti7 N14 117.7(2) . . ?
N14 Ti7 Ti8 121.04(15) . . ?
O1 Ti1 Ti2 111.42(14) . . ?
O1 Ti1 N2 82.27(19) . . ?
O1 Ti1 N1 74.62(18) . . ?
O2 Ti1 Ti2 112.92(14) . . ?
O2 Ti1 O1 135.7(2) . . ?
O2 Ti1 N2 74.12(18) . . ?
O2 Ti1 N1 82.11(19) . . ?
O4 Ti1 Ti2 40.66(14) . . ?
O4 Ti1 O1 106.7(2) . . ?
O4 Ti1 O2 106.6(2) . . ?
O4 Ti1 N2 82.3(2) . . ?
O4 Ti1 N1 162.4(2) . . ?
O3 Ti1 Ti2 40.89(14) . . ?
O3 Ti1 O1 104.9(2) . . ?
O3 Ti1 O2 108.2(2) . . ?
O3 Ti1 O4 81.5(2) . . ?
O3 Ti1 N2 163.6(2) . . ?
O3 Ti1 N1 81.2(2) . . ?
N2 Ti1 Ti2 122.89(15) . . ?
N1 Ti1 Ti2 122.05(14) . . ?
N1 Ti1 N2 115.1(2) . . ?
O10 Ti3 Ti4 40.91(13) . . ?
O10 Ti3 O8 107.17(19) . . ?
O10 Ti3 O7 108.4(2) . . ?
O10 Ti3 N6 81.4(2) . . ?
O10 Ti3 N5 161.5(2) . . ?
O9 Ti3 Ti4 40.62(13) . . ?
O9 Ti3 O10 81.53(18) . . ?
O9 Ti3 O8 109.8(2) . . ?
O9 Ti3 O7 105.3(2) . . ?
O9 Ti3 N6 162.9(2) . . ?
O9 Ti3 N5 80.1(2) . . ?
O8 Ti3 Ti4 114.56(15) . . ?
O8 Ti3 O7 132.8(2) . . ?
O8 Ti3 N6 74.3(2) . . ?
O8 Ti3 N5 81.1(2) . . ?
O7 Ti3 Ti4 112.61(15) . . ?
O7 Ti3 N6 81.5(2) . . ?
O7 Ti3 N5 74.8(2) . . ?
N6 Ti3 Ti4 122.27(16) . . ?
N5 Ti3 Ti4 120.70(15) . . ?
N5 Ti3 N6 117.0(2) . . ?
O4 Ti2 Ti1 41.12(13) . . ?
O4 Ti2 O5 106.4(2) . . ?
O4 Ti2 O6 109.0(2) . . ?
O4 Ti2 O3 81.88(19) . . ?
O4 Ti2 N3 81.3(2) . . ?
O4 Ti2 N4 161.6(2) . . ?
O5 Ti2 Ti1 114.34(17) . . ?
O5 Ti2 N3 74.0(2) . . ?
O5 Ti2 N4 81.1(2) . . ?
O6 Ti2 Ti1 113.19(16) . . ?
O6 Ti2 O5 132.5(2) . . ?
O6 Ti2 N3 81.1(2) . . ?
O6 Ti2 N4 75.1(3) . . ?
O3 Ti2 Ti1 40.76(14) . . ?
O3 Ti2 O5 109.3(2) . . ?
O3 Ti2 O6 106.1(2) . . ?
O3 Ti2 N3 163.1(2) . . ?
O3 Ti2 N4 79.8(2) . . ?
N3 Ti2 Ti1 122.45(17) . . ?
N4 Ti2 Ti1 120.54(18) . . ?
N4 Ti2 N3 117.0(2) . . ?
C49 O13 Ti5 125.2(3) . . ?
C85 O23 Ti8 126.2(4) . . ?
C67 O18 Ti6 125.9(4) . . ?
C61 O17 Ti6 127.0(4) . . ?
Ti6 O16 Ti5 98.50(17) . . ?
C1 O1 Ti1 126.0(4) . . ?
Ti6 O15 Ti5 98.32(17) . . ?
Ti4 O10 Ti3 98.08(19) . . ?
Ti8 O21 Ti7 98.44(17) . . ?
C43 O12 Ti4 126.6(4) . . ?
C55 O14 Ti5 125.7(3) . . ?
C7 O2 Ti1 126.3(4) . . ?
Ti4 O9 Ti3 98.73(18) . . ?
C91 O24 Ti8 125.7(3) . . ?
C31 O8 Ti3 127.0(4) . . ?
C37 O11 Ti4 126.4(4) . . ?
C79 O20 Ti7 126.1(4) . . ?
C73 O19 Ti7 125.2(4) . . ?
Ti7 O22 Ti8 98.51(18) . . ?
C71 N12 Ti6 113.8(4) . . ?
C71 N12 C70 111.7(5) . . ?
C71 N12 C72 107.3(5) . . ?
C70 N12 Ti6 102.8(3) . . ?
C70 N12 C72 109.6(5) . . ?
C72 N12 Ti6 111.6(4) . . ?
Ti2 O4 Ti1 98.2(2) . . ?
C96 N16 Ti8 114.0(3) . . ?
C96 N16 C94 111.3(4) . . ?
C94 N16 Ti8 103.9(3) . . ?
C95 N16 Ti8 111.6(3) . . ?
C95 N16 C96 106.8(5) . . ?
C95 N16 C94 109.3(4) . . ?
C13 O5 Ti2 126.6(5) . . ?
C19 O6 Ti2 125.5(6) . . ?
C25 O7 Ti3 126.3(5) . . ?
Ti1 O3 Ti2 98.3(2) . . ?
C65 N11 Ti6 112.2(4) . . ?
C64 N11 Ti6 103.6(4) . . ?
C64 N11 C65 109.5(5) . . ?
C64 N11 C66 112.2(5) . . ?
C66 N11 Ti6 113.0(4) . . ?
C66 N11 C65 106.4(5) . . ?
C59 N10 Ti5 112.3(3) . . ?
C59 N10 C58 109.1(5) . . ?
C58 N10 Ti5 103.6(3) . . ?
C60 N10 Ti5 113.0(4) . . ?
C60 N10 C59 107.3(5) . . ?
C60 N10 C58 111.5(5) . . ?
C35 N6 Ti3 111.8(4) . . ?
C35 N6 C34 108.2(6) . . ?
C36 N6 Ti3 112.8(5) . . ?
C36 N6 C35 108.1(6) . . ?
C36 N6 C34 112.3(6) . . ?
C34 N6 Ti3 103.5(4) . . ?
C52 N9 Ti5 104.1(3) . . ?
C52 N9 C53 111.9(5) . . ?
C52 N9 C54 110.1(5) . . ?
C53 N9 Ti5 113.0(4) . . ?
C53 N9 C54 106.9(5) . . ?
C54 N9 Ti5 110.9(4) . . ?
C48 N8 Ti4 111.9(4) . . ?
C48 N8 C47 106.1(5) . . ?
C48 N8 C46 112.8(5) . . ?
C47 N8 Ti4 112.6(4) . . ?
C46 N8 Ti4 104.0(4) . . ?
C46 N8 C47 109.6(5) . . ?
C88 N15 Ti8 103.9(3) . . ?
C89 N15 Ti8 113.1(4) . . ?
C89 N15 C88 109.2(5) . . ?
C90 N15 Ti8 113.1(4) . . ?
C90 N15 C88 111.9(5) . . ?
C90 N15 C89 105.7(5) . . ?
F86 C86 F87 107.5(5) . . ?
F86 C86 C85 112.6(5) . . ?
F85 C86 F86 107.3(5) . . ?
F85 C86 F87 107.2(5) . . ?
F85 C86 C85 110.8(5) . . ?
F87 C86 C85 111.2(5) . . ?
C40 N7 Ti4 103.4(4) . . ?
C40 N7 C41 109.9(5) . . ?
C41 N7 Ti4 110.7(4) . . ?
C42 N7 Ti4 113.1(4) . . ?
C42 N7 C40 112.7(5) . . ?
C42 N7 C41 107.1(5) . . ?
O13 C49 C50 107.5(5) . . ?
O13 C49 C51 109.1(5) . . ?
O13 C49 C52 111.5(4) . . ?
C50 C49 C52 112.9(5) . . ?
C51 C49 C50 108.3(5) . . ?
C51 C49 C52 107.6(5) . . ?
F83 C81 C79 110.2(5) . . ?
F82 C81 F83 106.9(5) . . ?
F82 C81 F84 107.1(6) . . ?
F82 C81 C79 113.8(6) . . ?
F84 C81 F83 106.8(6) . . ?
F84 C81 C79 111.6(5) . . ?
C11 N2 Ti1 112.8(4) . . ?
C11 N2 C12 107.1(6) . . ?
C10 N2 Ti1 104.7(4) . . ?
C10 N2 C11 112.4(6) . . ?
C10 N2 C12 108.4(6) . . ?
C12 N2 Ti1 111.5(4) . . ?
F46 C45 F47 106.0(6) . . ?
F46 C45 C43 111.4(6) . . ?
F48 C45 F46 106.5(6) . . ?
F48 C45 F47 107.6(6) . . ?
F48 C45 C43 112.9(6) . . ?
F47 C45 C43 112.0(6) . . ?
C28 N5 Ti3 104.1(5) . . ?
C28 N5 C30 110.3(6) . . ?
C28 N5 C29 112.1(6) . . ?
C30 N5 Ti3 111.3(4) . . ?
C29 N5 Ti3 112.5(5) . . ?
C29 N5 C30 106.6(7) . . ?
C6 N1 Ti1 112.0(4) . . ?
C4 N1 Ti1 103.8(4) . . ?
C4 N1 C6 108.6(6) . . ?
C5 N1 Ti1 113.0(4) . . ?
C5 N1 C6 106.9(6) . . ?
C5 N1 C4 112.5(6) . . ?
F92 C92 C91 111.0(5) . . ?
F93 C92 F92 107.0(5) . . ?
F93 C92 F91 107.6(5) . . ?
F93 C92 C91 111.2(5) . . ?
F91 C92 F92 106.6(5) . . ?
F91 C92 C91 113.2(5) . . ?
F89 C87 C85 112.2(5) . . ?
F88 C87 F89 107.7(5) . . ?
F88 C87 C85 112.0(5) . . ?
F90 C87 F89 106.3(5) . . ?
F90 C87 F88 106.4(5) . . ?
F90 C87 C85 111.9(5) . . ?
C77 N13 Ti7 112.5(4) . . ?
C77 N13 C76 108.8(5) . . ?
C77 N13 C78 107.7(5) . . ?
C76 N13 Ti7 103.2(3) . . ?
C76 N13 C78 112.2(5) . . ?
C78 N13 Ti7 112.5(4) . . ?
C82 N14 Ti7 102.8(4) . . ?
C83 N14 Ti7 112.7(4) . . ?
C83 N14 C82 112.5(6) . . ?
C83 N14 C84 107.8(6) . . ?
C84 N14 Ti7 112.5(4) . . ?
C84 N14 C82 108.6(6) . . ?
F56 C56 F57 106.7(5) . . ?
F56 C56 F55 107.8(5) . . ?
F56 C56 C55 112.6(5) . . ?
F57 C56 F55 106.0(5) . . ?
F57 C56 C55 111.7(5) . . ?
F55 C56 C55 111.7(5) . . ?
O23 C85 C86 108.8(5) . . ?
O23 C85 C87 108.5(5) . . ?
O23 C85 C88 111.0(4) . . ?
C86 C85 C88 107.5(5) . . ?
C87 C85 C86 108.3(5) . . ?
C87 C85 C88 112.7(5) . . ?
N10 C59 H59A 109.5 . . ?
N10 C59 H59B 109.5 . . ?
N10 C59 H59C 109.5 . . ?
H59A C59 H59B 109.5 . . ?
H59A C59 H59C 109.5 . . ?
H59B C59 H59C 109.5 . . ?
N16 C96 H96A 109.5 . . ?
N16 C96 H96B 109.5 . . ?
N16 C96 H96C 109.5 . . ?
H96A C96 H96B 109.5 . . ?
H96A C96 H96C 109.5 . . ?
H96B C96 H96C 109.5 . . ?
F71 C69 F72 106.2(6) . . ?
F71 C69 F70 107.3(5) . . ?
F71 C69 C67 112.3(5) . . ?
F72 C69 F70 107.0(5) . . ?
F72 C69 C67 111.8(5) . . ?
F70 C69 C67 111.9(6) . . ?
F13 C14 F14 107.3(6) . . ?
F13 C14 F15 107.0(6) . . ?
F13 C14 C13 110.7(6) . . ?
F14 C14 C13 112.4(7) . . ?
F15 C14 F14 107.2(6) . . ?
F15 C14 C13 112.0(7) . . ?
N11 C65 H65A 109.5 . . ?
N11 C65 H65B 109.5 . . ?
N11 C65 H65C 109.5 . . ?
H65A C65 H65B 109.5 . . ?
H65A C65 H65C 109.5 . . ?
H65B C65 H65C 109.5 . . ?
N12 C71 H71A 109.5 . . ?
N12 C71 H71B 109.5 . . ?
N12 C71 H71C 109.5 . . ?
H71A C71 H71B 109.5 . . ?
H71A C71 H71C 109.5 . . ?
H71B C71 H71C 109.5 . . ?
F96 C93 F94 107.9(5) . . ?
F96 C93 C91 112.7(5) . . ?
F94 C93 C91 111.3(6) . . ?
F95 C93 F96 106.5(6) . . ?
F95 C93 F94 107.3(5) . . ?
F95 C93 C91 110.9(5) . . ?
N10 C58 H58A 109.4 . . ?
N10 C58 H58B 109.4 . . ?
N10 C58 C55 111.4(4) . . ?
H58A C58 H58B 108.0 . . ?
C55 C58 H58A 109.4 . . ?
C55 C58 H58B 109.4 . . ?
F49 C50 F51 106.7(5) . . ?
F49 C50 F50 106.2(5) . . ?
F49 C50 C49 111.8(5) . . ?
F51 C50 F50 107.1(5) . . ?
F51 C50 C49 113.0(5) . . ?
F50 C50 C49 111.7(5) . . ?
F52 C51 C49 111.2(5) . . ?
F53 C51 F52 107.1(5) . . ?
F53 C51 C49 113.1(5) . . ?
F54 C51 F52 106.5(5) . . ?
F54 C51 F53 107.3(5) . . ?
F54 C51 C49 111.2(5) . . ?
F31 C32 F32 106.6(6) . . ?
F31 C32 F33 106.2(6) . . ?
F31 C32 C31 110.6(6) . . ?
F32 C32 F33 106.1(6) . . ?
F32 C32 C31 114.0(6) . . ?
F33 C32 C31 112.8(6) . . ?
N9 C52 C49 111.0(4) . . ?
N9 C52 H52A 109.4 . . ?
N9 C52 H52B 109.4 . . ?
C49 C52 H52A 109.4 . . ?
C49 C52 H52B 109.4 . . ?
H52A C52 H52B 108.0 . . ?
O18 C67 C69 107.7(5) . . ?
O18 C67 C68 109.5(5) . . ?
O18 C67 C70 111.1(5) . . ?
C69 C67 C70 112.6(5) . . ?
C68 C67 C69 108.3(5) . . ?
C68 C67 C70 107.7(5) . . ?
C106 C105 H105 118.8 . . ?
C106 C105 C104 122.4(8) . . ?
C104 C105 H105 118.8 . . ?
O11 C37 C40 110.7(5) . . ?
O11 C37 C39 108.2(5) . . ?
O11 C37 C38 109.1(5) . . ?
C40 C37 C38 106.9(5) . . ?
C39 C37 C40 113.2(6) . . ?
C39 C37 C38 108.6(5) . . ?
F60 C57 F59 107.0(5) . . ?
F60 C57 F58 107.4(5) . . ?
F60 C57 C55 111.3(4) . . ?
F59 C57 C55 112.3(5) . . ?
F58 C57 F59 106.7(4) . . ?
F58 C57 C55 111.8(5) . . ?
F69 C68 F67 107.3(5) . . ?
F69 C68 F68 108.0(5) . . ?
F69 C68 C67 113.3(6) . . ?
F67 C68 F68 105.9(6) . . ?
F67 C68 C67 110.4(5) . . ?
F68 C68 C67 111.6(5) . . ?
C104 C109 H109 119.6 . . ?
C108 C109 H109 119.6 . . ?
C108 C109 C104 120.8(8) . . ?
N7 C40 C37 111.7(5) . . ?
N7 C40 H40A 109.3 . . ?
N7 C40 H40B 109.3 . . ?
C37 C40 H40A 109.3 . . ?
C37 C40 H40B 109.3 . . ?
H40A C40 H40B 107.9 . . ?
N12 C70 C67 111.6(5) . . ?
N12 C70 H70A 109.3 . . ?
N12 C70 H70B 109.3 . . ?
C67 C70 H70A 109.3 . . ?
C67 C70 H70B 109.3 . . ?
H70A C70 H70B 108.0 . . ?
F42 C39 F41 106.6(6) . . ?
F42 C39 F40 106.9(6) . . ?
F42 C39 C37 112.1(6) . . ?
F41 C39 F40 107.1(6) . . ?
F41 C39 C37 112.6(6) . . ?
F40 C39 C37 111.1(6) . . ?
C98 C99 H99 119.5 . . ?
C100 C99 H99 119.5 . . ?
C100 C99 C98 120.9(9) . . ?
C99 C98 H98 119.3 . . ?
C97 C98 C99 121.4(8) . . ?
C97 C98 H98 119.3 . . ?
F1 C2 C1 111.7(6) . . ?
F2 C2 F1 107.3(5) . . ?
F2 C2 F3 107.6(6) . . ?
F2 C2 C1 112.9(6) . . ?
F3 C2 F1 106.8(6) . . ?
F3 C2 C1 110.3(5) . . ?
N11 C64 H64A 109.4 . . ?
N11 C64 H64B 109.4 . . ?
N11 C64 C61 111.1(5) . . ?
H64A C64 H64B 108.0 . . ?
C61 C64 H64A 109.4 . . ?
C61 C64 H64B 109.4 . . ?
O12 C43 C45 107.3(5) . . ?
O12 C43 C44 110.0(5) . . ?
O12 C43 C46 110.9(5) . . ?
C45 C43 C46 112.8(5) . . ?
C44 C43 C45 108.0(5) . . ?
C44 C43 C46 107.7(5) . . ?
O20 C79 C81 109.6(5) . . ?
O20 C79 C82 112.1(5) . . ?
O20 C79 C80 107.2(6) . . ?
C81 C79 C82 107.7(6) . . ?
C81 C79 C80 108.0(6) . . ?
C80 C79 C82 112.1(6) . . ?
O19 C73 C75 108.5(5) . . ?
O19 C73 C74 107.9(5) . . ?
O19 C73 C76 111.9(5) . . ?
C75 C73 C76 107.8(5) . . ?
C74 C73 C75 108.2(5) . . ?
C74 C73 C76 112.5(5) . . ?
O14 C55 C56 107.6(5) . . ?
O14 C55 C58 110.8(4) . . ?
O14 C55 C57 108.9(4) . . ?
C56 C55 C58 112.7(5) . . ?
C57 C55 C56 108.5(5) . . ?
C57 C55 C58 108.2(5) . . ?
N6 C35 H35A 109.5 . . ?
N6 C35 H35B 109.5 . . ?
N6 C35 H35C 109.5 . . ?
H35A C35 H35B 109.5 . . ?
H35A C35 H35C 109.5 . . ?
H35B C35 H35C 109.5 . . ?
N10 C60 H60A 109.5 . . ?
N10 C60 H60B 109.5 . . ?
N10 C60 H60C 109.5 . . ?
H60A C60 H60B 109.5 . . ?
H60A C60 H60C 109.5 . . ?
H60B C60 H60C 109.5 . . ?
F19 C20 F20 108.2(8) . . ?
F19 C20 F21 107.9(7) . . ?
F19 C20 C19 111.2(7) . . ?
F20 C20 F21 107.5(7) . . ?
F20 C20 C19 112.6(8) . . ?
F21 C20 C19 109.3(7) . . ?
N2 C11 H11A 109.5 . . ?
N2 C11 H11B 109.5 . . ?
N2 C11 H11C 109.5 . . ?
H11A C11 H11B 109.5 . . ?
H11A C11 H11C 109.5 . . ?
H11B C11 H11C 109.5 . . ?
N16 C94 H94A 109.5 . . ?
N16 C94 H94B 109.5 . . ?
N16 C94 C91 110.6(5) . . ?
H94A C94 H94B 108.1 . . ?
C91 C94 H94A 109.5 . . ?
C91 C94 H94B 109.5 . . ?
F78 C75 F76 106.9(5) . . ?
F78 C75 F77 107.5(5) . . ?
F78 C75 C73 110.9(5) . . ?
F76 C75 C73 112.1(5) . . ?
F77 C75 F76 106.7(5) . . ?
F77 C75 C73 112.4(5) . . ?
F39 C38 C37 111.8(6) . . ?
F38 C38 F39 107.4(5) . . ?
F38 C38 F37 107.8(6) . . ?
F38 C38 C37 111.4(6) . . ?
F37 C38 F39 107.6(6) . . ?
F37 C38 C37 110.7(5) . . ?
O8 C31 C32 109.2(6) . . ?
O8 C31 C33 108.4(6) . . ?
O8 C31 C34 110.9(5) . . ?
C32 C31 C33 107.9(6) . . ?
C32 C31 C34 108.4(6) . . ?
C33 C31 C34 111.9(6) . . ?
F75 C74 F74 107.3(6) . . ?
F75 C74 C73 112.4(5) . . ?
F73 C74 F75 105.9(6) . . ?
F73 C74 F74 107.1(6) . . ?
F73 C74 C73 112.2(6) . . ?
F74 C74 C73 111.5(6) . . ?
N11 C66 H66A 109.5 . . ?
N11 C66 H66B 109.5 . . ?
N11 C66 H66C 109.5 . . ?
H66A C66 H66B 109.5 . . ?
H66A C66 H66C 109.5 . . ?
H66B C66 H66C 109.5 . . ?
O24 C91 C92 109.2(5) . . ?
O24 C91 C93 107.8(5) . . ?
O24 C91 C94 111.4(4) . . ?
C92 C91 C93 108.0(5) . . ?
C92 C91 C94 106.9(5) . . ?
C93 C91 C94 113.5(5) . . ?
N14 C82 C79 111.5(5) . . ?
N14 C82 H82A 109.3 . . ?
N14 C82 H82B 109.3 . . ?
C79 C82 H82A 109.3 . . ?
C79 C82 H82B 109.3 . . ?
H82A C82 H82B 108.0 . . ?
N9 C53 H53A 109.5 . . ?
N9 C53 H53B 109.5 . . ?
N9 C53 H53C 109.5 . . ?
H53A C53 H53B 109.5 . . ?
H53A C53 H53C 109.5 . . ?
H53B C53 H53C 109.5 . . ?
C114 C113 H113 120.1 . . ?
C114 C113 C112 119.8(10) . . ?
C112 C113 H113 120.1 . . ?
F43 C44 F44 106.9(5) . . ?
F43 C44 F45 107.3(5) . . ?
F43 C44 C43 111.2(5) . . ?
F44 C44 F45 106.5(5) . . ?
F44 C44 C43 113.3(5) . . ?
F45 C44 C43 111.2(5) . . ?
F7 C8 F9 106.3(6) . . ?
F7 C8 F8 107.8(6) . . ?
F7 C8 C7 111.1(6) . . ?
F9 C8 C7 111.0(6) . . ?
F8 C8 F9 106.5(6) . . ?
F8 C8 C7 113.7(6) . . ?
N7 C41 H41A 109.5 . . ?
N7 C41 H41B 109.5 . . ?
N7 C41 H41C 109.5 . . ?
H41A C41 H41B 109.5 . . ?
H41A C41 H41C 109.5 . . ?
H41B C41 H41C 109.5 . . ?
C105 C106 H106 119.2 . . ?
C105 C106 C107 121.5(8) . . ?
C107 C106 H106 119.2 . . ?
N16 C95 H95A 109.5 . . ?
N16 C95 H95B 109.5 . . ?
N16 C95 H95C 109.5 . . ?
H95A C95 H95B 109.5 . . ?
H95A C95 H95C 109.5 . . ?
H95B C95 H95C 109.5 . . ?
N12 C72 H72A 109.5 . . ?
N12 C72 H72B 109.5 . . ?
N12 C72 H72C 109.5 . . ?
H72A C72 H72B 109.5 . . ?
H72A C72 H72C 109.5 . . ?
H72B C72 H72C 109.5 . . ?
N15 C88 C85 111.1(5) . . ?
N15 C88 H88A 109.4 . . ?
N15 C88 H88B 109.4 . . ?
C85 C88 H88A 109.4 . . ?
C85 C88 H88B 109.4 . . ?
H88A C88 H88B 108.0 . . ?
C113 C114 H114 119.7 . . ?
C115 C114 C113 120.5(9) . . ?
C115 C114 H114 119.7 . . ?
N1 C6 H6A 109.5 . . ?
N1 C6 H6B 109.5 . . ?
N1 C6 H6C 109.5 . . ?
H6A C6 H6B 109.5 . . ?
H6A C6 H6C 109.5 . . ?
H6B C6 H6C 109.5 . . ?
O6 C19 C20 108.1(7) . . ?
O6 C19 C21 107.0(7) . . ?
O6 C19 C22 111.4(7) . . ?
C21 C19 C20 108.2(8) . . ?
C21 C19 C22 113.9(8) . . ?
C22 C19 C20 108.0(7) . . ?
N6 C36 H36A 109.5 . . ?
N6 C36 H36B 109.5 . . ?
N6 C36 H36C 109.5 . . ?
H36A C36 H36B 109.5 . . ?
H36A C36 H36C 109.5 . . ?
H36B C36 H36C 109.5 . . ?
N1 C4 H4A 109.5 . . ?
N1 C4 H4B 109.5 . . ?
N1 C4 C1 110.8(5) . . ?
H4A C4 H4B 108.1 . . ?
C1 C4 H4A 109.5 . . ?
C1 C4 H4B 109.5 . . ?
C98 C97 C102 117.9(8) . . ?
C98 C97 C103 120.2(8) . . ?
C102 C97 C103 121.9(8) . . ?
O17 C61 C64 111.1(5) . . ?
O17 C61 C63 107.6(5) . . ?
O17 C61 C62 109.1(5) . . ?
C63 C61 C64 112.0(5) . . ?
C62 C61 C64 108.1(5) . . ?
C62 C61 C63 109.0(5) . . ?
N13 C77 H77A 109.5 . . ?
N13 C77 H77B 109.5 . . ?
N13 C77 H77C 109.5 . . ?
H77A C77 H77B 109.5 . . ?
H77A C77 H77C 109.5 . . ?
H77B C77 H77C 109.5 . . ?
C16 N3 Ti2 103.9(4) . . ?
C18 N3 Ti2 114.1(5) . . ?
C18 N3 C16 112.2(7) . . ?
C17 N3 Ti2 111.2(4) . . ?
C17 N3 C16 108.5(7) . . ?
C17 N3 C18 106.8(7) . . ?
C114 C115 H115 120.8 . . ?
C114 C115 C116 118.5(10) . . ?
C116 C115 H115 120.8 . . ?
C105 C104 C109 115.3(8) . . ?
C105 C104 C110 121.5(9) . . ?
C109 C104 C110 123.2(9) . . ?
C102 C101 H101 119.6 . . ?
C102 C101 C100 120.9(8) . . ?
C100 C101 H101 119.6 . . ?
F80 C80 C79 112.1(6) . . ?
F81 C80 F80 105.6(7) . . ?
F81 C80 C79 111.2(6) . . ?
F79 C80 F80 108.0(7) . . ?
F79 C80 F81 107.6(6) . . ?
F79 C80 C79 112.0(7) . . ?
N13 C76 C73 110.8(5) . . ?
N13 C76 H76A 109.5 . . ?
N13 C76 H76B 109.5 . . ?
C73 C76 H76A 109.5 . . ?
C73 C76 H76B 109.5 . . ?
H76A C76 H76B 108.1 . . ?
N8 C48 H48A 109.5 . . ?
N8 C48 H48B 109.5 . . ?
N8 C48 H48C 109.5 . . ?
H48A C48 H48B 109.5 . . ?
H48A C48 H48C 109.5 . . ?
H48B C48 H48C 109.5 . . ?
N14 C83 H83A 109.5 . . ?
N14 C83 H83B 109.5 . . ?
N14 C83 H83C 109.5 . . ?
H83A C83 H83B 109.5 . . ?
H83A C83 H83C 109.5 . . ?
H83B C83 H83C 109.5 . . ?
O5 C13 C14 109.5(6) . . ?
O5 C13 C16 111.5(7) . . ?
O5 C13 C15 107.8(7) . . ?
C14 C13 C16 106.4(7) . . ?
C15 C13 C14 108.2(7) . . ?
C15 C13 C16 113.4(7) . . ?
N15 C89 H89A 109.5 . . ?
N15 C89 H89B 109.5 . . ?
N15 C89 H89C 109.5 . . ?
H89A C89 H89B 109.5 . . ?
H89A C89 H89C 109.5 . . ?
H89B C89 H89C 109.5 . . ?
O1 C1 C2 109.8(5) . . ?
O1 C1 C4 111.5(5) . . ?
O1 C1 C3 108.4(6) . . ?
C2 C1 C4 107.5(6) . . ?
C3 C1 C2 107.2(5) . . ?
C3 C1 C4 112.4(6) . . ?
C97 C102 H102 119.8 . . ?
C101 C102 C97 120.4(8) . . ?
C101 C102 H102 119.8 . . ?
N8 C47 H47A 109.5 . . ?
N8 C47 H47B 109.5 . . ?
N8 C47 H47C 109.5 . . ?
H47A C47 H47B 109.5 . . ?
H47A C47 H47C 109.5 . . ?
H47B C47 H47C 109.5 . . ?
N9 C54 H54A 109.5 . . ?
N9 C54 H54B 109.5 . . ?
N9 C54 H54C 109.5 . . ?
H54A C54 H54B 109.5 . . ?
H54A C54 H54C 109.5 . . ?
H54B C54 H54C 109.5 . . ?
F64 C63 C61 111.7(6) . . ?
F65 C63 F64 107.1(6) . . ?
F65 C63 F66 107.7(6) . . ?
F65 C63 C61 111.9(6) . . ?
F66 C63 F64 106.0(6) . . ?
F66 C63 C61 112.0(5) . . ?
N15 C90 H90A 109.5 . . ?
N15 C90 H90B 109.5 . . ?
N15 C90 H90C 109.5 . . ?
H90A C90 H90B 109.5 . . ?
H90A C90 H90C 109.5 . . ?
H90B C90 H90C 109.5 . . ?
N3 C16 C13 110.3(7) . . ?
N3 C16 H16A 109.6 . . ?
N3 C16 H16B 109.6 . . ?
C13 C16 H16A 109.6 . . ?
C13 C16 H16B 109.6 . . ?
H16A C16 H16B 108.1 . . ?
F34 C33 C31 112.2(6) . . ?
F35 C33 F34 107.6(7) . . ?
F35 C33 F36 106.7(6) . . ?
F35 C33 C31 112.1(7) . . ?
F36 C33 F34 105.4(7) . . ?
F36 C33 C31 112.5(6) . . ?
C22 N4 Ti2 104.6(5) . . ?
C22 N4 C23 108.6(7) . . ?
C22 N4 C24 112.2(8) . . ?
C23 N4 Ti2 112.3(5) . . ?
C23 N4 C24 106.6(8) . . ?
C24 N4 Ti2 112.6(6) . . ?
N1 C5 H5A 109.5 . . ?
N1 C5 H5B 109.5 . . ?
N1 C5 H5C 109.5 . . ?
H5A C5 H5B 109.5 . . ?
H5A C5 H5C 109.5 . . ?
H5B C5 H5C 109.5 . . ?
N8 C46 C43 111.7(5) . . ?
N8 C46 H46A 109.3 . . ?
N8 C46 H46B 109.3 . . ?
C43 C46 H46A 109.3 . . ?
C43 C46 H46B 109.3 . . ?
H46A C46 H46B 107.9 . . ?
O2 C7 C8 108.5(6) . . ?
O2 C7 C10 111.8(5) . . ?
O2 C7 C9 108.2(6) . . ?
C8 C7 C10 107.9(6) . . ?
C9 C7 C8 107.8(6) . . ?
C9 C7 C10 112.6(6) . . ?
C109 C108 H108 117.8 . . ?
C109 C108 C107 124.4(9) . . ?
C107 C108 H108 117.8 . . ?
N5 C28 H28A 109.3 . . ?
N5 C28 H28B 109.3 . . ?
N5 C28 C25 111.7(6) . . ?
H28A C28 H28B 107.9 . . ?
C25 C28 H28A 109.3 . . ?
C25 C28 H28B 109.3 . . ?
C99 C100 C101 118.5(9) . . ?
C99 C100 H100 120.8 . . ?
C101 C100 H100 120.8 . . ?
F24 C21 F22 105.3(8) . . ?
F24 C21 C19 113.7(9) . . ?
F22 C21 C19 111.3(9) . . ?
F23 C21 F24 107.2(10) . . ?
F23 C21 F22 106.7(9) . . ?
F23 C21 C19 112.2(8) . . ?
N13 C78 H78A 109.5 . . ?
N13 C78 H78B 109.5 . . ?
N13 C78 H78C 109.5 . . ?
H78A C78 H78B 109.5 . . ?
H78A C78 H78C 109.5 . . ?
H78B C78 H78C 109.5 . . ?
N7 C42 H42A 109.5 . . ?
N7 C42 H42B 109.5 . . ?
N7 C42 H42C 109.5 . . ?
H42A C42 H42B 109.5 . . ?
H42A C42 H42C 109.5 . . ?
H42B C42 H42C 109.5 . . ?
F63 C62 F62 107.7(5) . . ?
F63 C62 F61 106.3(6) . . ?
F63 C62 C61 111.2(5) . . ?
F62 C62 F61 106.4(5) . . ?
F62 C62 C61 113.2(6) . . ?
F61 C62 C61 111.6(5) . . ?
N5 C30 H30A 109.5 . . ?
N5 C30 H30B 109.5 . . ?
N5 C30 H30C 109.5 . . ?
H30A C30 H30B 109.5 . . ?
H30A C30 H30C 109.5 . . ?
H30B C30 H30C 109.5 . . ?
N2 C10 C7 110.4(6) . . ?
N2 C10 H10A 109.6 . . ?
N2 C10 H10B 109.6 . . ?
C7 C10 H10A 109.6 . . ?
C7 C10 H10B 109.6 . . ?
H10A C10 H10B 108.1 . . ?
N14 C84 H84A 109.5 . . ?
N14 C84 H84B 109.5 . . ?
N14 C84 H84C 109.5 . . ?
H84A C84 H84B 109.5 . . ?
H84A C84 H84C 109.5 . . ?
H84B C84 H84C 109.5 . . ?
F30 C27 F29 107.8(7) . . ?
F30 C27 F28 106.3(7) . . ?
F30 C27 C25 111.2(6) . . ?
F29 C27 F28 106.6(7) . . ?
F29 C27 C25 112.3(7) . . ?
F28 C27 C25 112.2(7) . . ?
C106 C107 H107 122.2 . . ?
C108 C107 C106 115.6(9) . . ?
C108 C107 H107 122.2 . . ?
F16 C15 F18 106.9(9) . . ?
F16 C15 F17 107.6(8) . . ?
F16 C15 C13 112.0(8) . . ?
F18 C15 C13 111.6(8) . . ?
F17 C15 F18 106.4(8) . . ?
F17 C15 C13 111.9(8) . . ?
N6 C34 C31 111.2(6) . . ?
N6 C34 H34A 109.4 . . ?
N6 C34 H34B 109.4 . . ?
C31 C34 H34A 109.4 . . ?
C31 C34 H34B 109.4 . . ?
H34A C34 H34B 108.0 . . ?
F6 C3 F5 107.3(6) . . ?
F6 C3 F4 106.0(6) . . ?
F6 C3 C1 113.0(6) . . ?
F5 C3 C1 112.9(6) . . ?
F4 C3 F5 106.0(6) . . ?
F4 C3 C1 111.1(6) . . ?
F12 C9 C7 111.9(6) . . ?
F11 C9 F12 106.7(6) . . ?
F11 C9 F10 106.4(6) . . ?
F11 C9 C7 112.6(6) . . ?
F10 C9 F12 106.2(6) . . ?
F10 C9 C7 112.5(6) . . ?
C19 C22 H22A 109.4 . . ?
C19 C22 H22B 109.4 . . ?
N4 C22 C19 111.2(7) . . ?
N4 C22 H22A 109.4 . . ?
N4 C22 H22B 109.4 . . ?
H22A C22 H22B 108.0 . . ?
F26 C26 C25 111.1(8) . . ?
F27 C26 F26 106.8(8) . . ?
F27 C26 C25 111.4(9) . . ?
F25 C26 F26 107.3(10) . . ?
F25 C26 F27 107.9(8) . . ?
F25 C26 C25 112.1(8) . . ?
N4 C23 H23A 109.5 . . ?
N4 C23 H23B 109.5 . . ?
N4 C23 H23C 109.5 . . ?
H23A C23 H23B 109.5 . . ?
H23A C23 H23C 109.5 . . ?
H23B C23 H23C 109.5 . . ?
O7 C25 C28 111.3(6) . . ?
O7 C25 C27 109.8(6) . . ?
O7 C25 C26 108.1(7) . . ?
C27 C25 C28 106.6(7) . . ?
C27 C25 C26 108.8(7) . . ?
C26 C25 C28 112.2(8) . . ?
C97 C103 H10C 109.5 . . ?
C97 C103 H10D 109.5 . . ?
C97 C103 H10E 109.5 . . ?
H10C C103 H10D 109.5 . . ?
H10C C103 H10E 109.5 . . ?
H10D C103 H10E 109.5 . . ?
N2 C12 H12A 109.5 . . ?
N2 C12 H12B 109.5 . . ?
N2 C12 H12C 109.5 . . ?
H12A C12 H12B 109.5 . . ?
H12A C12 H12C 109.5 . . ?
H12B C12 H12C 109.5 . . ?
N3 C18 H18A 109.5 . . ?
N3 C18 H18B 109.5 . . ?
N3 C18 H18C 109.5 . . ?
H18A C18 H18B 109.5 . . ?
H18A C18 H18C 109.5 . . ?
H18B C18 H18C 109.5 . . ?
N4 C24 H24A 109.5 . . ?
N4 C24 H24B 109.5 . . ?
N4 C24 H24C 109.5 . . ?
H24A C24 H24B 109.5 . . ?
H24A C24 H24C 109.5 . . ?
H24B C24 H24C 109.5 . . ?
C113 C112 H112 119.7 . . ?
C113 C112 C111 120.7(10) . . ?
C111 C112 H112 119.7 . . ?
C104 C110 H11D 109.5 . . ?
C104 C110 H11E 109.5 . . ?
C104 C110 H11F 109.5 . . ?
H11D C110 H11E 109.5 . . ?
H11D C110 H11F 109.5 . . ?
H11E C110 H11F 109.5 . . ?
N5 C29 H29A 109.5 . . ?
N5 C29 H29B 109.5 . . ?
N5 C29 H29C 109.5 . . ?
H29A C29 H29B 109.5 . . ?
H29A C29 H29C 109.5 . . ?
H29B C29 H29C 109.5 . . ?
N3 C17 H17A 109.5 . . ?
N3 C17 H17B 109.5 . . ?
N3 C17 H17C 109.5 . . ?
H17A C17 H17B 109.5 . . ?
H17A C17 H17C 109.5 . . ?
H17B C17 H17C 109.5 . . ?
C112 C111 C117 121.3(10) . . ?
C116 C111 C112 117.8(10) . . ?
C116 C111 C117 120.9(9) . . ?
C115 C116 C111 122.6(10) . . ?
C115 C116 H116 118.7 . . ?
C111 C116 H116 118.7 . . ?
C111 C117 H11G 109.5 . . ?
C111 C117 H11H 109.5 . . ?
C111 C117 H11I 109.5 . . ?
H11G C117 H11H 109.5 . . ?
H11G C117 H11I 109.5 . . ?
H11H C117 H11I 109.5 . . ?
H12D C127 H12E 109.5 . . ?
H12D C127 H12F 109.5 . . ?
H12E C127 H12F 109.5 . . ?
C125 C127 H12D 109.5 . . ?
C125 C127 H12E 109.5 . . ?
C125 C127 H12F 109.5 . . ?
C128 C125 C127 131.8(18) . . ?
C128 C125 C131 114.8(16) . . ?
C131 C125 C127 113.4(17) . . ?
C125 C128 H128 119.6 . . ?
C125 C128 C132 120.9(16) . . ?
C132 C128 H128 119.6 . . ?
C128 C132 H132 119.0 . . ?
C130 C132 C128 122.0(18) . . ?
C130 C132 H132 119.0 . . ?
C132 C130 H130 121.3 . . ?
C129 C130 C132 117.4(17) . . ?
C129 C130 H130 121.3 . . ?
C130 C129 H129 121.1 . . ?
C131 C129 C130 117.8(17) . . ?
C131 C129 H129 121.1 . . ?
C125 C131 H131 117.3 . . ?
C129 C131 C125 125.3(17) . . ?
C129 C131 H131 117.3 . . ?
H12G C124 H12H 109.5 . . ?
H12G C124 H12I 109.5 . . ?
H12H C124 H12I 109.5 . . ?
C118 C124 H12G 109.5 . . ?
C118 C124 H12H 109.5 . . ?
C118 C124 H12I 109.5 . . ?
C119 C118 C124 125.8(15) . . ?
C123 C118 C124 113.4(14) . . ?
C123 C118 C119 120.8(13) . . ?
C118 C119 H119 120.2 . . ?
C120 C119 C118 119.7(13) . . ?
C120 C119 H119 120.2 . . ?
C118 C123 H123 120.2 . . ?
C122 C123 C118 119.6(14) . . ?
C122 C123 H123 120.2 . . ?
C119 C120 H120 121.4 . . ?
C121 C120 C119 117.3(14) . . ?
C121 C120 H120 121.4 . . ?
C123 C122 H122 121.1 . . ?
C123 C122 C121 117.9(15) . . ?
C121 C122 H122 121.1 . . ?
C120 C121 H121 118.0 . . ?
C122 C121 C120 124.0(15) . . ?
C122 C121 H121 118.0 . . ?
C1E C1A H1A 117.8 . . ?
C1F C1A H1A 117.8 . . ?
C1F C1A C1E 124(2) . . ?
C1C C1B H1B 119.1 . . ?
C1C C1B C1D 122(3) . . ?
C1D C1B H1B 119.1 . . ?
C1B C1C H1C 119.4 . . ?
C1E C1C C1B 121(2) . . ?
C1E C1C H1C 119.4 . . ?
C1B C1D H1D 121.4 . . ?
C1F C1D C1B 117(2) . . ?
C1F C1D H1D 121.4 . . ?
C1A C1E H1E 122.6 . . ?
C1C C1E C1A 115(2) . . ?
C1C C1E H1E 122.6 . . ?
C1A C1F C1D 119(2) . . ?
C1A C1F C1G 127(2) . . ?
C1D C1F C1G 114(2) . . ?
C1F C1G H1GA 109.5 . . ?
C1F C1G H1GB 109.5 . . ?
C1F C1G H1GC 109.5 . . ?
H1GA C1G H1GB 109.5 . . ?
H1GA C1G H1GC 109.5 . . ?
H1GB C1G H1GC 109.5 . . ?

loop_
_geom_bond_atom_site_label_1
_geom_bond_atom_site_label_2
_geom_bond_distance
_geom_bond_site_symmetry_2
_geom_bond_publ_flag
Ti8 Ti7 2.7916(14) . ?
Ti8 O23 1.902(4) . ?
Ti8 O21 1.841(4) . ?
Ti8 O24 1.895(4) . ?
Ti8 O22 1.845(4) . ?
Ti8 N16 2.372(4) . ?
Ti8 N15 2.368(5) . ?
Ti6 Ti5 2.7958(14) . ?
Ti6 O18 1.900(4) . ?
Ti6 O17 1.902(4) . ?
Ti6 O16 1.836(4) . ?
Ti6 O15 1.843(4) . ?
Ti6 N12 2.396(5) . ?
Ti6 N11 2.407(5) . ?
Ti5 O13 1.902(4) . ?
Ti5 O16 1.855(4) . ?
Ti5 O15 1.852(4) . ?
Ti5 O14 1.890(4) . ?
Ti5 N10 2.371(5) . ?
Ti5 N9 2.377(5) . ?
Ti4 Ti3 2.7964(14) . ?
Ti4 O10 1.850(4) . ?
Ti4 O12 1.904(4) . ?
Ti4 O9 1.842(4) . ?
Ti4 O11 1.911(4) . ?
Ti4 N8 2.391(5) . ?
Ti4 N7 2.390(5) . ?
Ti7 O21 1.846(4) . ?
Ti7 O20 1.891(4) . ?
Ti7 O19 1.918(4) . ?
Ti7 O22 1.840(4) . ?
Ti7 N13 2.402(5) . ?
Ti7 N14 2.411(5) . ?
Ti1 Ti2 2.7892(16) . ?
Ti1 O1 1.911(4) . ?
Ti1 O2 1.896(4) . ?
Ti1 O4 1.853(4) . ?
Ti1 O3 1.841(4) . ?
Ti1 N2 2.389(6) . ?
Ti1 N1 2.384(5) . ?
Ti3 O10 1.853(4) . ?
Ti3 O9 1.843(4) . ?
Ti3 O8 1.894(5) . ?
Ti3 O7 1.902(5) . ?
Ti3 N6 2.397(6) . ?
Ti3 N5 2.383(6) . ?
Ti2 O4 1.836(5) . ?
Ti2 O5 1.916(5) . ?
Ti2 O6 1.888(5) . ?
Ti2 O3 1.845(5) . ?
Ti2 N3 2.400(6) . ?
Ti2 N4 2.379(7) . ?
F60 C57 1.325(7) . ?
F59 C57 1.346(7) . ?
F92 C92 1.354(7) . ?
F52 C51 1.354(6) . ?
F89 C87 1.344(7) . ?
F69 C68 1.323(7) . ?
F58 C57 1.344(6) . ?
F86 C86 1.334(7) . ?
F53 C51 1.337(7) . ?
F83 C81 1.340(8) . ?
F78 C75 1.319(7) . ?
F31 C32 1.344(8) . ?
F63 C62 1.324(8) . ?
F71 C69 1.327(8) . ?
F56 C56 1.326(8) . ?
F54 C51 1.328(7) . ?
F85 C86 1.325(7) . ?
O13 C49 1.379(7) . ?
F67 C68 1.343(8) . ?
O23 C85 1.380(7) . ?
F76 C75 1.353(7) . ?
F93 C92 1.323(7) . ?
F77 C75 1.336(7) . ?
O18 C67 1.383(7) . ?
F43 C44 1.325(8) . ?
F87 C86 1.341(7) . ?
F88 C87 1.338(7) . ?
F91 C92 1.331(7) . ?
F75 C74 1.336(8) . ?
F49 C50 1.329(7) . ?
F13 C14 1.321(9) . ?
F30 C27 1.329(8) . ?
O17 C61 1.372(7) . ?
F32 C32 1.347(9) . ?
O1 C1 1.365(8) . ?
F82 C81 1.330(8) . ?
F68 C68 1.350(7) . ?
F44 C44 1.336(8) . ?
F19 C20 1.304(9) . ?
F57 C56 1.333(7) . ?
F1 C2 1.340(8) . ?
F64 C63 1.340(8) . ?
F42 C39 1.322(9) . ?
F33 C32 1.351(8) . ?
F96 C93 1.325(8) . ?
F72 C69 1.336(8) . ?
F39 C38 1.341(8) . ?
F73 C74 1.315(8) . ?
O12 C43 1.379(7) . ?
O14 C55 1.389(6) . ?
F46 C45 1.336(8) . ?
F2 C2 1.334(8) . ?
O2 C7 1.371(8) . ?
F55 C56 1.351(7) . ?
F51 C50 1.332(8) . ?
F94 C93 1.344(8) . ?
F74 C74 1.343(8) . ?
O24 C91 1.388(7) . ?
O8 C31 1.381(8) . ?
F6 C3 1.332(9) . ?
F41 C39 1.331(8) . ?
F3 C2 1.336(8) . ?
F5 C3 1.344(9) . ?
F70 C69 1.337(8) . ?
F62 C62 1.335(8) . ?
F7 C8 1.321(9) . ?
F84 C81 1.340(8) . ?
F9 C8 1.355(9) . ?
F50 C50 1.352(7) . ?
F38 C38 1.328(8) . ?
F61 C62 1.350(8) . ?
F48 C45 1.318(9) . ?
F14 C14 1.349(9) . ?
O11 C37 1.374(7) . ?
F15 C14 1.346(8) . ?
F45 C44 1.344(7) . ?
F90 C87 1.334(7) . ?
F47 C45 1.352(8) . ?
O20 C79 1.377(8) . ?
O19 C73 1.377(7) . ?
F12 C9 1.338(9) . ?
F37 C38 1.331(9) . ?
F8 C8 1.329(8) . ?
F29 C27 1.340(9) . ?
F24 C21 1.332(14) . ?
F65 C63 1.316(9) . ?
N12 C71 1.483(9) . ?
N12 C70 1.488(8) . ?
N12 C72 1.491(8) . ?
F34 C33 1.350(10) . ?
F40 C39 1.346(8) . ?
N16 C96 1.487(8) . ?
N16 C94 1.489(7) . ?
N16 C95 1.479(7) . ?
O5 C13 1.369(9) . ?
F28 C27 1.344(11) . ?
F11 C9 1.333(9) . ?
F95 C93 1.324(8) . ?
F20 C20 1.325(12) . ?
F66 C63 1.337(9) . ?
F10 C9 1.337(9) . ?
F80 C80 1.336(10) . ?
F81 C80 1.329(9) . ?
O6 C19 1.391(9) . ?
F22 C21 1.342(12) . ?
F35 C33 1.328(9) . ?
F79 C80 1.326(9) . ?
O7 C25 1.372(9) . ?
F4 C3 1.340(8) . ?
F16 C15 1.334(12) . ?
N11 C65 1.489(8) . ?
N11 C64 1.481(8) . ?
N11 C66 1.487(8) . ?
F21 C20 1.356(10) . ?
N10 C59 1.480(8) . ?
N10 C58 1.485(7) . ?
N10 C60 1.475(8) . ?
N6 C35 1.478(10) . ?
N6 C36 1.465(10) . ?
N6 C34 1.490(10) . ?
F18 C15 1.341(12) . ?
N9 C52 1.471(7) . ?
N9 C53 1.475(8) . ?
N9 C54 1.478(8) . ?
F36 C33 1.337(10) . ?
N8 C48 1.472(8) . ?
N8 C47 1.476(8) . ?
N8 C46 1.475(8) . ?
N15 C88 1.485(7) . ?
N15 C89 1.476(8) . ?
N15 C90 1.473(8) . ?
C86 C85 1.556(8) . ?
F26 C26 1.338(14) . ?
N7 C40 1.473(8) . ?
N7 C41 1.484(8) . ?
N7 C42 1.466(9) . ?
F23 C21 1.329(11) . ?
C49 C50 1.551(9) . ?
C49 C51 1.538(8) . ?
C49 C52 1.565(8) . ?
C81 C79 1.543(10) . ?
N2 C11 1.471(9) . ?
N2 C10 1.465(9) . ?
N2 C12 1.494(8) . ?
C45 C43 1.544(9) . ?
N5 C28 1.466(11) . ?
N5 C30 1.483(11) . ?
N5 C29 1.480(9) . ?
N1 C6 1.494(9) . ?
N1 C4 1.477(8) . ?
N1 C5 1.455(9) . ?
C92 C91 1.548(8) . ?
C87 C85 1.540(9) . ?
N13 C77 1.479(8) . ?
N13 C76 1.482(8) . ?
N13 C78 1.484(8) . ?
N14 C82 1.491(9) . ?
N14 C83 1.465(9) . ?
N14 C84 1.467(9) . ?
C56 C55 1.548(8) . ?
C85 C88 1.561(8) . ?
C59 H59A 0.9800 . ?
C59 H59B 0.9800 . ?
C59 H59C 0.9800 . ?
C96 H96A 0.9800 . ?
C96 H96B 0.9800 . ?
C96 H96C 0.9800 . ?
C69 C67 1.542(10) . ?
C14 C13 1.551(12) . ?
C65 H65A 0.9800 . ?
C65 H65B 0.9800 . ?
C65 H65C 0.9800 . ?
C71 H71A 0.9800 . ?
C71 H71B 0.9800 . ?
C71 H71C 0.9800 . ?
F17 C15 1.338(11) . ?
F27 C26 1.334(12) . ?
C93 C91 1.549(8) . ?
F25 C26 1.319(11) . ?
C58 H58A 0.9900 . ?
C58 H58B 0.9900 . ?
C58 C55 1.557(8) . ?
C32 C31 1.518(11) . ?
C52 H52A 0.9900 . ?
C52 H52B 0.9900 . ?
C67 C68 1.539(10) . ?
C67 C70 1.555(8) . ?
C105 H105 0.9500 . ?
C105 C106 1.350(12) . ?
C105 C104 1.379(11) . ?
C37 C40 1.555(8) . ?
C37 C39 1.546(9) . ?
C37 C38 1.557(10) . ?
C57 C55 1.536(8) . ?
C109 H109 0.9500 . ?
C109 C104 1.446(12) . ?
C109 C108 1.316(14) . ?
C40 H40A 0.9900 . ?
C40 H40B 0.9900 . ?
C70 H70A 0.9900 . ?
C70 H70B 0.9900 . ?
C99 H99 0.9500 . ?
C99 C98 1.380(13) . ?
C99 C100 1.360(14) . ?
C98 H98 0.9500 . ?
C98 C97 1.377(12) . ?
C2 C1 1.547(9) . ?
C64 H64A 0.9900 . ?
C64 H64B 0.9900 . ?
C64 C61 1.562(9) . ?
C43 C44 1.532(9) . ?
C43 C46 1.561(9) . ?
C79 C82 1.559(10) . ?
C79 C80 1.551(10) . ?
C73 C75 1.552(9) . ?
C73 C74 1.548(9) . ?
C73 C76 1.559(8) . ?
C35 H35A 0.9800 . ?
C35 H35B 0.9800 . ?
C35 H35C 0.9800 . ?
C60 H60A 0.9800 . ?
C60 H60B 0.9800 . ?
C60 H60C 0.9800 . ?
C20 C19 1.574(12) . ?
C11 H11A 0.9800 . ?
C11 H11B 0.9800 . ?
C11 H11C 0.9800 . ?
C94 H94A 0.9900 . ?
C94 H94B 0.9900 . ?
C94 C91 1.559(8) . ?
C31 C33 1.547(9) . ?
C31 C34 1.558(10) . ?
C66 H66A 0.9800 . ?
C66 H66B 0.9800 . ?
C66 H66C 0.9800 . ?
C82 H82A 0.9900 . ?
C82 H82B 0.9900 . ?
C53 H53A 0.9800 . ?
C53 H53B 0.9800 . ?
C53 H53C 0.9800 . ?
C113 H113 0.9500 . ?
C113 C114 1.387(9) . ?
C113 C112 1.388(9) . ?
C8 C7 1.549(10) . ?
C41 H41A 0.9800 . ?
C41 H41B 0.9800 . ?
C41 H41C 0.9800 . ?
C106 H106 0.9500 . ?
C106 C107 1.416(14) . ?
C95 H95A 0.9800 . ?
C95 H95B 0.9800 . ?
C95 H95C 0.9800 . ?
C72 H72A 0.9800 . ?
C72 H72B 0.9800 . ?
C72 H72C 0.9800 . ?
C88 H88A 0.9900 . ?
C88 H88B 0.9900 . ?
C114 H114 0.9500 . ?
C114 C115 1.380(9) . ?
C6 H6A 0.9800 . ?
C6 H6B 0.9800 . ?
C6 H6C 0.9800 . ?
C19 C21 1.535(13) . ?
C19 C22 1.566(14) . ?
C36 H36A 0.9800 . ?
C36 H36B 0.9800 . ?
C36 H36C 0.9800 . ?
C4 H4A 0.9900 . ?
C4 H4B 0.9900 . ?
C4 C1 1.570(9) . ?
C97 C102 1.400(11) . ?
C97 C103 1.484(13) . ?
C61 C63 1.552(10) . ?
C61 C62 1.540(10) . ?
C77 H77A 0.9800 . ?
C77 H77B 0.9800 . ?
C77 H77C 0.9800 . ?
N3 C16 1.485(11) . ?
N3 C18 1.478(11) . ?
N3 C17 1.469(11) . ?
C115 H115 0.9500 . ?
C115 C116 1.381(9) . ?
C104 C110 1.470(13) . ?
C101 H101 0.9500 . ?
C101 C102 1.370(13) . ?
C101 C100 1.400(14) . ?
C76 H76A 0.9900 . ?
C76 H76B 0.9900 . ?
C48 H48A 0.9800 . ?
C48 H48B 0.9800 . ?
C48 H48C 0.9800 . ?
C83 H83A 0.9800 . ?
C83 H83B 0.9800 . ?
C83 H83C 0.9800 . ?
C13 C16 1.570(12) . ?
C13 C15 1.540(11) . ?
C89 H89A 0.9800 . ?
C89 H89B 0.9800 . ?
C89 H89C 0.9800 . ?
C1 C3 1.539(10) . ?
C102 H102 0.9500 . ?
C47 H47A 0.9800 . ?
C47 H47B 0.9800 . ?
C47 H47C 0.9800 . ?
C54 H54A 0.9800 . ?
C54 H54B 0.9800 . ?
C54 H54C 0.9800 . ?
C90 H90A 0.9800 . ?
C90 H90B 0.9800 . ?
C90 H90C 0.9800 . ?
C16 H16A 0.9900 . ?
C16 H16B 0.9900 . ?
N4 C22 1.455(12) . ?
N4 C23 1.474(13) . ?
N4 C24 1.477(11) . ?
C5 H5A 0.9800 . ?
C5 H5B 0.9800 . ?
C5 H5C 0.9800 . ?
C46 H46A 0.9900 . ?
C46 H46B 0.9900 . ?
C7 C10 1.564(9) . ?
C7 C9 1.538(10) . ?
C108 H108 0.9500 . ?
C108 C107 1.365(15) . ?
C28 H28A 0.9900 . ?
C28 H28B 0.9900 . ?
C28 C25 1.561(13) . ?
C100 H100 0.9500 . ?
C78 H78A 0.9800 . ?
C78 H78B 0.9800 . ?
C78 H78C 0.9800 . ?
C42 H42A 0.9800 . ?
C42 H42B 0.9800 . ?
C42 H42C 0.9800 . ?
C30 H30A 0.9800 . ?
C30 H30B 0.9800 . ?
C30 H30C 0.9800 . ?
C10 H10A 0.9900 . ?
C10 H10B 0.9900 . ?
C84 H84A 0.9800 . ?
C84 H84B 0.9800 . ?
C84 H84C 0.9800 . ?
C27 C25 1.543(11) . ?
C107 H107 0.9500 . ?
C34 H34A 0.9900 . ?
C34 H34B 0.9900 . ?
C22 H22A 0.9900 . ?
C22 H22B 0.9900 . ?
C26 C25 1.554(12) . ?
C23 H23A 0.9800 . ?
C23 H23B 0.9800 . ?
C23 H23C 0.9800 . ?
C103 H10C 0.9800 . ?
C103 H10D 0.9800 . ?
C103 H10E 0.9800 . ?
C12 H12A 0.9800 . ?
C12 H12B 0.9800 . ?
C12 H12C 0.9800 . ?
C18 H18A 0.9800 . ?
C18 H18B 0.9800 . ?
C18 H18C 0.9800 . ?
C24 H24A 0.9800 . ?
C24 H24B 0.9800 . ?
C24 H24C 0.9800 . ?
C112 H112 0.9500 . ?
C112 C111 1.388(9) . ?
C110 H11D 0.9800 . ?
C110 H11E 0.9800 . ?
C110 H11F 0.9800 . ?
C29 H29A 0.9800 . ?
C29 H29B 0.9800 . ?
C29 H29C 0.9800 . ?
C17 H17A 0.9800 . ?
C17 H17B 0.9800 . ?
C17 H17C 0.9800 . ?
C111 C116 1.387(9) . ?
C111 C117 1.553(16) . ?
C116 H116 0.9500 . ?
C117 H11G 0.9800 . ?
C117 H11H 0.9800 . ?
C117 H11I 0.9800 . ?
C127 H12D 0.9800 . ?
C127 H12E 0.9800 . ?
C127 H12F 0.9800 . ?
C127 C125 1.464(16) . ?
C125 C128 1.380(9) . ?
C125 C131 1.382(9) . ?
C128 H128 0.9500 . ?
C128 C132 1.383(9) . ?
C132 H132 0.9500 . ?
C132 C130 1.378(9) . ?
C130 H130 0.9500 . ?
C130 C129 1.377(9) . ?
C129 H129 0.9500 . ?
C129 C131 1.372(9) . ?
C131 H131 0.9500 . ?
C124 H12G 0.9800 . ?
C124 H12H 0.9800 . ?
C124 H12I 0.9800 . ?
C124 C118 1.457(16) . ?
C118 C119 1.388(9) . ?
C118 C123 1.386(9) . ?
C119 H119 0.9500 . ?
C119 C120 1.382(9) . ?
C123 H123 0.9500 . ?
C123 C122 1.366(9) . ?
C120 H120 0.9500 . ?
C120 C121 1.376(9) . ?
C122 H122 0.9500 . ?
C122 C121 1.375(9) . ?
C121 H121 0.9500 . ?
C1A H1A 0.9500 . ?
C1A C1E 1.389(11) . ?
C1A C1F 1.385(10) . ?
C1B H1B 0.9500 . ?
C1B C1C 1.387(10) . ?
C1B C1D 1.388(11) . ?
C1C H1C 0.9500 . ?
C1C C1E 1.386(11) . ?
C1D H1D 0.9500 . ?
C1D C1F 1.387(10) . ?
C1E H1E 0.9500 . ?
C1F C1G 1.56(2) . ?
C1G H1GA 0.9800 . ?
C1G H1GB 0.9800 . ?
C1G H1GC 0.9800 . ?

loop_
_geom_torsion_atom_site_label_1
_geom_torsion_atom_site_label_2
_geom_torsion_atom_site_label_3
_geom_torsion_atom_site_label_4
_geom_torsion
_geom_torsion_site_symmetry_1
_geom_torsion_site_symmetry_2
_geom_torsion_site_symmetry_3
_geom_torsion_site_symmetry_4
_geom_torsion_publ_flag
Ti8 Ti7 O20 C79 -91.9(5) . . . . ?
Ti8 O23 C85 C86 104.3(5) . . . . ?
Ti8 O23 C85 C87 -138.1(4) . . . . ?
Ti8 O23 C85 C88 -13.8(7) . . . . ?
Ti8 O24 C91 C92 102.1(5) . . . . ?
Ti8 O24 C91 C93 -140.8(4) . . . . ?
Ti8 O24 C91 C94 -15.7(6) . . . . ?
Ti8 N16 C94 C91 32.8(5) . . . . ?
Ti8 N15 C88 C85 32.6(5) . . . . ?
Ti6 Ti5 O14 C55 -89.9(4) . . . . ?
Ti6 O18 C67 C69 -140.8(4) . . . . ?
Ti6 O18 C67 C68 101.7(5) . . . . ?
Ti6 O18 C67 C70 -17.1(7) . . . . ?
Ti6 O17 C61 C64 -16.2(8) . . . . ?
Ti6 O17 C61 C63 -139.1(5) . . . . ?
Ti6 O17 C61 C62 102.8(5) . . . . ?
Ti6 N12 C70 C67 32.9(6) . . . . ?
Ti6 N11 C64 C61 32.1(6) . . . . ?
Ti5 Ti6 O18 C67 -90.8(5) . . . . ?
Ti5 O13 C49 C50 -141.9(4) . . . . ?
Ti5 O13 C49 C51 101.0(5) . . . . ?
Ti5 O13 C49 C52 -17.7(7) . . . . ?
Ti5 O14 C55 C56 -141.1(4) . . . . ?
Ti5 O14 C55 C58 -17.4(6) . . . . ?
Ti5 O14 C55 C57 101.5(5) . . . . ?
Ti5 N10 C58 C55 32.0(5) . . . . ?
Ti5 N9 C52 C49 32.0(5) . . . . ?
Ti4 Ti3 O8 C31 -91.7(5) . . . . ?
Ti4 O12 C43 C45 -139.2(4) . . . . ?
Ti4 O12 C43 C44 103.4(5) . . . . ?
Ti4 O12 C43 C46 -15.6(7) . . . . ?
Ti4 O11 C37 C40 -15.2(7) . . . . ?
Ti4 O11 C37 C39 -139.9(4) . . . . ?
Ti4 O11 C37 C38 102.1(5) . . . . ?
Ti4 N8 C46 C43 31.5(6) . . . . ?
Ti4 N7 C40 C37 33.4(6) . . . . ?
Ti7 Ti8 O24 C91 -92.2(4) . . . . ?
Ti7 O20 C79 C81 104.9(6) . . . . ?
Ti7 O20 C79 C82 -14.7(8) . . . . ?
Ti7 O20 C79 C80 -138.2(5) . . . . ?
Ti7 O19 C73 C75 101.8(5) . . . . ?
Ti7 O19 C73 C74 -141.1(4) . . . . ?
Ti7 O19 C73 C76 -17.0(7) . . . . ?
Ti7 N13 C76 C73 34.0(5) . . . . ?
Ti7 N14 C82 C79 31.3(6) . . . . ?
Ti1 Ti2 O6 C19 91.8(6) . . . . ?
Ti1 O1 C1 C2 -104.1(5) . . . . ?
Ti1 O1 C1 C4 14.9(8) . . . . ?
Ti1 O1 C1 C3 139.1(5) . . . . ?
Ti1 O2 C7 C8 -103.1(5) . . . . ?
Ti1 O2 C7 C10 15.8(8) . . . . ?
Ti1 O2 C7 C9 140.3(5) . . . . ?
Ti1 N2 C10 C7 -31.6(6) . . . . ?
Ti1 N1 C4 C1 -32.6(6) . . . . ?
Ti3 O8 C31 C32 103.9(6) . . . . ?
Ti3 O8 C31 C33 -138.8(5) . . . . ?
Ti3 O8 C31 C34 -15.5(8) . . . . ?
Ti3 O7 C25 C28 -13.9(8) . . . . ?
Ti3 O7 C25 C27 103.9(7) . . . . ?
Ti3 O7 C25 C26 -137.5(7) . . . . ?
Ti3 N6 C34 C31 32.3(7) . . . . ?
Ti3 N5 C28 C25 31.1(6) . . . . ?
Ti2 Ti1 O2 C7 92.8(5) . . . . ?
Ti2 O5 C13 C14 -103.0(7) . . . . ?
Ti2 O5 C13 C16 14.4(9) . . . . ?
Ti2 O5 C13 C15 139.6(6) . . . . ?
Ti2 O6 C19 C20 -104.0(8) . . . . ?
Ti2 O6 C19 C21 139.7(7) . . . . ?
Ti2 O6 C19 C22 14.6(8) . . . . ?
Ti2 N3 C16 C13 -33.5(7) . . . . ?
Ti2 N4 C22 C19 -31.3(7) . . . . ?
F60 C57 C55 O14 -53.2(6) . . . . ?
F60 C57 C55 C56 -170.1(5) . . . . ?
F60 C57 C55 C58 67.3(6) . . . . ?
F59 C57 C55 O14 66.8(6) . . . . ?
F59 C57 C55 C56 -50.2(6) . . . . ?
F59 C57 C55 C58 -172.7(4) . . . . ?
F92 C92 C91 O24 -171.4(5) . . . . ?
F92 C92 C91 C93 71.6(6) . . . . ?
F92 C92 C91 C94 -50.9(6) . . . . ?
F89 C87 C85 O23 -169.2(5) . . . . ?
F89 C87 C85 C86 -51.3(6) . . . . ?
F89 C87 C85 C88 67.5(6) . . . . ?
F58 C57 C55 O14 -173.3(4) . . . . ?
F58 C57 C55 C56 69.8(6) . . . . ?
F58 C57 C55 C58 -52.8(6) . . . . ?
F86 C86 C85 O23 66.9(6) . . . . ?
F86 C86 C85 C87 -50.8(6) . . . . ?
F86 C86 C85 C88 -172.8(5) . . . . ?
F83 C81 C79 O20 -53.8(8) . . . . ?
F83 C81 C79 C82 68.5(7) . . . . ?
F83 C81 C79 C80 -170.2(6) . . . . ?
F31 C32 C31 O8 -52.6(7) . . . . ?
F31 C32 C31 C33 -170.3(6) . . . . ?
F31 C32 C31 C34 68.3(7) . . . . ?
F71 C69 C67 O18 -49.2(7) . . . . ?
F71 C69 C67 C68 69.1(7) . . . . ?
F71 C69 C67 C70 -172.0(5) . . . . ?
F56 C56 C55 O14 -47.1(6) . . . . ?
F56 C56 C55 C58 -169.6(5) . . . . ?
F56 C56 C55 C57 70.6(6) . . . . ?
F85 C86 C85 O23 -53.3(6) . . . . ?
F85 C86 C85 C87 -171.0(5) . . . . ?
F85 C86 C85 C88 67.0(6) . . . . ?
O13 Ti5 O16 Ti6 -107.41(19) . . . . ?
O13 Ti5 O15 Ti6 103.36(19) . . . . ?
O13 Ti5 O14 C55 91.3(5) . . . . ?
O13 C49 C50 F49 70.1(6) . . . . ?
O13 C49 C50 F51 -50.2(6) . . . . ?
O13 C49 C50 F50 -171.1(5) . . . . ?
O13 C49 C51 F52 -172.8(5) . . . . ?
O13 C49 C51 F53 66.6(6) . . . . ?
O13 C49 C51 F54 -54.3(6) . . . . ?
O13 C49 C52 N9 -15.6(7) . . . . ?
O23 Ti8 O21 Ti7 105.73(19) . . . . ?
O23 Ti8 O24 C91 87.0(5) . . . . ?
O23 Ti8 O22 Ti7 -108.36(19) . . . . ?
O23 C85 C88 N15 -18.1(7) . . . . ?
F93 C92 C91 O24 -52.4(6) . . . . ?
F93 C92 C91 C93 -169.4(5) . . . . ?
F93 C92 C91 C94 68.1(6) . . . . ?
O18 Ti6 O16 Ti5 -108.59(18) . . . . ?
O18 Ti6 O15 Ti5 104.0(2) . . . . ?
O18 C67 C68 F69 67.3(7) . . . . ?
O18 C67 C68 F67 -53.0(7) . . . . ?
O18 C67 C68 F68 -170.6(5) . . . . ?
O18 C67 C70 N12 -17.0(8) . . . . ?
F87 C86 C85 O23 -172.4(5) . . . . ?
F87 C86 C85 C87 69.9(6) . . . . ?
F87 C86 C85 C88 -52.1(6) . . . . ?
F88 C87 C85 O23 -47.9(6) . . . . ?
F88 C87 C85 C86 70.0(6) . . . . ?
F88 C87 C85 C88 -171.2(5) . . . . ?
F91 C92 C91 O24 68.8(6) . . . . ?
F91 C92 C91 C93 -48.2(7) . . . . ?
F91 C92 C91 C94 -170.7(5) . . . . ?
F13 C14 C13 O5 52.4(8) . . . . ?
F13 C14 C13 C16 -68.3(7) . . . . ?
F13 C14 C13 C15 169.5(7) . . . . ?
F30 C27 C25 O7 -51.7(10) . . . . ?
F30 C27 C25 C28 68.9(8) . . . . ?
F30 C27 C25 C26 -169.9(8) . . . . ?
O17 Ti6 O18 C67 88.9(5) . . . . ?
O17 Ti6 O16 Ti5 104.01(19) . . . . ?
O17 Ti6 O15 Ti5 -108.14(19) . . . . ?
O17 C61 C63 F64 -48.4(8) . . . . ?
O17 C61 C63 F65 -168.6(6) . . . . ?
O17 C61 C63 F66 70.3(7) . . . . ?
O17 C61 C62 F63 -53.1(7) . . . . ?
O17 C61 C62 F62 68.4(7) . . . . ?
O17 C61 C62 F61 -171.5(5) . . . . ?
O16 Ti6 O18 C67 -47.8(5) . . . . ?
O16 Ti6 O15 Ti5 -0.12(18) . . . . ?
O16 Ti5 O15 Ti6 0.12(18) . . . . ?
O16 Ti5 O14 C55 -133.1(4) . . . . ?
F32 C32 C31 O8 67.5(7) . . . . ?
F32 C32 C31 C33 -50.2(8) . . . . ?
F32 C32 C31 C34 -171.6(5) . . . . ?
O1 Ti1 O2 C7 -87.3(5) . . . . ?
O1 Ti1 O4 Ti2 -103.6(2) . . . . ?
O1 Ti1 O3 Ti2 105.7(2) . . . . ?
O1 C1 C3 F6 51.3(7) . . . . ?
O1 C1 C3 F5 173.4(5) . . . . ?
O1 C1 C3 F4 -67.6(7) . . . . ?
O15 Ti6 O18 C67 -134.9(4) . . . . ?
O15 Ti6 O16 Ti5 0.12(18) . . . . ?
O15 Ti5 O16 Ti6 -0.12(18) . . . . ?
O15 Ti5 O14 C55 -47.2(4) . . . . ?
F82 C81 C79 O20 66.3(7) . . . . ?
F82 C81 C79 C82 -171.4(5) . . . . ?
F82 C81 C79 C80 -50.1(8) . . . . ?
O10 Ti4 O9 Ti3 0.2(2) . . . . ?
O10 Ti3 O9 Ti4 -0.2(2) . . . . ?
O10 Ti3 O8 C31 -48.4(5) . . . . ?
O21 Ti8 O24 C91 -49.6(4) . . . . ?
O21 Ti8 O22 Ti7 -1.89(18) . . . . ?
O21 Ti7 O20 C79 -135.6(5) . . . . ?
O21 Ti7 O22 Ti8 1.89(18) . . . . ?
F19 C20 C19 O6 53.7(10) . . . . ?
F19 C20 C19 C21 169.3(9) . . . . ?
F19 C20 C19 C22 -67.0(9) . . . . ?
F57 C56 C55 O14 72.9(6) . . . . ?
F57 C56 C55 C58 -49.5(7) . . . . ?
F57 C56 C55 C57 -169.3(5) . . . . ?
F1 C2 C1 O1 174.2(5) . . . . ?
F1 C2 C1 C4 52.7(7) . . . . ?
F1 C2 C1 C3 -68.3(7) . . . . ?
F33 C32 C31 O8 -171.4(5) . . . . ?
F33 C32 C31 C33 70.9(7) . . . . ?
F33 C32 C31 C34 -50.5(7) . . . . ?
F96 C93 C91 O24 -50.9(7) . . . . ?
F96 C93 C91 C92 66.9(7) . . . . ?
F96 C93 C91 C94 -174.8(5) . . . . ?
F72 C69 C67 O18 70.1(6) . . . . ?
F72 C69 C67 C68 -171.6(5) . . . . ?
F72 C69 C67 C70 -52.7(7) . . . . ?
O12 Ti4 O10 Ti3 104.0(2) . . . . ?
O12 Ti4 O9 Ti3 -105.6(2) . . . . ?
O12 C43 C44 F43 -55.2(7) . . . . ?
O12 C43 C44 F44 65.2(7) . . . . ?
O12 C43 C44 F45 -174.7(5) . . . . ?
O12 C43 C46 N8 -16.5(7) . . . . ?
O14 Ti5 O16 Ti6 103.93(18) . . . . ?
O14 Ti5 O15 Ti6 -106.72(18) . . . . ?
F46 C45 C43 O12 67.6(7) . . . . ?
F46 C45 C43 C44 -173.8(6) . . . . ?
F46 C45 C43 C46 -54.8(8) . . . . ?
F2 C2 C1 O1 -64.7(7) . . . . ?
F2 C2 C1 C4 173.8(5) . . . . ?
F2 C2 C1 C3 52.8(7) . . . . ?
O2 Ti1 O4 Ti2 106.0(2) . . . . ?
O2 Ti1 O3 Ti2 -104.2(2) . . . . ?
O2 C7 C10 N2 16.5(8) . . . . ?
O2 C7 C9 F12 -70.2(8) . . . . ?
O2 C7 C9 F11 50.0(8) . . . . ?
O2 C7 C9 F10 170.2(6) . . . . ?
F55 C56 C55 O14 -168.5(5) . . . . ?
F55 C56 C55 C58 69.0(6) . . . . ?
F55 C56 C55 C57 -50.8(6) . . . . ?
F94 C93 C91 O24 -172.2(5) . . . . ?
F94 C93 C91 C92 -54.4(7) . . . . ?
F94 C93 C91 C94 63.9(7) . . . . ?
O9 Ti4 O10 Ti3 -0.2(2) . . . . ?
O9 Ti3 O10 Ti4 0.2(2) . . . . ?
O9 Ti3 O8 C31 -135.4(5) . . . . ?
O24 Ti8 O21 Ti7 -104.80(18) . . . . ?
O24 Ti8 O22 Ti7 101.18(19) . . . . ?
O8 Ti3 O10 Ti4 -107.9(2) . . . . ?
O8 Ti3 O9 Ti4 105.0(2) . . . . ?
O8 C31 C33 F34 -48.2(9) . . . . ?
O8 C31 C33 F35 -169.4(6) . . . . ?
O8 C31 C33 F36 70.4(8) . . . . ?
O8 C31 C34 N6 -17.3(8) . . . . ?
F3 C2 C1 O1 55.6(7) . . . . ?
F3 C2 C1 C4 -65.8(7) . . . . ?
F3 C2 C1 C3 173.2(6) . . . . ?
F70 C69 C67 O18 -169.9(5) . . . . ?
F70 C69 C67 C68 -51.7(6) . . . . ?
F70 C69 C67 C70 67.3(7) . . . . ?
F7 C8 C7 O2 55.0(7) . . . . ?
F7 C8 C7 C10 -66.3(7) . . . . ?
F7 C8 C7 C9 171.9(6) . . . . ?
F84 C81 C79 O20 -172.3(6) . . . . ?
F84 C81 C79 C82 -50.1(7) . . . . ?
F84 C81 C79 C80 71.3(8) . . . . ?
F9 C8 C7 O2 173.0(5) . . . . ?
F9 C8 C7 C10 51.8(7) . . . . ?
F9 C8 C7 C9 -70.1(7) . . . . ?
F48 C45 C43 O12 -52.1(7) . . . . ?
F48 C45 C43 C44 66.5(7) . . . . ?
F48 C45 C43 C46 -174.5(5) . . . . ?
F14 C14 C13 O5 -67.5(8) . . . . ?
F14 C14 C13 C16 171.8(6) . . . . ?
F14 C14 C13 C15 49.6(9) . . . . ?
O11 Ti4 O10 Ti3 -105.9(2) . . . . ?
O11 Ti4 O9 Ti3 104.6(2) . . . . ?
O11 C37 C40 N7 -18.2(8) . . . . ?
O11 C37 C39 F42 69.3(7) . . . . ?
O11 C37 C39 F41 -50.9(8) . . . . ?
O11 C37 C39 F40 -171.1(6) . . . . ?
O11 C37 C38 F39 67.0(7) . . . . ?
O11 C37 C38 F38 -172.9(5) . . . . ?
O11 C37 C38 F37 -52.9(7) . . . . ?
F15 C14 C13 O5 171.7(6) . . . . ?
F15 C14 C13 C16 51.1(8) . . . . ?
F15 C14 C13 C15 -71.1(9) . . . . ?
F90 C87 C85 O23 71.4(6) . . . . ?
F90 C87 C85 C86 -170.7(5) . . . . ?
F90 C87 C85 C88 -51.9(7) . . . . ?
F47 C45 C43 O12 -173.8(5) . . . . ?
F47 C45 C43 C44 -55.2(7) . . . . ?
F47 C45 C43 C46 63.8(7) . . . . ?
O20 Ti7 O21 Ti8 102.0(2) . . . . ?
O20 Ti7 O22 Ti8 -106.3(2) . . . . ?
O20 C79 C82 N14 -17.3(8) . . . . ?
O20 C79 C80 F80 -49.7(8) . . . . ?
O20 C79 C80 F81 68.3(8) . . . . ?
O20 C79 C80 F79 -171.3(6) . . . . ?
O19 Ti7 O21 Ti8 -110.97(19) . . . . ?
O19 Ti7 O20 C79 88.5(5) . . . . ?
O19 Ti7 O22 Ti8 106.3(2) . . . . ?
O19 C73 C75 F78 -54.7(6) . . . . ?
O19 C73 C75 F76 -174.0(5) . . . . ?
O19 C73 C75 F77 65.7(6) . . . . ?
O19 C73 C74 F75 -47.7(7) . . . . ?
O19 C73 C74 F73 71.5(7) . . . . ?
O19 C73 C74 F74 -168.3(5) . . . . ?
O19 C73 C76 N13 -17.8(7) . . . . ?
O22 Ti8 O21 Ti7 1.88(18) . . . . ?
O22 Ti8 O24 C91 -135.4(4) . . . . ?
O22 Ti7 O21 Ti8 -1.89(18) . . . . ?
O22 Ti7 O20 C79 -49.1(5) . . . . ?
F8 C8 C7 O2 -67.0(7) . . . . ?
F8 C8 C7 C10 171.8(6) . . . . ?
F8 C8 C7 C9 49.9(8) . . . . ?
F29 C27 C25 O7 -172.6(7) . . . . ?
F29 C27 C25 C28 -52.0(8) . . . . ?
F29 C27 C25 C26 69.2(10) . . . . ?
N12 Ti6 O18 C67 28.5(5) . . . . ?
N12 Ti6 O16 Ti5 -179.8(2) . . . . ?
N12 Ti6 O15 Ti5 0.2(7) . . . . ?
O4 Ti1 O2 C7 50.0(5) . . . . ?
O4 Ti1 O3 Ti2 0.6(2) . . . . ?
O4 Ti2 O6 C19 135.8(5) . . . . ?
O4 Ti2 O3 Ti1 -0.6(2) . . . . ?
N16 Ti8 O21 Ti7 -176.67(19) . . . . ?
N16 Ti8 O24 C91 27.4(4) . . . . ?
N16 Ti8 O22 Ti7 3.1(7) . . . . ?
N16 C94 C91 O24 -17.3(7) . . . . ?
N16 C94 C91 C92 -136.5(5) . . . . ?
N16 C94 C91 C93 104.6(6) . . . . ?
O5 Ti2 O4 Ti1 108.4(2) . . . . ?
O5 Ti2 O6 C19 -88.0(6) . . . . ?
O5 Ti2 O3 Ti1 -105.2(2) . . . . ?
O5 C13 C16 N3 18.7(10) . . . . ?
O5 C13 C15 F16 47.9(11) . . . . ?
O5 C13 C15 F18 -72.0(10) . . . . ?
O5 C13 C15 F17 168.9(8) . . . . ?
F28 C27 C25 O7 67.3(8) . . . . ?
F28 C27 C25 C28 -172.1(6) . . . . ?
F28 C27 C25 C26 -50.9(9) . . . . ?
F95 C93 C91 O24 68.5(7) . . . . ?
F95 C93 C91 C92 -173.7(6) . . . . ?
F95 C93 C91 C94 -55.4(8) . . . . ?
F20 C20 C19 O6 -67.9(9) . . . . ?
F20 C20 C19 C21 47.6(10) . . . . ?
F20 C20 C19 C22 171.4(6) . . . . ?
O6 Ti2 O4 Ti1 -103.8(2) . . . . ?
O6 Ti2 O3 Ti1 107.0(2) . . . . ?
O6 C19 C21 F24 46.1(11) . . . . ?
O6 C19 C21 F22 -72.6(11) . . . . ?
O6 C19 C21 F23 167.9(10) . . . . ?
O6 C19 C22 N4 16.7(9) . . . . ?
O7 Ti3 O10 Ti4 103.6(2) . . . . ?
O7 Ti3 O9 Ti4 -107.1(2) . . . . ?
O7 Ti3 O8 C31 89.0(6) . . . . ?
O3 Ti1 O2 C7 136.4(5) . . . . ?
O3 Ti1 O4 Ti2 -0.6(2) . . . . ?
O3 Ti2 O4 Ti1 0.6(2) . . . . ?
O3 Ti2 O6 C19 49.0(6) . . . . ?
N11 Ti6 O18 C67 148.3(5) . . . . ?
N11 Ti6 O16 Ti5 5.8(7) . . . . ?
N11 Ti6 O15 Ti5 -178.4(2) . . . . ?
N11 C64 C61 O17 -17.0(8) . . . . ?
N11 C64 C61 C63 103.4(6) . . . . ?
N11 C64 C61 C62 -136.6(5) . . . . ?
F21 C20 C19 O6 172.7(7) . . . . ?
F21 C20 C19 C21 -71.7(10) . . . . ?
F21 C20 C19 C22 52.0(9) . . . . ?
N10 Ti5 O16 Ti6 5.7(6) . . . . ?
N10 Ti5 O15 Ti6 -178.1(2) . . . . ?
N10 Ti5 O14 C55 28.4(4) . . . . ?
N10 C58 C55 O14 -15.8(7) . . . . ?
N10 C58 C55 C56 104.8(5) . . . . ?
N10 C58 C55 C57 -135.2(5) . . . . ?
N6 Ti3 O10 Ti4 -178.4(2) . . . . ?
N6 Ti3 O9 Ti4 4.2(8) . . . . ?
N6 Ti3 O8 C31 27.1(5) . . . . ?
N9 Ti5 O16 Ti6 -179.0(2) . . . . ?
N9 Ti5 O15 Ti6 3.9(7) . . . . ?
N9 Ti5 O14 C55 148.9(4) . . . . ?
N8 Ti4 O10 Ti3 10.4(8) . . . . ?
N8 Ti4 O9 Ti3 -176.6(2) . . . . ?
N15 Ti8 O21 Ti7 8.7(6) . . . . ?
N15 Ti8 O24 C91 146.9(4) . . . . ?
N15 Ti8 O22 Ti7 -179.8(2) . . . . ?
C86 C85 C88 N15 -137.0(5) . . . . ?
F26 C26 C25 O7 -48.8(10) . . . . ?
F26 C26 C25 C28 -171.8(7) . . . . ?
F26 C26 C25 C27 70.5(10) . . . . ?
N7 Ti4 O10 Ti3 -176.8(2) . . . . ?
N7 Ti4 O9 Ti3 12.2(8) . . . . ?
C81 C79 C82 N14 -137.9(6) . . . . ?
C81 C79 C80 F80 68.3(8) . . . . ?
C81 C79 C80 F81 -173.7(6) . . . . ?
C81 C79 C80 F79 -53.3(8) . . . . ?
N2 Ti1 O2 C7 -26.7(5) . . . . ?
N2 Ti1 O4 Ti2 176.9(2) . . . . ?
N2 Ti1 O3 Ti2 -8.5(8) . . . . ?
C45 C43 C44 F43 -172.1(5) . . . . ?
C45 C43 C44 F44 -51.6(7) . . . . ?
C45 C43 C44 F45 68.4(7) . . . . ?
C45 C43 C46 N8 103.9(6) . . . . ?
N5 Ti3 O10 Ti4 6.5(8) . . . . ?
N5 Ti3 O9 Ti4 -178.2(2) . . . . ?
N5 Ti3 O8 C31 148.5(5) . . . . ?
N5 C28 C25 O7 -17.1(8) . . . . ?
N5 C28 C25 C27 -136.8(6) . . . . ?
N5 C28 C25 C26 104.1(7) . . . . ?
N1 Ti1 O2 C7 -145.7(5) . . . . ?
N1 Ti1 O4 Ti2 -11.9(8) . . . . ?
N1 Ti1 O3 Ti2 177.1(2) . . . . ?
N1 C4 C1 O1 17.7(8) . . . . ?
N1 C4 C1 C2 138.1(6) . . . . ?
N1 C4 C1 C3 -104.2(7) . . . . ?
C87 C85 C88 N15 103.8(6) . . . . ?
N13 Ti7 O21 Ti8 178.8(2) . . . . ?
N13 Ti7 O20 C79 147.9(5) . . . . ?
N13 Ti7 O22 Ti8 4.2(7) . . . . ?
N14 Ti7 O21 Ti8 -0.6(7) . . . . ?
N14 Ti7 O20 C79 26.0(5) . . . . ?
N14 Ti7 O22 Ti8 -177.7(2) . . . . ?
C59 N10 C58 C55 151.8(5) . . . . ?
C96 N16 C94 C91 -90.2(6) . . . . ?
C69 C67 C68 F69 -49.8(6) . . . . ?
C69 C67 C68 F67 -170.1(5) . . . . ?
C69 C67 C68 F68 72.3(7) . . . . ?
C69 C67 C70 N12 103.8(6) . . . . ?
C14 C13 C16 N3 137.9(7) . . . . ?
C14 C13 C15 F16 -70.3(10) . . . . ?
C14 C13 C15 F18 169.8(7) . . . . ?
C14 C13 C15 F17 50.6(11) . . . . ?
C65 N11 C64 C61 152.0(5) . . . . ?
C71 N12 C70 C67 -89.4(6) . . . . ?
F27 C26 C25 O7 70.1(11) . . . . ?
F27 C26 C25 C28 -52.9(11) . . . . ?
F27 C26 C25 C27 -170.6(8) . . . . ?
F25 C26 C25 O7 -168.8(9) . . . . ?
F25 C26 C25 C28 68.1(12) . . . . ?
F25 C26 C25 C27 -49.6(13) . . . . ?
C50 C49 C51 F52 70.5(6) . . . . ?
C50 C49 C51 F53 -50.1(6) . . . . ?
C50 C49 C51 F54 -171.0(5) . . . . ?
C50 C49 C52 N9 105.4(5) . . . . ?
C51 C49 C50 F49 -172.2(5) . . . . ?
C51 C49 C50 F51 67.4(6) . . . . ?
C51 C49 C50 F50 -53.4(7) . . . . ?
C51 C49 C52 N9 -135.2(5) . . . . ?
C32 C31 C33 F34 69.9(8) . . . . ?
C32 C31 C33 F35 -51.2(8) . . . . ?
C32 C31 C33 F36 -171.4(6) . . . . ?
C32 C31 C34 N6 -137.2(6) . . . . ?
C52 C49 C50 F49 -53.2(7) . . . . ?
C52 C49 C50 F51 -173.6(5) . . . . ?
C52 C49 C50 F50 65.6(6) . . . . ?
C52 C49 C51 F52 -51.8(6) . . . . ?
C52 C49 C51 F53 -172.3(4) . . . . ?
C52 C49 C51 F54 66.8(6) . . . . ?
C105 C106 C107 C108 0.2(12) . . . . ?
C68 C67 C70 N12 -136.9(5) . . . . ?
C109 C108 C107 C106 -0.8(12) . . . . ?
C40 C37 C39 F42 -53.8(8) . . . . ?
C40 C37 C39 F41 -174.0(6) . . . . ?
C40 C37 C39 F40 65.7(8) . . . . ?
C40 C37 C38 F39 -173.3(5) . . . . ?
C40 C37 C38 F38 -53.1(7) . . . . ?
C40 C37 C38 F37 66.8(7) . . . . ?
C70 C67 C68 F69 -171.8(5) . . . . ?
C70 C67 C68 F67 67.9(6) . . . . ?
C70 C67 C68 F68 -49.7(7) . . . . ?
C39 C37 C40 N7 103.6(6) . . . . ?
C39 C37 C38 F39 -50.8(7) . . . . ?
C39 C37 C38 F38 69.3(7) . . . . ?
C39 C37 C38 F37 -170.7(5) . . . . ?
C99 C98 C97 C102 0.8(11) . . . . ?
C99 C98 C97 C103 179.5(8) . . . . ?
C98 C99 C100 C101 0.0(13) . . . . ?
C98 C97 C102 C101 -0.4(10) . . . . ?
C2 C1 C3 F6 -67.1(7) . . . . ?
C2 C1 C3 F5 55.0(7) . . . . ?
C2 C1 C3 F4 173.9(6) . . . . ?
C64 C61 C63 F64 -170.8(6) . . . . ?
C64 C61 C63 F65 69.0(8) . . . . ?
C64 C61 C63 F66 -52.1(8) . . . . ?
C64 C61 C62 F63 67.8(6) . . . . ?
C64 C61 C62 F62 -170.7(5) . . . . ?
C64 C61 C62 F61 -50.6(7) . . . . ?
C35 N6 C34 C31 151.1(6) . . . . ?
C60 N10 C58 C55 -89.9(6) . . . . ?
C20 C19 C21 F24 -70.2(10) . . . . ?
C20 C19 C21 F22 171.1(9) . . . . ?
C20 C19 C21 F23 51.7(13) . . . . ?
C20 C19 C22 N4 135.3(7) . . . . ?
C11 N2 C10 C7 91.1(7) . . . . ?
C75 C73 C74 F75 69.5(7) . . . . ?
C75 C73 C74 F73 -171.3(5) . . . . ?
C75 C73 C74 F74 -51.1(7) . . . . ?
C75 C73 C76 N13 -137.0(5) . . . . ?
C38 C37 C40 N7 -137.0(6) . . . . ?
C38 C37 C39 F42 -172.3(6) . . . . ?
C38 C37 C39 F41 67.5(7) . . . . ?
C38 C37 C39 F40 -52.8(8) . . . . ?
C74 C73 C75 F78 -171.4(5) . . . . ?
C74 C73 C75 F76 69.2(6) . . . . ?
C74 C73 C75 F77 -51.1(6) . . . . ?
C74 C73 C76 N13 103.8(6) . . . . ?
C66 N11 C64 C61 -90.1(6) . . . . ?
C82 C79 C80 F80 -173.2(6) . . . . ?
C82 C79 C80 F81 -55.2(9) . . . . ?
C82 C79 C80 F79 65.2(8) . . . . ?
C53 N9 C52 C49 -90.4(6) . . . . ?
C113 C114 C115 C116 3(2) . . . . ?
C113 C112 C111 C116 2(2) . . . . ?
C113 C112 C111 C117 -178.5(16) . . . . ?
C44 C43 C46 N8 -136.9(6) . . . . ?
C8 C7 C10 N2 135.7(6) . . . . ?
C8 C7 C9 F12 172.7(6) . . . . ?
C8 C7 C9 F11 -67.1(8) . . . . ?
C8 C7 C9 F10 53.2(8) . . . . ?
C41 N7 C40 C37 151.6(5) . . . . ?
C106 C105 C104 C109 1.8(10) . . . . ?
C106 C105 C104 C110 179.3(7) . . . . ?
C95 N16 C94 C91 152.1(5) . . . . ?
C72 N12 C70 C67 151.8(5) . . . . ?
C114 C113 C112 C111 -1(3) . . . . ?
C114 C115 C116 C111 -2(2) . . . . ?
C6 N1 C4 C1 -152.0(6) . . . . ?
C36 N6 C34 C31 -89.7(8) . . . . ?
C4 C1 C3 F6 175.0(6) . . . . ?
C4 C1 C3 F5 -62.9(7) . . . . ?
C4 C1 C3 F4 56.1(8) . . . . ?
C77 N13 C76 C73 153.7(5) . . . . ?
N3 Ti2 O4 Ti1 178.8(2) . . . . ?
N3 Ti2 O6 C19 -146.6(6) . . . . ?
N3 Ti2 O3 Ti1 -6.5(9) . . . . ?
C104 C105 C106 C107 -0.8(11) . . . . ?
C104 C109 C108 C107 2.0(12) . . . . ?
C80 C79 C82 N14 103.4(7) . . . . ?
C76 C73 C75 F78 66.7(6) . . . . ?
C76 C73 C75 F76 -52.7(6) . . . . ?
C76 C73 C75 F77 -173.0(5) . . . . ?
C76 C73 C74 F75 -171.5(5) . . . . ?
C76 C73 C74 F73 -52.3(8) . . . . ?
C76 C73 C74 F74 67.9(7) . . . . ?
C48 N8 C46 C43 -90.0(6) . . . . ?
C83 N14 C82 C79 -90.2(7) . . . . ?
C89 N15 C88 C85 153.6(5) . . . . ?
C102 C101 C100 C99 0.4(13) . . . . ?
C47 N8 C46 C43 152.0(5) . . . . ?
C54 N9 C52 C49 150.9(5) . . . . ?
C63 C61 C62 F63 -170.2(5) . . . . ?
C63 C61 C62 F62 -48.8(7) . . . . ?
C63 C61 C62 F61 71.3(7) . . . . ?
C90 N15 C88 C85 -89.7(6) . . . . ?
C16 C13 C15 F16 171.9(8) . . . . ?
C16 C13 C15 F18 52.0(11) . . . . ?
C16 C13 C15 F17 -67.1(11) . . . . ?
C33 C31 C34 N6 103.9(7) . . . . ?
N4 Ti2 O4 Ti1 -3.5(9) . . . . ?
N4 Ti2 O6 C19 -25.5(5) . . . . ?
N4 Ti2 O3 Ti1 178.1(3) . . . . ?
C5 N1 C4 C1 89.9(7) . . . . ?
C46 C43 C44 F43 65.7(7) . . . . ?
C46 C43 C44 F44 -173.8(5) . . . . ?
C46 C43 C44 F45 -53.8(7) . . . . ?
C108 C109 C104 C105 -2.4(10) . . . . ?
C108 C109 C104 C110 -179.8(8) . . . . ?
C100 C99 C98 C97 -0.6(12) . . . . ?
C100 C101 C102 C97 -0.2(12) . . . . ?
C21 C19 C22 N4 -104.5(8) . . . . ?
C78 N13 C76 C73 -87.3(6) . . . . ?
C42 N7 C40 C37 -89.0(6) . . . . ?
C62 C61 C63 F64 69.7(7) . . . . ?
C62 C61 C63 F65 -50.5(8) . . . . ?
C62 C61 C63 F66 -171.6(6) . . . . ?
C30 N5 C28 C25 150.7(6) . . . . ?
C10 C7 C9 F12 53.8(8) . . . . ?
C10 C7 C9 F11 174.0(6) . . . . ?
C10 C7 C9 F10 -65.8(8) . . . . ?
C84 N14 C82 C79 150.6(6) . . . . ?
C15 C13 C16 N3 -103.3(8) . . . . ?
C34 C31 C33 F34 -170.9(6) . . . . ?
C34 C31 C33 F35 68.0(9) . . . . ?
C34 C31 C33 F36 -52.3(9) . . . . ?
C9 C7 C10 N2 -105.5(7) . . . . ?
C22 C19 C21 F24 169.7(7) . . . . ?
C22 C19 C21 F22 51.0(11) . . . . ?
C22 C19 C21 F23 -68.4(12) . . . . ?
C23 N4 C22 C19 -151.3(7) . . . . ?
C103 C97 C102 C101 -179.1(7) . . . . ?
C12 N2 C10 C7 -150.7(6) . . . . ?
C18 N3 C16 C13 90.3(8) . . . . ?
C24 N4 C22 C19 91.1(9) . . . . ?
C112 C113 C114 C115 -1(2) . . . . ?
C112 C111 C116 C115 0(2) . . . . ?
C29 N5 C28 C25 -90.7(8) . . . . ?
C17 N3 C16 C13 -151.9(7) . . . . ?
C117 C111 C116 C115 -179.8(15) . . . . ?
C127 C125 C128 C132 -178(2) . . . . ?
C127 C125 C131 C129 -178(3) . . . . ?
C125 C128 C132 C130 5(4) . . . . ?
C128 C125 C131 C129 3(4) . . . . ?
C128 C132 C130 C129 -13(5) . . . . ?
C132 C130 C129 C131 16(5) . . . . ?
C130 C129 C131 C125 -12(5) . . . . ?
C131 C125 C128 C132 0(3) . . . . ?
C124 C118 C119 C120 -175.2(18) . . . . ?
C124 C118 C123 C122 171.7(18) . . . . ?
C118 C119 C120 C121 -3(2) . . . . ?
C118 C123 C122 C121 9(3) . . . . ?
C119 C118 C123 C122 -11(3) . . . . ?
C119 C120 C121 C122 1(3) . . . . ?
C123 C118 C119 C120 8(3) . . . . ?
C123 C122 C121 C120 -4(3) . . . . ?
C1B C1C C1E C1A 10(7) . . . . ?
C1B C1D C1F C1A -1(7) . . . . ?
C1B C1D C1F C1G -175(5) . . . . ?
C1C C1B C1D C1F 10(8) . . . . ?
C1D C1B C1C C1E -15(8) . . . . ?
C1E C1A C1F C1D -3(7) . . . . ?
C1E C1A C1F C1G 169(5) . . . . ?
C1F C1A C1E C1C -1(7) . . . . ?

loop_
_twin_individual_id
_twin_individual_mass_fraction_refined
1 0.956(5)
2 0.044(5)

loop_
_exptl_oxdiff_crystal_face_indexfrac_h
_exptl_oxdiff_crystal_face_indexfrac_k
_exptl_oxdiff_crystal_face_indexfrac_l
_exptl_oxdiff_crystal_face_x
_exptl_oxdiff_crystal_face_y
_exptl_oxdiff_crystal_face_z
-1.3840 0.6439 -40.3745 -0.0956 0.3340 -0.9377
11.0991 2.3703 26.5642 -0.1309 0.4275 0.8945
-12.9371 -3.8738 12.8647 0.2849 -0.9563 -0.0657
1.9303 -7.5844 -8.7446 0.9709 -0.0233 -0.2383
-1.9303 7.5844 8.7446 -0.9709 0.0233 0.2383
6.8916 -1.9977 35.2833 0.3468 -0.0162 0.9398
11.9017 -4.0381 14.4289 0.6777 0.4078 0.5660
-6.9445 6.0478 21.6280 -0.8571 -0.4252 0.3908
14.0513 0.9211 -16.8341 0.0986 0.9730 -0.0311
-14.0556 -0.9193 18.8378 -0.0991 -0.9926 0.0763
8.9316 -6.0512 -15.5820 0.8866 0.4770 -0.2065

loop_
_smtbx_masks_void_nr
_smtbx_masks_void_average_x
_smtbx_masks_void_average_y
_smtbx_masks_void_average_z
_smtbx_masks_void_volume
_smtbx_masks_void_count_electrons
_smtbx_masks_void_content
1 0.067 -0.930 0.339 404.4 89.5 ?
2 -0.067 -0.086 0.839 404.4 89.9 ?
3 0.039 0.476 0.544 11.6 0.5 ?
4 -0.039 0.524 0.044 11.6 0.5 ?
5 0.062 0.281 0.081 7.2 0.7 ?
6 0.177 0.986 0.146 20.8 0.0 ?
7 0.195 0.805 0.695 11.0 0.0 ?
8 0.242 0.875 0.275 7.2 0.0 ?
9 0.258 0.375 0.775 7.2 0.0 ?
10 0.305 0.305 0.195 11.0 0.0 ?
11 0.323 0.486 0.646 20.8 0.0 ?
12 0.433 -0.851 0.839 404.4 89.6 ?
13 0.438 0.781 0.581 7.2 0.7 ?
14 0.567 -0.579 0.339 404.4 89.9 ?
15 0.461 -0.024 0.044 11.6 0.5 ?
16 0.539 0.024 0.544 11.6 0.5 ?
17 0.562 0.219 0.081 7.2 0.7 ?
18 0.677 0.514 0.146 20.8 0.0 ?
19 0.695 0.695 0.695 11.0 0.0 ?
20 0.742 0.625 0.275 7.2 0.0 ?
21 0.758 0.125 0.775 7.2 0.0 ?
22 0.823 0.014 0.646 20.8 0.0 ?
23 0.805 0.195 0.195 11.0 0.0 ?
24 0.938 0.719 0.581 7.2 0.7 ?
